data_4333752
loop_
_publ_author_name
'Dimitris I. Alexandropoulos'
'Tu N. Nguyen'
'Lu\'is Cunha-Silva'
'Theodoros F. Zafiropoulos'
'Albert Escuer'
'George Christou'
'Theocharis C. Stamatatos'

_publ_section_title
;
 Slow Magnetization Relaxation in Unprecedented MnIII4DyIII3 and
 MnIII4DyIII5 Clusters from the Use of N-Salicylidene-o-aminophenol
;
_journal_name_full 'Inorganic Chemistry'
_journal_page_first 1179
_journal_page_last 1181
_journal_paper_doi 10.1021/ic302505p
_journal_volume 52
_journal_year 2013
_chemical_formula_moiety 'C91 H67 Dy3 Mn4 N10 O27, 5(C2 H3 N)'
_chemical_formula_sum 'C101 H82 Dy3 Mn4 N15 O27'
_chemical_formula_weight 2645.08
_chemical_name_systematic
; 
 ? 
;
_space_group_IT_number 14
_symmetry_cell_setting monoclinic
_symmetry_space_group_name_Hall '-P 2ybc'
_symmetry_space_group_name_H-M 'P 1 21/c 1'
_atom_sites_solution_hydrogens geom
_atom_sites_solution_primary direct
_atom_sites_solution_secondary difmap
_audit_creation_date '24 October 2012'
_audit_creation_method 'SHELXL-97, manual editing plus enCIFer'
_cell_angle_alpha 90.00
_cell_angle_beta 102.628(8)
_cell_angle_gamma 90.00
_cell_formula_units_Z 8
_cell_length_a 29.146(5)
_cell_length_b 21.095(3)
_cell_length_c 32.414(5)
_cell_measurement_reflns_used 9473
_cell_measurement_temperature 150(2)
_cell_measurement_theta_max 26.04
_cell_measurement_theta_min 2.20
_cell_volume 19447(5)
_computing_cell_refinement 'APEX2 '
_computing_data_collection 'APEX2 (Bruker, 2006)'
_computing_data_reduction 'SAINT+ (Bruker, 1997-2005)'
_computing_molecular_graphics 'SHELXTL '
_computing_publication_material 'SHELXTL '
_computing_structure_refinement 'SHELXTL '
_computing_structure_solution 'SHELXTL (Bruker 2001)'
_diffrn_ambient_temperature 150(2)
_diffrn_measured_fraction_theta_full 0.990
_diffrn_measured_fraction_theta_max 0.990
_diffrn_measurement_device_type 'Bruker X8 Kappa CCD APEX II'
_diffrn_measurement_method '\f and \w scans'
_diffrn_radiation_monochromator graphite
_diffrn_radiation_source 'fine-focus sealed tube'
_diffrn_radiation_type MoK\a
_diffrn_radiation_wavelength 0.71073
_diffrn_reflns_av_R_equivalents 0.0744
_diffrn_reflns_av_sigmaI/netI 0.0552
_diffrn_reflns_limit_h_max 36
_diffrn_reflns_limit_h_min -36
_diffrn_reflns_limit_k_max 26
_diffrn_reflns_limit_k_min -26
_diffrn_reflns_limit_l_max 40
_diffrn_reflns_limit_l_min -40
_diffrn_reflns_number 337390
_diffrn_reflns_theta_full 26.37
_diffrn_reflns_theta_max 26.37
_diffrn_reflns_theta_min 3.64
_exptl_absorpt_coefficient_mu 2.866
_exptl_absorpt_correction_T_max 0.8469
_exptl_absorpt_correction_T_min 0.6723
_exptl_absorpt_correction_type multi-scan
_exptl_absorpt_process_details
;
 SADABS (Sheldrick, 1997)
;
_exptl_crystal_colour black
_exptl_crystal_density_diffrn 1.807
_exptl_crystal_description plate
_exptl_crystal_F_000 10456
_exptl_crystal_size_max 0.25
_exptl_crystal_size_mid 0.12
_exptl_crystal_size_min 0.06
_platon_squeeze_details
;
;
_refine_diff_density_max 2.115
_refine_diff_density_min -1.101
_refine_diff_density_rms 0.163
_refine_ls_extinction_method none
_refine_ls_goodness_of_fit_ref 1.068
_refine_ls_hydrogen_treatment constr
_refine_ls_matrix_type fullcycle
_refine_ls_number_parameters 2458
_refine_ls_number_reflns 39365
_refine_ls_number_restraints 96
_refine_ls_restrained_S_all 1.073
_refine_ls_R_factor_all 0.0776
_refine_ls_R_factor_gt 0.0518
_refine_ls_shift/su_max 0.000
_refine_ls_shift/su_mean 0.000
_refine_ls_structure_factor_coef Fsqd
_refine_ls_weighting_details 'calc w=1/[\s^2^(Fo^2^)+(0.0881P)^2^+0.0000P] where P=(Fo^2^+2Fc^2^)/3'
_refine_ls_weighting_scheme calc
_refine_ls_wR_factor_gt 0.1381
_refine_ls_wR_factor_ref 0.1497
_reflns_number_gt 27476
_reflns_number_total 39365
_reflns_threshold_expression >2sigma(I)
_cod_data_source_file ic302505p_si_005.cif
_cod_data_source_block ts0112(DA2177-Dy)
_cod_original_sg_symbol_H-M 'P 21/c'
_cod_database_code 4333752

loop_
_symmetry_equiv_pos_as_xyz
'x, y, z'
'-x, y+1/2, -z+1/2'
'-x, -y, -z'
'x, -y-1/2, z-1/2'

loop_
_atom_site_label
_atom_site_type_symbol
_atom_site_fract_x
_atom_site_fract_y
_atom_site_fract_z
_atom_site_U_iso_or_equiv
_atom_site_adp_type
_atom_site_occupancy
_atom_site_symmetry_multiplicity
_atom_site_calc_flag
_atom_site_refinement_flags
_atom_site_disorder_assembly
_atom_site_disorder_group
Dy1 Dy 0.095929(10) 0.740706(14) 0.389241(9) 0.02408(7) Uani 1 1 d . . .
Dy2 Dy 0.109623(11) 0.744843(15) 0.505430(9) 0.02774(7) Uani 1 1 d . . .
Dy3 Dy 0.195516(11) 0.651548(14) 0.353815(9) 0.02661(7) Uani 1 1 d . . .
Mn1 Mn 0.13918(4) 0.77036(5) 0.29965(3) 0.0299(2) Uani 1 1 d . . .
Mn3 Mn 0.10701(3) 0.58017(4) 0.39355(3) 0.0232(2) Uani 1 1 d . . .
Mn2 Mn 0.19227(3) 0.67260(4) 0.45877(3) 0.0225(2) Uani 1 1 d . . .
Mn4 Mn 0.16516(3) 0.84476(4) 0.45666(3) 0.0246(2) Uani 1 1 d . . .
O24 O 0.20273(16) 0.8450(2) 0.41621(13) 0.0319(10) Uani 1 1 d . . .
O5 O 0.14871(14) 0.64850(18) 0.40875(12) 0.0227(9) Uani 1 1 d . . .
O13 O 0.12345(15) 0.6817(2) 0.29653(12) 0.0290(10) Uani 1 1 d . . .
O11 O 0.14796(14) 0.56206(19) 0.34995(12) 0.0251(9) Uani 1 1 d . . .
O18 O 0.12771(16) 0.8533(2) 0.49910(13) 0.0330(11) Uani 1 1 d . . .
O22 O 0.18693(17) 0.7688(2) 0.55090(14) 0.0387(12) Uani 1 1 d . . .
O4 O 0.16254(14) 0.75464(19) 0.35944(12) 0.0234(9) Uani 1 1 d . . .
O10 O 0.13266(15) 0.5246(2) 0.43781(13) 0.0322(10) Uani 1 1 d . . .
O6 O 0.15785(15) 0.6516(2) 0.50152(12) 0.0285(10) Uani 1 1 d . . .
O12 O 0.21471(16) 0.7192(2) 0.30574(13) 0.0333(11) Uani 1 1 d . . .
O7 O 0.23412(14) 0.69675(19) 0.42274(13) 0.0258(9) Uani 1 1 d . . .
O1 O 0.15143(14) 0.75859(18) 0.45392(12) 0.0226(9) Uani 1 1 d . . .
O2 O 0.06399(15) 0.7005(2) 0.44344(13) 0.0310(10) Uani 1 1 d . . .
O14 O 0.15720(19) 0.8544(2) 0.29932(14) 0.0431(13) Uani 1 1 d . . .
O20 O 0.04021(16) 0.7978(2) 0.49683(15) 0.0390(12) Uani 1 1 d . . .
O15 O 0.28163(17) 0.6391(2) 0.35792(15) 0.0385(11) Uani 1 1 d . . .
O8W O 0.22054(16) 0.5681(2) 0.46536(14) 0.0365(11) Uani 1 1 d . . .
O9 O 0.06677(14) 0.6410(2) 0.35832(12) 0.0262(9) Uani 1 1 d . . .
O21 O 0.22536(16) 0.8309(2) 0.51510(14) 0.0375(11) Uani 1 1 d . . .
O25 O 0.06947(18) 0.6688(2) 0.54291(14) 0.0430(12) Uani 1 1 d . . .
O19 O 0.09668(15) 0.84633(19) 0.41006(13) 0.0276(10) Uani 1 1 d . . .
O3 O 0.07442(16) 0.7854(2) 0.32121(13) 0.0319(10) Uani 1 1 d . . .
O17 O 0.32707(19) 0.5756(3) 0.40219(18) 0.0590(15) Uani 1 1 d . . .
O26 O 0.10704(19) 0.7446(3) 0.58129(15) 0.0514(14) Uani 1 1 d U . .
O27 O 0.0699(2) 0.6715(3) 0.60993(16) 0.0626(17) Uani 1 1 d . . .
O23 O 0.2445(3) 0.8261(3) 0.58228(18) 0.081(2) Uani 1 1 d . . .
O16 O 0.24996(18) 0.5683(2) 0.39068(15) 0.0410(12) Uani 1 1 d . . .
N2 N 0.2504(2) 0.6880(3) 0.5038(2) 0.0517(17) Uani 1 1 d . . .
N6 N 0.2880(2) 0.5943(3) 0.38399(19) 0.0448(16) Uani 1 1 d . . .
N10 N 0.0820(2) 0.6947(3) 0.57939(18) 0.0453(16) Uani 1 1 d . . .
N8 N 0.2184(2) 0.8082(3) 0.54927(17) 0.0332(13) Uani 1 1 d U . .
N3 N 0.05124(19) 0.5243(3) 0.37618(16) 0.0306(12) Uani 1 1 d . . .
N1 N 0.0107(2) 0.7628(3) 0.36704(19) 0.0396(14) Uani 1 1 d . . .
N5 N 0.1233(2) 0.7656(3) 0.23737(16) 0.0355(14) Uani 1 1 d . . .
N9 N 0.17344(19) 0.9386(3) 0.46602(18) 0.0357(14) Uani 1 1 d . . .
N7 N 0.02859(19) 0.8978(3) 0.44444(17) 0.0357(13) Uani 1 1 d . . .
N4 N 0.20400(19) 0.5810(3) 0.29626(17) 0.0353(13) Uani 1 1 d . . .
C18 C 0.1533(3) 0.5760(3) 0.5553(2) 0.0374(17) Uani 1 1 d . . .
H18 H 0.1209 0.5697 0.5430 0.045 Uiso 1 1 calc R . .
C51 C 0.1400(3) 0.8761(4) 0.2246(2) 0.0420(18) Uani 1 1 d . . .
C42 C 0.2735(5) 0.6421(6) 0.2288(4) 0.039(3) Uani 0.50 1 d P A 1
H42 H 0.2789 0.6004 0.2199 0.047 Uiso 0.50 1 calc PR A 1
C43 C 0.2987(6) 0.6930(7) 0.2188(5) 0.049(4) Uani 0.50 1 d P A 1
H43 H 0.3178 0.6882 0.1987 0.059 Uiso 0.50 1 calc PR A 1
C1 C 0.0252(2) 0.6643(3) 0.43700(17) 0.0224(13) Uani 1 1 d . . .
C37 C 0.2545(5) 0.7654(6) 0.2598(4) 0.104(4) Uani 1 1 d U . .
H37 H 0.2432 0.8069 0.2629 0.125 Uiso 1 1 calc R B 1
C57 C 0.0968(4) 0.6827(4) 0.1809(2) 0.064(3) Uani 1 1 d . . .
H57 H 0.0989 0.7110 0.1585 0.077 Uiso 1 1 calc R . .
C6 C 0.1794(3) 0.6182(3) 0.53652(19) 0.0336(16) Uani 1 1 d . . .
C16 C 0.2200(4) 0.5534(5) 0.6101(3) 0.081(3) Uani 1 1 d U . .
H16 H 0.2331 0.5317 0.6356 0.098 Uiso 1 1 calc R . .
C8 C 0.2587(4) 0.6652(4) 0.5402(3) 0.066(3) Uani 1 1 d . . .
H8 H 0.2883 0.6743 0.5583 0.079 Uiso 1 1 calc R . .
C7 C 0.2271(3) 0.6274(4) 0.5558(3) 0.053(2) Uani 1 1 d . . .
C15 C 0.2467(3) 0.5921(5) 0.5938(3) 0.076(3) Uani 1 1 d . . .
H15 H 0.2790 0.5968 0.6071 0.092 Uiso 1 1 calc R . .
C92 C 0.2643(3) 0.9939(4) 0.3645(2) 0.052(2) Uani 1 1 d . . .
H92 H 0.2783 1.0271 0.3518 0.063 Uiso 1 1 calc R . .
C58 C 0.0815(4) 0.6209(4) 0.1722(2) 0.067(3) Uani 1 1 d . . .
H58 H 0.0722 0.6069 0.1438 0.080 Uiso 1 1 calc R . .
C17 C 0.1736(4) 0.5436(4) 0.5913(2) 0.057(2) Uani 1 1 d . . .
H17 H 0.1555 0.5142 0.6032 0.068 Uiso 1 1 calc R . .
C69 C 0.0782(2) 0.9016(3) 0.3935(2) 0.0305(15) Uani 1 1 d . . .
C86 C 0.1292(2) 0.9118(3) 0.51740(19) 0.0308(15) Uani 1 1 d . . .
C3 C -0.0207(3) 0.7321(4) 0.3762(2) 0.0449(19) Uani 1 1 d . . .
H3 H -0.0519 0.7435 0.3627 0.054 Uiso 1 1 calc R . .
C19 C 0.0311(2) 0.6129(3) 0.33077(19) 0.0295(15) Uani 1 1 d . . .
C4 C -0.0014(3) 0.8093(3) 0.3314(2) 0.0367(17) Uani 1 1 d . . .
C83 C 0.2165(2) 0.9581(3) 0.4131(2) 0.0361(16) Uani 1 1 d . . .
C5 C 0.0342(2) 0.8172(3) 0.3090(2) 0.0324(15) Uani 1 1 d . . .
C33 C 0.1874(2) 0.5170(3) 0.3002(2) 0.0334(15) Uani 1 1 d . . .
C31 C 0.0046(2) 0.6434(3) 0.2961(2) 0.0383(17) Uani 1 1 d . . .
H31 H 0.0108 0.6864 0.2904 0.046 Uiso 1 1 calc R . .
C82 C 0.2219(2) 0.8952(3) 0.40059(18) 0.0278(14) Uani 1 1 d . . .
C39 C 0.2505(8) 0.7782(9) 0.2136(5) 0.073(6) Uani 0.50 1 d P A 2
H39 H 0.2500 0.8195 0.2018 0.088 Uiso 0.50 1 calc PR A 2
C40 C 0.2477(9) 0.7236(12) 0.1906(8) 0.096(7) Uani 0.50 1 d PU A 2
H40 H 0.2508 0.7257 0.1620 0.116 Uiso 0.50 1 calc PR A 2
C81 C 0.0941(3) 0.9333(3) 0.36263(18) 0.0332(16) Uani 1 1 d . . .
H81 H 0.1195 0.9161 0.3523 0.040 Uiso 1 1 calc R . .
C65 C -0.0532(3) 0.6382(4) 0.4002(2) 0.0454(19) Uani 1 1 d . . .
H65 H -0.0811 0.6491 0.3804 0.054 Uiso 1 1 calc R . .
C41 C 0.2408(9) 0.6670(9) 0.2071(6) 0.095(9) Uani 0.50 1 d P A 2
H41 H 0.2371 0.6314 0.1887 0.114 Uiso 0.50 1 calc PR A 2
C48 C 0.1085(2) 0.6609(3) 0.25657(19) 0.0323(15) Uani 1 1 d . . .
C10 C 0.2761(2) 0.7214(3) 0.4422(2) 0.0283(14) Uani 1 1 d . . .
C84 C 0.1929(3) 0.9756(4) 0.4451(2) 0.0437(18) Uani 1 1 d . . .
H84 H 0.1917 1.0195 0.4513 0.052 Uiso 1 1 calc R . .
C47 C 0.1365(2) 0.4514(3) 0.3324(2) 0.0374(17) Uani 1 1 d . . .
H47 H 0.1156 0.4466 0.3509 0.045 Uiso 1 1 calc R . .
C73 C 0.0080(2) 0.8225(4) 0.5137(2) 0.0376(17) Uani 1 1 d . . .
C22 C 0.0699(3) 0.4479(3) 0.4320(2) 0.0384(17) Uani 1 1 d . . .
C24 C 0.1397(3) 0.4431(3) 0.4885(2) 0.0358(16) Uani 1 1 d . . .
H24 H 0.1697 0.4591 0.5018 0.043 Uiso 1 1 calc R . .
C70 C 0.0415(2) 0.9302(3) 0.4108(2) 0.0373(16) Uani 1 1 d . . .
C2 C -0.0152(2) 0.6792(3) 0.40600(19) 0.0323(15) Uani 1 1 d . . .
C87 C 0.1085(2) 0.9221(3) 0.5515(2) 0.0374(17) Uani 1 1 d . . .
H87 H 0.0927 0.8890 0.5627 0.045 Uiso 1 1 calc R . .
C23 C 0.1139(2) 0.4730(3) 0.4521(2) 0.0307(15) Uani 1 1 d . . .
C32 C 0.1573(2) 0.5105(3) 0.3285(2) 0.0275(14) Uani 1 1 d . . .
C44 C 0.1989(3) 0.4630(4) 0.2798(2) 0.0459(19) Uani 1 1 d . . .
H44 H 0.2213 0.4662 0.2626 0.055 Uiso 1 1 calc R . .
C20 C 0.0206(2) 0.5503(3) 0.33888(19) 0.0302(15) Uani 1 1 d . . .
C94 C 0.2485(2) 0.8839(3) 0.3705(2) 0.0349(16) Uani 1 1 d . . .
H94 H 0.2520 0.8416 0.3617 0.042 Uiso 1 1 calc R . .
C72 C -0.0113(2) 0.8831(4) 0.5013(2) 0.0399(17) Uani 1 1 d . . .
C89 C 0.1349(3) 1.0313(3) 0.5527(3) 0.054(2) Uani 1 1 d . . .
H89 H 0.1368 1.0724 0.5650 0.065 Uiso 1 1 calc R . .
C90 C 0.1553(3) 1.0198(4) 0.5191(2) 0.0425(18) Uani 1 1 d . . .
H90 H 0.1713 1.0528 0.5080 0.051 Uiso 1 1 calc R . .
C85 C 0.1525(2) 0.9597(3) 0.5013(2) 0.0323(15) Uani 1 1 d . . .
C68 C 0.0257(2) 0.6074(3) 0.4587(2) 0.0338(16) Uani 1 1 d . . .
H68 H 0.0533 0.5961 0.4789 0.041 Uiso 1 1 calc R . .
C46 C 0.1467(3) 0.3998(3) 0.3090(2) 0.0428(18) Uani 1 1 d . . .
H46 H 0.1312 0.3605 0.3106 0.051 Uiso 1 1 calc R . .
C61 C 0.0256(3) 0.8601(3) 0.2749(2) 0.0421(18) Uani 1 1 d . . .
H61 H 0.0487 0.8660 0.2587 0.051 Uiso 1 1 calc R . .
C45 C 0.1783(3) 0.4047(4) 0.2841(2) 0.051(2) Uani 1 1 d . . .
H45 H 0.1863 0.3686 0.2698 0.061 Uiso 1 1 calc R . .
C63 C -0.0497(3) 0.8862(4) 0.2876(3) 0.056(2) Uani 1 1 d . . .
H63 H -0.0783 0.9093 0.2804 0.068 Uiso 1 1 calc R . .
C50 C 0.1262(3) 0.8117(4) 0.2121(2) 0.0429(19) Uani 1 1 d . . .
H50 H 0.1187 0.8027 0.1826 0.051 Uiso 1 1 calc R . .
C67 C -0.0121(3) 0.5668(4) 0.4522(2) 0.0460(19) Uani 1 1 d . . .
H67 H -0.0106 0.5289 0.4682 0.055 Uiso 1 1 calc R . .
C80 C 0.0739(3) 0.9908(3) 0.3457(2) 0.0451(19) Uani 1 1 d . . .
H80 H 0.0850 1.0117 0.3238 0.054 Uiso 1 1 calc R . .
C36 C 0.2357(4) 0.7121(4) 0.2739(3) 0.067(3) Uani 1 1 d . A .
C71 C 0.0003(2) 0.9179(3) 0.4672(2) 0.0407(18) Uani 1 1 d . . .
H71 H -0.0138 0.9583 0.4607 0.049 Uiso 1 1 calc R . .
C60 C 0.0927(2) 0.5988(3) 0.2476(2) 0.0346(16) Uani 1 1 d . . .
H60 H 0.0910 0.5703 0.2699 0.042 Uiso 1 1 calc R . .
C74 C -0.0088(3) 0.7894(4) 0.5459(3) 0.049(2) Uani 1 1 d . . .
H74 H 0.0030 0.7483 0.5543 0.059 Uiso 1 1 calc R . .
C66 C -0.0516(3) 0.5809(4) 0.4228(2) 0.049(2) Uani 1 1 d . . .
H66 H -0.0777 0.5528 0.4176 0.058 Uiso 1 1 calc R . .
C11 C 0.3071(2) 0.7461(3) 0.4194(2) 0.0368(16) Uani 1 1 d . . .
H11 H 0.2993 0.7476 0.3894 0.044 Uiso 1 1 calc R . .
C64 C -0.0420(3) 0.8441(4) 0.3220(3) 0.055(2) Uani 1 1 d . . .
H64 H -0.0649 0.8398 0.3386 0.066 Uiso 1 1 calc R . .
C9 C 0.2874(3) 0.7201(3) 0.4861(2) 0.0428(18) Uani 1 1 d . . .
C21 C 0.0404(2) 0.4744(3) 0.3944(2) 0.0351(16) Uani 1 1 d . . .
H21 H 0.0116 0.4537 0.3825 0.042 Uiso 1 1 calc R . .
C62 C -0.0161(3) 0.8937(4) 0.2648(2) 0.052(2) Uani 1 1 d . . .
H62 H -0.0213 0.9224 0.2416 0.063 Uiso 1 1 calc R . .
C13 C 0.3613(3) 0.7668(5) 0.4868(3) 0.073(3) Uani 1 1 d . . .
H13 H 0.3910 0.7817 0.5021 0.087 Uiso 1 1 calc R . .
C76 C -0.0606(3) 0.8777(5) 0.5529(3) 0.059(2) Uani 1 1 d . . .
H76 H -0.0832 0.8963 0.5663 0.070 Uiso 1 1 calc R . .
C78 C 0.0212(3) 0.9873(3) 0.3933(2) 0.0428(18) Uani 1 1 d . . .
H78 H -0.0039 1.0058 0.4036 0.051 Uiso 1 1 calc R . .
C79 C 0.0376(3) 1.0161(4) 0.3616(3) 0.055(2) Uani 1 1 d . . .
H79 H 0.0236 1.0548 0.3502 0.066 Uiso 1 1 calc R . .
C25 C 0.1217(3) 0.3909(3) 0.5051(2) 0.0443(18) Uani 1 1 d . . .
H25 H 0.1394 0.3719 0.5302 0.053 Uiso 1 1 calc R . .
C88 C 0.1118(3) 0.9835(4) 0.5688(2) 0.051(2) Uani 1 1 d . . .
H88 H 0.0978 0.9921 0.5920 0.062 Uiso 1 1 calc R . .
C77 C -0.0451(3) 0.9101(4) 0.5217(3) 0.052(2) Uani 1 1 d . . .
H77 H -0.0573 0.9511 0.5137 0.062 Uiso 1 1 calc R . .
C27 C 0.0525(3) 0.3930(3) 0.4496(3) 0.0461(19) Uani 1 1 d . . .
H27 H 0.0230 0.3752 0.4363 0.055 Uiso 1 1 calc R . .
C75 C -0.0424(3) 0.8167(5) 0.5650(3) 0.061(2) Uani 1 1 d . . .
H75 H -0.0532 0.7941 0.5863 0.073 Uiso 1 1 calc R . .
C52 C 0.1550(2) 0.8944(3) 0.2680(2) 0.0337(16) Uani 1 1 d . . .
C30 C -0.0318(3) 0.6103(4) 0.2693(2) 0.049(2) Uani 1 1 d . . .
H30 H -0.0501 0.6308 0.2451 0.058 Uiso 1 1 calc R . .
C34 C 0.2203(3) 0.5943(4) 0.2637(2) 0.054(2) Uani 1 1 d . A .
H34 H 0.2206 0.5609 0.2441 0.065 Uiso 1 1 calc R . .
C54 C 0.1653(3) 1.0006(4) 0.2447(2) 0.048(2) Uani 1 1 d . . .
H54 H 0.1735 1.0436 0.2514 0.058 Uiso 1 1 calc R . .
C93 C 0.2697(3) 0.9317(4) 0.3533(2) 0.052(2) Uani 1 1 d . . .
H93 H 0.2883 0.9221 0.3334 0.063 Uiso 1 1 calc R . .
C49 C 0.1094(3) 0.7031(3) 0.2236(2) 0.0404(18) Uani 1 1 d . . .
C29 C -0.0414(3) 0.5485(4) 0.2777(3) 0.054(2) Uani 1 1 d . . .
H29 H -0.0665 0.5271 0.2593 0.064 Uiso 1 1 calc R . .
C14 C 0.3292(4) 0.7434(4) 0.5087(3) 0.074(3) Uani 1 1 d U . .
H14 H 0.3360 0.7436 0.5387 0.089 Uiso 1 1 calc R . .
C91 C 0.2392(3) 1.0074(4) 0.3936(3) 0.058(2) Uani 1 1 d . . .
H91 H 0.2363 1.0503 0.4016 0.069 Uiso 1 1 calc R . .
C28 C -0.0159(3) 0.5174(4) 0.3114(2) 0.0452(19) Uani 1 1 d . . .
H28 H -0.0224 0.4743 0.3165 0.054 Uiso 1 1 calc R . .
C53 C 0.1676(2) 0.9585(3) 0.2770(2) 0.0391(17) Uani 1 1 d . . .
H53 H 0.1778 0.9722 0.3054 0.047 Uiso 1 1 calc R . .
C38 C 0.2961(7) 0.7513(8) 0.2384(5) 0.055(5) Uani 0.50 1 d P A 1
H38 H 0.3198 0.7824 0.2385 0.066 Uiso 0.50 1 calc PR A 1
C59 C 0.0795(3) 0.5792(4) 0.2051(2) 0.054(2) Uani 1 1 d . . .
H59 H 0.0691 0.5369 0.1988 0.065 Uiso 1 1 calc R . .
C56 C 0.1394(3) 0.9226(4) 0.1931(2) 0.055(2) Uani 1 1 d . . .
H56 H 0.1302 0.9102 0.1643 0.066 Uiso 1 1 calc R . .
C55 C 0.1513(3) 0.9833(4) 0.2018(2) 0.056(2) Uani 1 1 d . . .
H55 H 0.1502 1.0135 0.1799 0.067 Uiso 1 1 calc R . .
C35 C 0.2381(4) 0.6549(5) 0.2536(3) 0.071(3) Uani 1 1 d U . .
C12 C 0.3510(3) 0.7689(4) 0.4427(3) 0.058(2) Uani 1 1 d . . .
H12 H 0.3734 0.7856 0.4283 0.070 Uiso 1 1 calc R . .
C26 C 0.0790(3) 0.3658(4) 0.4862(3) 0.051(2) Uani 1 1 d . . .
H26 H 0.0675 0.3297 0.4981 0.061 Uiso 1 1 calc R . .
Dy4 Dy 0.383479(11) 0.276741(15) 0.121880(10) 0.02951(7) Uani 1 1 d . . .
Dy6 Dy 0.295336(10) 0.182103(14) 0.169163(9) 0.02651(7) Uani 1 1 d . . .
Dy5 Dy 0.353440(12) 0.288855(17) 0.005414(10) 0.03636(8) Uani 1 1 d . . .
Mn7 Mn 0.37603(3) 0.11581(4) 0.11773(3) 0.0263(2) Uani 1 1 d . . .
Mn6 Mn 0.28340(3) 0.20577(4) 0.06100(3) 0.0257(2) Uani 1 1 d . . .
Mn8 Mn 0.30270(3) 0.37980(5) 0.06353(3) 0.0302(2) Uani 1 1 d . . .
Mn5 Mn 0.35486(3) 0.30173(5) 0.21744(3) 0.0290(2) Uani 1 1 d . . .
O28 O 0.31957(14) 0.29457(19) 0.06341(13) 0.0272(10) Uani 1 1 d . . .
O33 O 0.31171(16) 0.1896(2) 0.01315(13) 0.0350(11) Uani 1 1 d . . .
O32 O 0.33312(14) 0.18303(19) 0.10783(13) 0.0256(9) Uani 1 1 d . . .
O31 O 0.32274(15) 0.2882(2) 0.15953(13) 0.0299(10) Uani 1 1 d . . .
O51 O 0.27003(15) 0.3750(2) 0.10831(14) 0.0335(11) Uani 1 1 d . . .
O34 O 0.24689(14) 0.2248(2) 0.10245(12) 0.0257(9) Uani 1 1 d . . .
O40 O 0.37225(15) 0.2139(2) 0.21491(12) 0.0276(10) Uani 1 1 d . . .
O38 O 0.34147(15) 0.09264(19) 0.16579(12) 0.0264(9) Uani 1 1 d . . .
O42 O 0.23779(16) 0.0989(2) 0.13786(13) 0.0314(10) Uani 1 1 d . . .
O30 O 0.41478(15) 0.3223(2) 0.18695(14) 0.0340(11) Uani 1 1 d . . .
O39 O 0.28698(16) 0.2458(2) 0.22379(15) 0.0362(11) Uani 1 1 d . . .
O35W O 0.25506(16) 0.1013(2) 0.05659(14) 0.0367(11) Uani 1 1 d . . .
O46 O 0.37254(16) 0.3829(2) 0.10565(14) 0.0349(11) Uani 1 1 d . . .
O36 O 0.42013(14) 0.1765(2) 0.14765(13) 0.0287(10) Uani 1 1 d . . .
O41 O 0.33379(17) 0.3828(2) 0.22485(16) 0.0431(12) Uani 1 1 d . . .
O49 O 0.27107(17) 0.3096(2) -0.03256(14) 0.0400(12) Uani 1 1 d . . .
O43 O 0.21214(16) 0.1691(2) 0.17574(15) 0.0385(11) Uani 1 1 d . . .
O29 O 0.40487(17) 0.2401(2) 0.06152(15) 0.0389(12) Uani 1 1 d . . .
O37 O 0.34458(17) 0.0610(2) 0.07491(14) 0.0379(11) Uani 1 1 d . . .
O45 O 0.33441(17) 0.3940(2) 0.01791(15) 0.0424(12) Uani 1 1 d . . .
O48 O 0.23806(16) 0.3675(2) 0.00870(15) 0.0406(12) Uani 1 1 d . . .
O47 O 0.42050(18) 0.3449(3) 0.01192(16) 0.0499(14) Uani 1 1 d . . .
O52 O 0.3837(3) 0.2213(3) -0.0438(3) 0.080(2) Uani 1 1 d U . .
O53 O 0.3493(2) 0.3092(4) -0.07023(18) 0.075(2) Uani 1 1 d . . .
O54 O 0.3820(3) 0.2457(4) -0.1093(3) 0.106(3) Uani 1 1 d . . .
O44 O 0.16330(17) 0.1020(2) 0.13813(18) 0.0545(15) Uani 1 1 d . . .
O50 O 0.2042(2) 0.3547(3) -0.05635(18) 0.0645(17) Uani 1 1 d . . .
N11 N 0.4681(3) 0.3022(4) 0.1316(2) 0.063(2) Uani 1 1 d . . .
N19 N 0.2897(2) 0.4730(3) 0.05593(18) 0.0381(14) Uani 1 1 d . . .
N16 N 0.2032(2) 0.1235(3) 0.15015(18) 0.0367(14) Uani 1 1 d . . .
N18 N 0.2379(2) 0.3446(3) -0.02708(18) 0.0377(14) Uani 1 1 d . . .
N20 N 0.3721(3) 0.2578(5) -0.0753(3) 0.079(3) Uani 1 1 d . . .
N12 N 0.22171(19) 0.2201(3) 0.01976(17) 0.0322(13) Uani 1 1 d . . .
N15 N 0.39079(19) 0.2960(3) 0.27644(17) 0.0332(13) Uani 1 1 d . . .
N13 N 0.4337(2) 0.0620(3) 0.12754(18) 0.0364(13) Uani 1 1 d . . .
N14 N 0.29672(18) 0.1079(3) 0.22864(15) 0.0295(12) Uani 1 1 d . . .
N17 N 0.4396(2) 0.4359(3) 0.07335(19) 0.0464(16) Uani 1 1 d . . .
C117 C 0.3593(3) 0.0098(3) 0.0587(2) 0.0389(17) Uani 1 1 d . . .
C119 C 0.3438(4) -0.0751(5) 0.0069(3) 0.081(3) Uani 1 1 d . . .
H119 H 0.3229 -0.0949 -0.0161 0.097 Uiso 1 1 calc R . .
C120 C 0.3877(5) -0.0994(6) 0.0206(4) 0.112(4) Uani 1 1 d U . .
H120 H 0.3984 -0.1340 0.0065 0.135 Uiso 1 1 calc R . .
C144 C 0.3251(3) 0.4819(4) 0.2552(3) 0.065(3) Uani 1 1 d . . .
H144 H 0.3057 0.4958 0.2293 0.078 Uiso 1 1 calc R . .
C121 C 0.4177(4) -0.0704(6) 0.0574(5) 0.121(6) Uani 1 1 d . . .
H121 H 0.4467 -0.0900 0.0703 0.145 Uiso 1 1 calc R . .
C97 C 0.4975(4) 0.2801(5) 0.1166(3) 0.080(3) Uani 1 1 d U . .
H97 H 0.5287 0.2956 0.1254 0.097 Uiso 1 1 calc R . .
C116 C 0.4048(3) -0.0160(4) 0.0735(3) 0.057(2) Uani 1 1 d U . .
C159 C 0.4445(4) 0.1562(5) 0.0377(3) 0.086(4) Uani 1 1 d . . .
H159 H 0.4151 0.1440 0.0206 0.103 Uiso 1 1 calc R . .
C147 C 0.3800(4) 0.4447(5) 0.3321(3) 0.074(3) Uani 1 1 d . . .
H147 H 0.3981 0.4311 0.3586 0.089 Uiso 1 1 calc R . .
C95 C 0.4466(3) 0.2106(3) 0.0620(2) 0.0384(17) Uani 1 1 d U . .
C115 C 0.4397(3) 0.0125(4) 0.1076(3) 0.063(3) Uani 1 1 d . . .
H115 H 0.4694 -0.0079 0.1154 0.075 Uiso 1 1 calc R . .
C110 C 0.2472(3) 0.0873(4) -0.0933(2) 0.048(2) Uani 1 1 d . . .
H110 H 0.2332 0.0638 -0.1178 0.058 Uiso 1 1 calc R . .
C118 C 0.3285(3) -0.0220(4) 0.0258(2) 0.0468(19) Uani 1 1 d . . .
H118 H 0.2972 -0.0072 0.0163 0.056 Uiso 1 1 calc R . .
C184 C 0.1989(3) 0.4500(4) 0.1716(3) 0.053(2) Uani 1 1 d . . .
H184 H 0.1821 0.4374 0.1923 0.063 Uiso 1 1 calc R . .
C167 C 0.5451(3) 0.3995(6) -0.0200(3) 0.081(3) Uani 1 1 d . . .
H167 H 0.5730 0.4126 -0.0281 0.097 Uiso 1 1 calc R . .
C146 C 0.3629(4) 0.5037(5) 0.3287(4) 0.081(3) Uani 1 1 d . . .
H146 H 0.3696 0.5320 0.3520 0.097 Uiso 1 1 calc R . .
C158 C 0.4819(5) 0.1205(7) 0.0374(4) 0.127(6) Uani 1 1 d . . .
H158 H 0.4787 0.0816 0.0223 0.152 Uiso 1 1 calc R . .
C166 C 0.5166(3) 0.3518(7) -0.0424(3) 0.091(4) Uani 1 1 d . . .
H166 H 0.5258 0.3318 -0.0655 0.109 Uiso 1 1 calc R . .
C156 C 0.5296(3) 0.2006(7) 0.0827(4) 0.110(5) Uani 1 1 d . . .
H156 H 0.5592 0.2185 0.0955 0.132 Uiso 1 1 calc R . .
C126 C 0.3335(2) 0.0393(3) 0.18602(19) 0.0303(15) Uani 1 1 d . . .
C177 C 0.3323(2) 0.4540(3) 0.0025(2) 0.0326(16) Uani 1 1 d . . .
C96 C 0.4886(3) 0.2312(5) 0.0859(3) 0.060(2) Uani 1 1 d U . .
C145 C 0.3355(3) 0.5226(4) 0.2905(4) 0.084(4) Uani 1 1 d . . .
H145 H 0.3231 0.5644 0.2879 0.101 Uiso 1 1 calc R . .
C151 C 0.4197(2) 0.1327(3) 0.25499(19) 0.0303(15) Uani 1 1 d . . .
H151 H 0.4112 0.1031 0.2325 0.036 Uiso 1 1 calc R . .
C160 C 0.3905(2) 0.4391(3) 0.1220(2) 0.0390(18) Uani 1 1 d . . .
C130 C 0.2767(2) 0.2386(3) 0.2621(2) 0.0337(16) Uani 1 1 d . . .
C157 C 0.5275(6) 0.1416(8) 0.0602(5) 0.139(5) Uani 1 1 d U . .
H157 H 0.5551 0.1175 0.0602 0.167 Uiso 1 1 calc R . .
C113 C 0.4615(2) 0.1517(3) 0.16878(19) 0.0284(14) Uani 1 1 d . . .
C139 C 0.4005(2) 0.1928(3) 0.25116(18) 0.0268(14) Uani 1 1 d . . .
C174 C 0.2462(3) 0.4849(3) 0.1107(2) 0.0396(17) Uani 1 1 d . . .
C127 C 0.3099(2) 0.0453(3) 0.2191(2) 0.0330(15) Uani 1 1 d . . .
C176 C 0.3086(2) 0.4991(3) 0.0217(2) 0.0386(17) Uani 1 1 d . . .
C148 C 0.4466(3) 0.2200(4) 0.3213(2) 0.0448(19) Uani 1 1 d . . .
H148 H 0.4562 0.2498 0.3435 0.054 Uiso 1 1 calc R . .
C102 C 0.2112(3) 0.1962(3) -0.0174(2) 0.0402(17) Uani 1 1 d . . .
H102 H 0.1802 0.2038 -0.0333 0.048 Uiso 1 1 calc R . .
C150 C 0.4516(2) 0.1157(4) 0.2920(2) 0.0391(17) Uani 1 1 d . . .
H150 H 0.4639 0.0738 0.2949 0.047 Uiso 1 1 calc R . .
C138 C 0.3478(3) -0.0203(3) 0.1760(2) 0.0359(16) Uani 1 1 d . . .
H138 H 0.3637 -0.0247 0.1535 0.043 Uiso 1 1 calc R . .
C173 C 0.2482(2) 0.4211(3) 0.1238(2) 0.0323(15) Uani 1 1 d . . .
C185 C 0.2245(3) 0.4066(4) 0.1559(2) 0.049(2) Uani 1 1 d . . .
H185 H 0.2265 0.3648 0.1671 0.059 Uiso 1 1 calc R . .
C181 C 0.3035(3) 0.5602(4) 0.0061(2) 0.047(2) Uani 1 1 d . . .
H181 H 0.2869 0.5911 0.0184 0.057 Uiso 1 1 calc R . .
C104 C 0.2028(2) 0.2487(3) 0.0858(2) 0.0317(15) Uani 1 1 d . . .
C178 C 0.3535(3) 0.4699(4) -0.0308(2) 0.0431(18) Uani 1 1 d . . .
H178 H 0.3712 0.4399 -0.0427 0.052 Uiso 1 1 calc R . .
C128 C 0.2837(3) 0.1191(4) 0.2638(2) 0.0446(19) Uani 1 1 d . . .
H128 H 0.2809 0.0828 0.2805 0.054 Uiso 1 1 calc R . .
C98 C 0.4856(3) 0.3521(3) 0.1693(2) 0.0439(18) Uani 1 1 d . . .
C109 C 0.2195(3) 0.1259(3) -0.0745(2) 0.0456(19) Uani 1 1 d . . .
H109 H 0.1869 0.1297 -0.0865 0.055 Uiso 1 1 calc R . .
C175 C 0.2675(3) 0.5076(4) 0.0778(2) 0.0435(18) Uani 1 1 d . . .
H175 H 0.2652 0.5517 0.0716 0.052 Uiso 1 1 calc R . .
C114 C 0.4717(2) 0.0897(3) 0.1592(2) 0.0336(15) Uani 1 1 d . . .
C152 C 0.4626(3) 0.4013(3) 0.2284(2) 0.0402(17) Uani 1 1 d . . .
H152 H 0.4411 0.4064 0.2463 0.048 Uiso 1 1 calc R . .
C172 C 0.3736(3) 0.4695(3) 0.1544(2) 0.0439(19) Uani 1 1 d . . .
H172 H 0.3481 0.4515 0.1642 0.053 Uiso 1 1 calc R . .
C111 C 0.2935(3) 0.0824(4) -0.0774(2) 0.050(2) Uani 1 1 d . . .
H111 H 0.3120 0.0556 -0.0909 0.060 Uiso 1 1 calc R . .
C161 C 0.4259(3) 0.4684(3) 0.1067(2) 0.0424(18) Uani 1 1 d . . .
C163 C 0.4891(3) 0.4109(4) 0.0251(3) 0.055(2) Uani 1 1 d . . .
C140 C 0.4133(2) 0.2368(3) 0.2847(2) 0.0317(15) Uani 1 1 d . . .
C103 C 0.1884(2) 0.2489(3) 0.0407(2) 0.0339(16) Uani 1 1 d . . .
C137 C 0.3392(3) -0.0741(4) 0.1985(3) 0.059(2) Uani 1 1 d . . .
H137 H 0.3501 -0.1144 0.1918 0.071 Uiso 1 1 calc R . .
C107 C 0.1167(3) 0.2948(4) 0.0460(3) 0.0429(18) Uani 1 1 d . . .
H107 H 0.0863 0.3098 0.0327 0.052 Uiso 1 1 calc R . .
C100 C 0.2888(3) 0.1556(3) -0.0210(2) 0.0369(17) Uani 1 1 d . . .
C162 C 0.4777(3) 0.4447(4) 0.0592(3) 0.049(2) Uani 1 1 d . . .
H162 H 0.4993 0.4759 0.0727 0.059 Uiso 1 1 calc R . .
C106 C 0.1290(3) 0.2948(3) 0.0891(3) 0.049(2) Uani 1 1 d . . .
H106 H 0.1080 0.3112 0.1051 0.058 Uiso 1 1 calc R . .
C134 C 0.2613(3) 0.1764(5) 0.3199(2) 0.062(3) Uani 1 1 d . . .
H134 H 0.2570 0.1362 0.3316 0.074 Uiso 1 1 calc R . .
C105 C 0.1739(3) 0.2702(3) 0.1102(2) 0.0404(17) Uani 1 1 d . . .
H105 H 0.1830 0.2691 0.1402 0.049 Uiso 1 1 calc R . .
C182 C 0.2206(3) 0.5301(4) 0.1286(3) 0.054(2) Uani 1 1 d . . .
H182 H 0.2200 0.5733 0.1200 0.065 Uiso 1 1 calc R . .
C155 C 0.5244(3) 0.3874(4) 0.1738(3) 0.064(2) Uani 1 1 d . . .
H155 H 0.5440 0.3840 0.1541 0.076 Uiso 1 1 calc R . .
C108 C 0.1457(3) 0.2742(3) 0.0214(3) 0.0454(19) Uani 1 1 d . . .
H108 H 0.1367 0.2771 -0.0085 0.054 Uiso 1 1 calc R . .
C122 C 0.5113(3) 0.0593(4) 0.1796(2) 0.049(2) Uani 1 1 d . . .
H122 H 0.5172 0.0165 0.1732 0.059 Uiso 1 1 calc R . .
C149 C 0.4655(3) 0.1588(4) 0.3245(2) 0.052(2) Uani 1 1 d . . .
H149 H 0.4881 0.1467 0.3491 0.062 Uiso 1 1 calc R . .
C143 C 0.3444(3) 0.4198(3) 0.2591(3) 0.045(2) Uani 1 1 d . . .
C101 C 0.2403(3) 0.1603(3) -0.0368(2) 0.0412(18) Uani 1 1 d . . .
C164 C 0.4605(3) 0.3621(4) 0.0014(3) 0.051(2) Uani 1 1 d U . .
C123 C 0.5429(3) 0.0932(4) 0.2102(3) 0.055(2) Uani 1 1 d . . .
H123 H 0.5710 0.0732 0.2245 0.066 Uiso 1 1 calc R . .
C180 C 0.3231(3) 0.5756(4) -0.0278(3) 0.061(3) Uani 1 1 d . . .
H180 H 0.3195 0.6175 -0.0388 0.073 Uiso 1 1 calc R . .
C112 C 0.3147(3) 0.1161(4) -0.0415(2) 0.0456(19) Uani 1 1 d . . .
H112 H 0.3476 0.1121 -0.0308 0.055 Uiso 1 1 calc R . .
C99 C 0.4535(2) 0.3583(3) 0.1952(2) 0.0339(16) Uani 1 1 d . . .
C129 C 0.2728(3) 0.1784(4) 0.2809(2) 0.0477(19) Uani 1 1 d . . .
C142 C 0.3723(3) 0.4014(4) 0.2976(3) 0.049(2) Uani 1 1 d . . .
C183 C 0.1965(3) 0.5112(4) 0.1585(2) 0.057(2) Uani 1 1 d . . .
H183 H 0.1783 0.5409 0.1701 0.068 Uiso 1 1 calc R . .
C125 C 0.4924(2) 0.1853(4) 0.1994(2) 0.0399(17) Uani 1 1 d . . .
H125 H 0.4856 0.2275 0.2063 0.048 Uiso 1 1 calc R . .
C179 C 0.3473(3) 0.5324(4) -0.0459(3) 0.057(2) Uani 1 1 d . . .
H179 H 0.3603 0.5448 -0.0692 0.069 Uiso 1 1 calc R . .
C171 C 0.3940(3) 0.5255(4) 0.1721(3) 0.049(2) Uani 1 1 d . . .
H171 H 0.3825 0.5457 0.1940 0.059 Uiso 1 1 calc R . .
C169 C 0.4465(3) 0.5248(4) 0.1252(3) 0.063(3) Uani 1 1 d . . .
H169 H 0.4712 0.5443 0.1150 0.076 Uiso 1 1 calc R . .
C131 C 0.2700(3) 0.2942(4) 0.2843(3) 0.050(2) Uani 1 1 d . . .
H131 H 0.2720 0.3349 0.2723 0.060 Uiso 1 1 calc R . .
C153 C 0.5052(3) 0.4378(4) 0.2352(3) 0.061(3) Uani 1 1 d . . .
H153 H 0.5125 0.4672 0.2578 0.073 Uiso 1 1 calc R . .
C141 C 0.3930(3) 0.3408(4) 0.3053(2) 0.046(2) Uani 1 1 d . . .
H141 H 0.4096 0.3316 0.3333 0.055 Uiso 1 1 calc R . .
C124 C 0.5343(3) 0.1554(4) 0.2202(2) 0.0453(19) Uani 1 1 d . . .
H124 H 0.5565 0.1777 0.2410 0.054 Uiso 1 1 calc R . .
C135 C 0.3006(3) -0.0088(4) 0.2404(2) 0.055(2) Uani 1 1 d . . .
H135 H 0.2840 -0.0052 0.2625 0.066 Uiso 1 1 calc R . .
C165 C 0.4753(3) 0.3334(6) -0.0315(3) 0.088(4) Uani 1 1 d . . .
H165 H 0.4569 0.3004 -0.0470 0.105 Uiso 1 1 calc R . .
C132 C 0.2605(3) 0.2875(5) 0.3246(3) 0.064(3) Uani 1 1 d . . .
H132 H 0.2573 0.3247 0.3402 0.077 Uiso 1 1 calc R . .
C133 C 0.2557(4) 0.2294(5) 0.3425(3) 0.066(3) Uani 1 1 d . . .
H133 H 0.2487 0.2262 0.3697 0.079 Uiso 1 1 calc R . .
C154 C 0.5359(3) 0.4290(4) 0.2075(3) 0.069(3) Uani 1 1 d . . .
H154 H 0.5647 0.4518 0.2120 0.083 Uiso 1 1 calc R . .
C170 C 0.4308(3) 0.5514(4) 0.1579(3) 0.061(2) Uani 1 1 d . . .
H170 H 0.4456 0.5886 0.1710 0.073 Uiso 1 1 calc R . .
C136 C 0.3157(4) -0.0688(4) 0.2294(3) 0.069(3) Uani 1 1 d U . .
H136 H 0.3091 -0.1056 0.2441 0.083 Uiso 1 1 calc R . .
C168 C 0.5317(3) 0.4266(5) 0.0140(3) 0.068(3) Uani 1 1 d . . .
H168 H 0.5518 0.4569 0.0305 0.081 Uiso 1 1 calc R . .

loop_
_atom_site_aniso_label
_atom_site_aniso_U_11
_atom_site_aniso_U_22
_atom_site_aniso_U_33
_atom_site_aniso_U_23
_atom_site_aniso_U_13
_atom_site_aniso_U_12
Dy1 0.02514(16) 0.02540(15) 0.02008(14) 0.00102(11) 0.00142(12) 0.00177(12)
Dy2 0.02904(17) 0.03217(17) 0.02215(15) -0.00089(12) 0.00589(12) 0.00013(13)
Dy3 0.02807(17) 0.02841(16) 0.02388(15) -0.00299(12) 0.00684(12) -0.00137(13)
Mn1 0.0404(6) 0.0309(5) 0.0163(5) 0.0031(4) 0.0021(4) -0.0068(5)
Mn3 0.0241(5) 0.0228(5) 0.0225(5) -0.0006(4) 0.0044(4) -0.0018(4)
Mn2 0.0237(5) 0.0246(5) 0.0179(4) 0.0019(4) 0.0018(4) -0.0010(4)
Mn4 0.0275(5) 0.0211(5) 0.0242(5) -0.0007(4) 0.0034(4) -0.0010(4)
O24 0.040(3) 0.030(2) 0.025(2) 0.0025(18) 0.005(2) -0.007(2)
O5 0.028(2) 0.021(2) 0.018(2) -0.0034(16) 0.0011(17) -0.0021(18)
O13 0.031(2) 0.036(3) 0.020(2) 0.0014(18) 0.0037(18) -0.004(2)
O11 0.029(2) 0.020(2) 0.027(2) -0.0048(17) 0.0082(18) 0.0009(18)
O18 0.038(3) 0.033(3) 0.029(2) -0.0129(19) 0.009(2) 0.003(2)
O22 0.033(3) 0.052(3) 0.028(3) 0.003(2) 0.000(2) -0.005(2)
O4 0.027(2) 0.026(2) 0.015(2) 0.0043(16) -0.0006(17) 0.0028(18)
O10 0.037(3) 0.025(2) 0.031(2) 0.0060(18) 0.001(2) -0.001(2)
O6 0.039(3) 0.030(2) 0.018(2) 0.0040(18) 0.0094(19) 0.003(2)
O12 0.041(3) 0.037(3) 0.025(2) -0.0034(19) 0.014(2) -0.010(2)
O7 0.023(2) 0.027(2) 0.029(2) 0.0012(18) 0.0069(18) -0.0047(18)
O1 0.025(2) 0.022(2) 0.021(2) -0.0008(16) 0.0047(17) 0.0006(18)
O2 0.028(2) 0.042(3) 0.023(2) -0.0035(19) 0.0045(19) -0.006(2)
O14 0.067(4) 0.034(3) 0.024(2) 0.004(2) 0.000(2) -0.015(2)
O20 0.030(3) 0.038(3) 0.050(3) 0.002(2) 0.014(2) 0.004(2)
O15 0.038(3) 0.040(3) 0.039(3) -0.006(2) 0.012(2) 0.001(2)
O8W 0.035(3) 0.028(2) 0.043(3) 0.004(2) 0.003(2) 0.001(2)
O9 0.024(2) 0.030(2) 0.023(2) -0.0039(18) 0.0021(18) -0.0046(19)
O21 0.031(3) 0.051(3) 0.028(3) 0.005(2) 0.000(2) -0.005(2)
O25 0.059(3) 0.044(3) 0.027(3) -0.005(2) 0.011(2) -0.005(3)
O19 0.029(2) 0.025(2) 0.026(2) 0.0055(18) -0.0007(18) 0.0055(19)
O3 0.035(3) 0.031(3) 0.026(2) 0.0083(19) -0.0001(19) 0.008(2)
O17 0.041(3) 0.067(4) 0.064(4) -0.003(3) 0.001(3) 0.016(3)
O26 0.045(3) 0.083(4) 0.026(3) -0.013(2) 0.008(2) -0.022(3)
O27 0.063(4) 0.102(5) 0.025(3) 0.019(3) 0.014(3) -0.016(3)
O23 0.113(6) 0.075(4) 0.039(3) -0.003(3) -0.016(3) -0.050(4)
O16 0.038(3) 0.034(3) 0.053(3) -0.001(2) 0.014(2) 0.003(2)
N2 0.050(4) 0.063(5) 0.038(4) -0.009(3) 0.002(3) 0.011(3)
N6 0.044(4) 0.045(4) 0.041(4) -0.019(3) 0.001(3) 0.015(3)
N10 0.037(4) 0.069(5) 0.028(3) 0.001(3) 0.005(3) -0.004(3)
N8 0.033(3) 0.031(3) 0.029(3) -0.003(2) -0.006(2) 0.007(3)
N3 0.033(3) 0.029(3) 0.033(3) -0.006(2) 0.015(2) -0.004(2)
N1 0.032(3) 0.044(4) 0.042(4) -0.009(3) 0.005(3) -0.003(3)
N5 0.047(4) 0.039(3) 0.021(3) 0.007(2) 0.008(2) -0.013(3)
N9 0.032(3) 0.025(3) 0.043(3) 0.004(2) -0.006(3) -0.005(2)
N7 0.029(3) 0.035(3) 0.040(3) -0.008(3) -0.002(3) -0.001(3)
N4 0.034(3) 0.041(3) 0.033(3) -0.012(3) 0.010(3) -0.007(3)
C18 0.054(5) 0.029(4) 0.031(4) 0.002(3) 0.016(3) 0.002(3)
C51 0.045(5) 0.047(5) 0.033(4) 0.005(3) 0.005(3) -0.012(4)
C42 0.055(10) 0.026(7) 0.038(8) 0.002(6) 0.016(7) 0.019(7)
C43 0.080(12) 0.044(9) 0.042(9) 0.001(7) 0.052(9) 0.001(8)
C1 0.027(3) 0.032(3) 0.011(3) -0.006(2) 0.010(2) -0.005(3)
C37 0.147(8) 0.092(7) 0.101(7) -0.034(5) 0.085(6) -0.068(6)
C57 0.105(8) 0.062(6) 0.024(4) 0.000(4) 0.010(4) -0.030(5)
C6 0.046(4) 0.033(4) 0.023(3) 0.007(3) 0.008(3) 0.010(3)
C16 0.094(7) 0.076(6) 0.065(5) 0.037(5) -0.001(5) 0.014(5)
C8 0.074(7) 0.067(6) 0.048(5) 0.003(4) -0.008(5) 0.019(5)
C7 0.035(4) 0.057(5) 0.066(6) 0.024(4) 0.012(4) 0.006(4)
C15 0.050(6) 0.097(8) 0.072(7) 0.019(6) -0.008(5) 0.019(6)
C92 0.052(5) 0.052(5) 0.051(5) 0.022(4) 0.008(4) -0.021(4)
C58 0.106(8) 0.063(6) 0.025(4) -0.019(4) 0.002(4) -0.039(5)
C17 0.094(7) 0.051(5) 0.030(4) 0.018(4) 0.022(4) 0.006(5)
C69 0.027(4) 0.027(3) 0.033(4) -0.004(3) -0.002(3) 0.001(3)
C86 0.025(4) 0.033(4) 0.029(3) -0.004(3) -0.005(3) 0.009(3)
C3 0.041(5) 0.054(5) 0.038(4) -0.015(4) 0.004(3) 0.006(4)
C19 0.027(4) 0.038(4) 0.023(3) -0.010(3) 0.004(3) -0.007(3)
C4 0.047(5) 0.031(4) 0.029(4) -0.003(3) 0.002(3) 0.002(3)
C83 0.034(4) 0.041(4) 0.028(3) 0.009(3) -0.004(3) 0.000(3)
C5 0.038(4) 0.028(4) 0.027(3) 0.005(3) 0.000(3) 0.003(3)
C33 0.033(4) 0.037(4) 0.030(4) -0.011(3) 0.006(3) 0.003(3)
C31 0.037(4) 0.043(4) 0.029(4) 0.002(3) -0.005(3) -0.003(3)
C82 0.035(4) 0.025(3) 0.020(3) 0.009(2) -0.001(3) -0.011(3)
C39 0.123(18) 0.068(12) 0.032(9) 0.001(8) 0.026(10) -0.041(12)
C40 0.114(11) 0.095(10) 0.082(10) -0.026(8) 0.024(8) -0.011(9)
C81 0.047(4) 0.029(3) 0.019(3) 0.000(3) -0.003(3) 0.003(3)
C65 0.028(4) 0.070(6) 0.039(4) -0.007(4) 0.010(3) -0.001(4)
C41 0.19(2) 0.062(12) 0.069(13) -0.037(10) 0.098(15) -0.073(14)
C48 0.033(4) 0.041(4) 0.021(3) 0.003(3) 0.002(3) -0.005(3)
C10 0.025(3) 0.025(3) 0.034(4) -0.002(3) 0.003(3) -0.003(3)
C84 0.040(4) 0.040(4) 0.044(4) -0.002(3) -0.004(3) -0.001(3)
C47 0.035(4) 0.035(4) 0.041(4) -0.015(3) 0.006(3) -0.001(3)
C73 0.028(4) 0.047(4) 0.034(4) -0.008(3) -0.002(3) -0.004(3)
C22 0.041(4) 0.037(4) 0.041(4) 0.004(3) 0.016(3) 0.006(3)
C24 0.044(4) 0.030(4) 0.037(4) 0.006(3) 0.016(3) 0.008(3)
C70 0.031(4) 0.038(4) 0.039(4) -0.008(3) -0.002(3) 0.002(3)
C2 0.034(4) 0.040(4) 0.022(3) 0.005(3) 0.002(3) 0.006(3)
C87 0.034(4) 0.037(4) 0.038(4) -0.007(3) 0.001(3) 0.002(3)
C23 0.039(4) 0.018(3) 0.040(4) -0.002(3) 0.019(3) -0.001(3)
C32 0.023(3) 0.025(3) 0.034(3) -0.008(3) 0.004(3) -0.002(3)
C44 0.041(4) 0.053(5) 0.047(4) -0.021(4) 0.018(4) 0.001(4)
C20 0.027(4) 0.038(4) 0.027(3) -0.002(3) 0.007(3) 0.003(3)
C94 0.037(4) 0.040(4) 0.028(3) 0.010(3) 0.009(3) -0.006(3)
C72 0.031(4) 0.049(5) 0.039(4) -0.013(3) 0.006(3) -0.006(3)
C89 0.059(5) 0.028(4) 0.064(5) -0.015(4) -0.015(4) 0.012(4)
C90 0.041(4) 0.037(4) 0.044(4) 0.001(3) -0.005(3) 0.006(3)
C85 0.023(3) 0.031(4) 0.039(4) 0.002(3) -0.001(3) 0.005(3)
C68 0.035(4) 0.035(4) 0.030(4) 0.007(3) 0.006(3) -0.001(3)
C46 0.045(5) 0.028(4) 0.052(5) -0.012(3) 0.004(4) -0.002(3)
C61 0.050(5) 0.046(4) 0.025(4) 0.010(3) -0.003(3) 0.006(4)
C45 0.049(5) 0.048(5) 0.054(5) -0.028(4) 0.006(4) -0.002(4)
C63 0.045(5) 0.051(5) 0.062(5) -0.010(4) -0.013(4) 0.019(4)
C50 0.061(5) 0.052(5) 0.014(3) 0.000(3) 0.005(3) -0.013(4)
C67 0.062(5) 0.047(5) 0.034(4) 0.000(3) 0.020(4) -0.014(4)
C80 0.054(5) 0.035(4) 0.044(4) 0.008(3) 0.004(4) 0.006(4)
C36 0.096(7) 0.063(6) 0.057(5) -0.026(4) 0.052(5) -0.047(5)
C71 0.037(4) 0.034(4) 0.047(4) -0.016(3) 0.002(3) 0.007(3)
C60 0.035(4) 0.037(4) 0.031(4) -0.005(3) 0.006(3) -0.008(3)
C74 0.028(4) 0.064(5) 0.056(5) -0.009(4) 0.012(4) -0.005(4)
C66 0.038(5) 0.059(5) 0.053(5) -0.004(4) 0.019(4) -0.020(4)
C11 0.037(4) 0.028(4) 0.048(4) 0.001(3) 0.016(3) -0.001(3)
C64 0.049(5) 0.040(5) 0.072(6) -0.010(4) 0.004(4) 0.002(4)
C9 0.056(5) 0.031(4) 0.037(4) 0.001(3) 0.003(4) -0.008(4)
C21 0.035(4) 0.028(4) 0.042(4) 0.000(3) 0.009(3) -0.009(3)
C62 0.075(6) 0.035(4) 0.037(4) 0.008(3) -0.010(4) 0.010(4)
C13 0.044(5) 0.067(6) 0.086(7) -0.011(5) -0.034(5) -0.003(5)
C76 0.044(5) 0.079(7) 0.055(5) -0.025(5) 0.016(4) 0.004(5)
C78 0.042(4) 0.031(4) 0.052(5) -0.009(3) 0.002(4) 0.011(3)
C79 0.065(6) 0.026(4) 0.063(5) 0.006(4) -0.010(4) 0.016(4)
C25 0.050(5) 0.034(4) 0.051(5) 0.012(3) 0.017(4) 0.008(4)
C88 0.039(4) 0.076(6) 0.038(4) -0.018(4) 0.006(3) 0.026(4)
C77 0.042(5) 0.054(5) 0.056(5) -0.019(4) 0.002(4) 0.004(4)
C27 0.052(5) 0.032(4) 0.060(5) 0.006(4) 0.024(4) -0.006(4)
C75 0.047(5) 0.091(7) 0.051(5) -0.012(5) 0.023(4) -0.013(5)
C52 0.034(4) 0.033(4) 0.032(4) 0.009(3) 0.002(3) -0.005(3)
C30 0.033(4) 0.071(6) 0.033(4) -0.006(4) -0.012(3) -0.002(4)
C34 0.058(5) 0.059(5) 0.054(5) -0.025(4) 0.032(4) -0.030(4)
C54 0.053(5) 0.038(4) 0.055(5) 0.010(4) 0.015(4) -0.004(4)
C93 0.049(5) 0.073(6) 0.036(4) 0.013(4) 0.013(4) 0.003(4)
C49 0.045(4) 0.046(4) 0.027(4) -0.002(3) -0.002(3) -0.018(4)
C29 0.038(5) 0.064(6) 0.051(5) -0.010(4) -0.005(4) -0.023(4)
C14 0.078(6) 0.060(5) 0.066(5) 0.028(4) -0.025(5) -0.016(5)
C91 0.065(6) 0.028(4) 0.063(5) 0.012(4) -0.023(4) -0.007(4)
C28 0.049(5) 0.048(5) 0.037(4) -0.017(3) 0.006(4) -0.017(4)
C53 0.034(4) 0.037(4) 0.040(4) 0.013(3) -0.006(3) -0.001(3)
C38 0.090(14) 0.051(10) 0.034(8) -0.003(7) 0.035(9) -0.005(9)
C59 0.068(6) 0.048(5) 0.044(5) -0.009(4) 0.004(4) -0.010(4)
C56 0.086(7) 0.048(5) 0.031(4) 0.012(3) 0.015(4) -0.014(5)
C55 0.071(6) 0.061(6) 0.036(4) 0.024(4) 0.014(4) -0.005(5)
C35 0.088(6) 0.076(6) 0.065(5) -0.029(4) 0.051(5) -0.048(5)
C12 0.044(5) 0.033(4) 0.106(8) -0.011(5) 0.035(5) -0.006(4)
C26 0.065(6) 0.032(4) 0.064(5) 0.008(4) 0.031(5) 0.004(4)
Dy4 0.02448(16) 0.02893(16) 0.03254(16) 0.00328(13) 0.00063(13) -0.00427(13)
Dy6 0.02400(16) 0.02712(16) 0.02682(15) 0.00157(12) 0.00207(12) -0.00210(13)
Dy5 0.03510(19) 0.03989(19) 0.03460(18) 0.00582(14) 0.00871(14) -0.00488(15)
Mn7 0.0250(5) 0.0259(5) 0.0272(5) 0.0003(4) 0.0045(4) -0.0003(4)
Mn6 0.0244(5) 0.0273(5) 0.0232(5) 0.0047(4) 0.0007(4) -0.0034(4)
Mn8 0.0284(5) 0.0247(5) 0.0344(5) 0.0057(4) 0.0001(4) -0.0035(4)
Mn5 0.0280(5) 0.0244(5) 0.0326(5) -0.0034(4) 0.0024(4) 0.0000(4)
O28 0.023(2) 0.025(2) 0.031(2) 0.0070(18) -0.0003(18) -0.0013(18)
O33 0.041(3) 0.040(3) 0.022(2) -0.0052(19) 0.003(2) -0.010(2)
O32 0.023(2) 0.023(2) 0.030(2) 0.0028(18) 0.0035(18) -0.0010(18)
O31 0.028(2) 0.030(2) 0.031(2) 0.0009(19) 0.0045(19) -0.007(2)
O51 0.029(3) 0.029(2) 0.039(3) 0.006(2) 0.001(2) 0.004(2)
O34 0.018(2) 0.033(2) 0.026(2) 0.0042(18) 0.0038(17) 0.0003(18)
O40 0.026(2) 0.031(2) 0.022(2) -0.0042(18) -0.0029(18) 0.0041(19)
O38 0.032(2) 0.024(2) 0.023(2) 0.0083(17) 0.0063(18) -0.0021(19)
O42 0.030(3) 0.029(2) 0.034(2) 0.0026(19) 0.004(2) -0.010(2)
O30 0.029(3) 0.030(2) 0.038(3) 0.000(2) -0.004(2) -0.007(2)
O39 0.035(3) 0.031(3) 0.043(3) 0.000(2) 0.012(2) -0.001(2)
O35W 0.039(3) 0.028(2) 0.040(3) 0.003(2) 0.002(2) -0.011(2)
O46 0.037(3) 0.020(2) 0.043(3) 0.0048(19) -0.001(2) -0.011(2)
O36 0.022(2) 0.034(2) 0.027(2) 0.0045(19) -0.0029(18) 0.0021(19)
O41 0.035(3) 0.027(3) 0.063(3) -0.012(2) 0.001(2) 0.005(2)
O49 0.039(3) 0.047(3) 0.033(3) 0.010(2) 0.005(2) 0.000(3)
O43 0.034(3) 0.042(3) 0.037(3) 0.005(2) 0.002(2) 0.002(2)
O29 0.034(3) 0.040(3) 0.044(3) 0.007(2) 0.010(2) -0.002(2)
O37 0.045(3) 0.033(3) 0.034(3) -0.006(2) 0.003(2) 0.001(2)
O45 0.039(3) 0.037(3) 0.051(3) 0.015(2) 0.010(2) -0.005(2)
O48 0.034(3) 0.043(3) 0.039(3) 0.003(2) -0.004(2) -0.003(2)
O47 0.036(3) 0.068(4) 0.046(3) 0.011(3) 0.011(2) -0.005(3)
O52 0.097(5) 0.075(4) 0.082(5) -0.004(4) 0.051(4) -0.005(4)
O53 0.063(4) 0.129(6) 0.034(3) 0.006(4) 0.012(3) 0.020(4)
O54 0.092(6) 0.158(8) 0.090(6) -0.044(5) 0.065(5) -0.037(5)
O44 0.027(3) 0.044(3) 0.084(4) 0.021(3) -0.008(3) -0.012(2)
O50 0.060(4) 0.064(4) 0.053(3) -0.001(3) -0.024(3) 0.015(3)
N11 0.040(4) 0.084(6) 0.065(5) 0.040(4) 0.014(4) 0.008(4)
N19 0.036(3) 0.028(3) 0.042(3) 0.003(2) -0.010(3) -0.004(3)
N16 0.031(3) 0.035(3) 0.042(3) 0.024(3) 0.005(3) -0.005(3)
N18 0.044(4) 0.026(3) 0.037(3) 0.005(3) -0.006(3) -0.005(3)
N20 0.054(5) 0.125(9) 0.062(6) -0.048(6) 0.023(4) -0.031(5)
N12 0.032(3) 0.029(3) 0.035(3) 0.011(2) 0.007(2) 0.001(2)
N15 0.031(3) 0.037(3) 0.034(3) -0.008(2) 0.012(2) -0.006(3)
N13 0.033(3) 0.035(3) 0.044(3) 0.001(3) 0.016(3) -0.001(3)
N14 0.027(3) 0.035(3) 0.024(3) 0.007(2) 0.000(2) -0.003(2)
N17 0.043(4) 0.038(3) 0.053(4) 0.016(3) -0.003(3) -0.015(3)
C117 0.049(5) 0.033(4) 0.033(4) -0.003(3) 0.005(3) -0.009(3)
C119 0.081(8) 0.066(7) 0.083(7) -0.048(6) -0.007(6) -0.004(6)
C120 0.099(7) 0.088(7) 0.144(8) -0.073(6) 0.014(6) 0.013(6)
C144 0.048(5) 0.041(5) 0.114(8) -0.019(5) 0.036(5) -0.004(4)
C121 0.074(8) 0.087(9) 0.174(13) -0.067(9) -0.030(8) 0.044(7)
C97 0.079(6) 0.079(6) 0.084(6) 0.002(5) 0.017(5) -0.004(5)
C116 0.052(5) 0.045(4) 0.069(5) -0.021(4) 0.004(4) -0.009(4)
C159 0.064(7) 0.103(9) 0.080(7) -0.047(6) -0.006(5) 0.039(6)
C147 0.085(7) 0.065(7) 0.083(7) -0.033(5) 0.042(6) -0.026(6)
C95 0.035(4) 0.042(4) 0.039(4) -0.001(3) 0.009(3) 0.008(3)
C115 0.041(5) 0.053(5) 0.089(7) -0.030(5) 0.005(5) -0.007(4)
C110 0.065(6) 0.040(4) 0.038(4) 0.000(3) 0.005(4) -0.013(4)
C118 0.055(5) 0.046(5) 0.040(4) -0.006(3) 0.012(4) -0.013(4)
C184 0.039(5) 0.068(6) 0.051(5) -0.007(4) 0.010(4) 0.003(4)
C167 0.046(6) 0.117(9) 0.080(7) 0.043(7) 0.016(5) -0.010(6)
C146 0.085(8) 0.063(7) 0.105(8) -0.051(6) 0.047(6) -0.011(6)
C158 0.125(12) 0.143(13) 0.097(9) -0.044(9) -0.010(8) 0.063(10)
C166 0.031(5) 0.179(13) 0.063(6) 0.037(7) 0.010(5) -0.002(7)
C156 0.026(5) 0.191(15) 0.112(10) -0.012(9) 0.013(6) -0.012(7)
C126 0.030(4) 0.030(4) 0.029(3) 0.006(3) 0.002(3) -0.002(3)
C177 0.023(3) 0.032(4) 0.038(4) 0.008(3) -0.005(3) -0.010(3)
C96 0.054(5) 0.075(5) 0.057(5) -0.006(4) 0.025(4) -0.015(4)
C145 0.059(6) 0.035(5) 0.180(11) -0.049(6) 0.075(7) -0.020(4)
C151 0.032(4) 0.031(4) 0.026(3) -0.006(3) 0.001(3) 0.002(3)
C160 0.027(4) 0.030(4) 0.052(4) 0.010(3) -0.010(3) -0.005(3)
C130 0.024(4) 0.044(4) 0.032(4) -0.007(3) 0.004(3) 0.003(3)
C157 0.118(8) 0.167(10) 0.139(9) -0.031(7) 0.044(7) 0.022(7)
C113 0.024(3) 0.034(4) 0.025(3) 0.007(3) 0.001(3) -0.005(3)
C139 0.028(3) 0.032(4) 0.019(3) 0.001(3) 0.001(3) 0.001(3)
C174 0.037(4) 0.039(4) 0.036(4) 0.002(3) -0.006(3) -0.003(3)
C127 0.039(4) 0.027(4) 0.031(4) 0.003(3) 0.003(3) -0.004(3)
C176 0.031(4) 0.034(4) 0.046(4) 0.003(3) -0.003(3) -0.011(3)
C148 0.047(5) 0.059(5) 0.026(4) -0.002(3) 0.002(3) -0.012(4)
C102 0.045(5) 0.031(4) 0.039(4) 0.002(3) -0.004(3) -0.001(3)
C150 0.035(4) 0.042(4) 0.035(4) 0.006(3) -0.005(3) 0.001(3)
C138 0.047(4) 0.029(4) 0.031(4) 0.007(3) 0.007(3) 0.001(3)
C173 0.025(4) 0.034(4) 0.033(4) -0.008(3) -0.004(3) 0.003(3)
C185 0.037(4) 0.057(5) 0.051(5) 0.001(4) 0.004(4) 0.003(4)
C181 0.047(5) 0.034(4) 0.049(5) 0.011(3) -0.015(4) -0.003(3)
C104 0.021(3) 0.022(3) 0.050(4) 0.006(3) 0.004(3) -0.005(3)
C178 0.037(4) 0.051(5) 0.037(4) 0.016(3) 0.000(3) -0.007(4)
C128 0.058(5) 0.043(4) 0.035(4) 0.008(3) 0.015(4) 0.003(4)
C98 0.044(5) 0.036(4) 0.050(5) 0.008(3) 0.005(4) 0.007(4)
C109 0.055(5) 0.040(4) 0.037(4) 0.008(3) 0.001(4) -0.002(4)
C175 0.047(5) 0.040(4) 0.037(4) -0.002(3) -0.005(3) -0.006(4)
C114 0.029(4) 0.035(4) 0.035(4) -0.003(3) 0.001(3) -0.001(3)
C152 0.036(4) 0.040(4) 0.041(4) -0.002(3) 0.000(3) -0.006(3)
C172 0.038(4) 0.030(4) 0.053(5) 0.003(3) -0.013(4) -0.009(3)
C111 0.064(6) 0.055(5) 0.029(4) -0.002(3) 0.002(4) -0.008(4)
C161 0.039(4) 0.034(4) 0.047(4) 0.003(3) -0.008(3) -0.008(3)
C163 0.028(4) 0.056(5) 0.071(6) 0.023(5) -0.006(4) -0.015(4)
C140 0.024(3) 0.038(4) 0.032(4) -0.001(3) 0.004(3) 0.002(3)
C103 0.034(4) 0.020(3) 0.043(4) 0.005(3) -0.003(3) -0.004(3)
C137 0.073(6) 0.023(4) 0.081(6) -0.001(4) 0.015(5) -0.003(4)
C107 0.025(4) 0.044(4) 0.057(5) 0.008(4) 0.002(4) -0.002(3)
C100 0.048(5) 0.033(4) 0.027(3) 0.010(3) 0.002(3) -0.007(3)
C162 0.031(4) 0.050(5) 0.064(5) 0.014(4) 0.002(4) -0.006(4)
C106 0.049(5) 0.031(4) 0.071(6) -0.002(4) 0.023(4) -0.010(4)
C134 0.081(7) 0.073(6) 0.037(4) 0.016(4) 0.026(4) 0.038(5)
C105 0.033(4) 0.038(4) 0.050(4) 0.009(3) 0.008(3) 0.003(3)
C182 0.049(5) 0.041(5) 0.062(5) -0.012(4) -0.009(4) 0.001(4)
C155 0.052(6) 0.065(6) 0.077(6) 0.008(5) 0.021(5) 0.010(5)
C108 0.044(5) 0.034(4) 0.052(5) 0.008(3) -0.006(4) -0.003(4)
C122 0.045(5) 0.045(5) 0.057(5) 0.002(4) 0.012(4) 0.013(4)
C149 0.055(5) 0.059(5) 0.034(4) -0.001(4) -0.008(4) 0.016(4)
C143 0.040(4) 0.021(4) 0.083(6) -0.013(4) 0.032(4) -0.006(3)
C101 0.042(4) 0.033(4) 0.045(4) 0.012(3) 0.003(3) -0.004(3)
C164 0.036(4) 0.062(5) 0.056(5) 0.029(4) 0.012(3) 0.001(4)
C123 0.029(4) 0.065(6) 0.069(6) 0.014(4) 0.005(4) 0.020(4)
C180 0.060(6) 0.032(4) 0.073(6) 0.020(4) -0.026(5) -0.018(4)
C112 0.054(5) 0.045(5) 0.040(4) -0.008(3) 0.014(4) -0.008(4)
C99 0.026(4) 0.032(4) 0.039(4) 0.008(3) -0.001(3) -0.001(3)
C129 0.045(5) 0.053(5) 0.043(4) 0.003(4) 0.006(4) 0.008(4)
C142 0.044(5) 0.052(5) 0.058(5) -0.023(4) 0.029(4) -0.011(4)
C183 0.037(5) 0.083(6) 0.049(5) -0.020(4) 0.005(4) 0.010(4)
C125 0.034(4) 0.044(4) 0.041(4) 0.008(3) 0.006(3) -0.005(3)
C179 0.049(5) 0.063(6) 0.051(5) 0.031(4) -0.009(4) -0.030(5)
C171 0.042(5) 0.034(4) 0.064(5) -0.005(4) -0.008(4) -0.009(4)
C169 0.051(5) 0.046(5) 0.081(7) 0.016(5) -0.012(5) -0.023(4)
C131 0.041(5) 0.054(5) 0.055(5) -0.012(4) 0.012(4) 0.006(4)
C153 0.066(6) 0.034(4) 0.068(6) 0.003(4) -0.018(5) -0.009(4)
C141 0.049(5) 0.048(5) 0.046(4) -0.024(4) 0.023(4) -0.010(4)
C124 0.028(4) 0.059(5) 0.041(4) 0.007(4) -0.008(3) -0.002(4)
C135 0.094(7) 0.038(5) 0.037(4) 0.008(3) 0.021(4) -0.011(4)
C165 0.040(5) 0.172(12) 0.049(6) -0.010(6) 0.005(4) -0.020(6)
C132 0.053(6) 0.094(8) 0.049(5) -0.031(5) 0.016(4) 0.009(5)
C133 0.084(7) 0.085(7) 0.033(4) 0.004(5) 0.020(4) 0.026(6)
C154 0.023(4) 0.070(6) 0.108(8) 0.040(6) 0.000(5) -0.013(4)
C170 0.059(6) 0.041(5) 0.072(6) -0.008(4) -0.011(5) -0.018(4)
C136 0.103(6) 0.049(5) 0.059(5) 0.012(4) 0.028(5) -0.015(5)
C168 0.036(5) 0.077(7) 0.083(7) 0.020(5) -0.002(4) -0.008(5)

loop_
_atom_type_symbol
_atom_type_description
_atom_type_scat_dispersion_real
_atom_type_scat_dispersion_imag
_atom_type_scat_source
C C 0.0033 0.0016 'International Tables Vol C Tables 4.2.6.8 and 6.1.1.4'
H H 0.0000 0.0000 'International Tables Vol C Tables 4.2.6.8 and 6.1.1.4'
Mn Mn 0.3368 0.7283 'International Tables Vol C Tables 4.2.6.8 and 6.1.1.4'
N N 0.0061 0.0033 'International Tables Vol C Tables 4.2.6.8 and 6.1.1.4'
O O 0.0106 0.0060 'International Tables Vol C Tables 4.2.6.8 and 6.1.1.4'
Dy Dy -0.1892 4.4098 'International Tables Vol C Tables 4.2.6.8 and 6.1.1.4'

loop_
_geom_angle_atom_site_label_1
_geom_angle_atom_site_label_2
_geom_angle_atom_site_label_3
_geom_angle
O2 Dy1 O19 96.35(15)
O2 Dy1 O3 141.88(15)
O19 Dy1 O3 82.64(15)
O2 Dy1 O4 148.68(14)
O19 Dy1 O4 92.46(14)
O3 Dy1 O4 69.05(14)
O2 Dy1 O1 72.50(14)
O19 Dy1 O1 68.38(13)
O3 Dy1 O1 138.75(15)
O4 Dy1 O1 83.09(13)
O2 Dy1 O9 80.32(14)
O19 Dy1 O9 159.86(14)
O3 Dy1 O9 87.84(15)
O4 Dy1 O9 100.67(14)
O1 Dy1 O9 128.01(13)
O2 Dy1 N1 75.28(18)
O19 Dy1 N1 81.31(17)
O3 Dy1 N1 66.87(18)
O4 Dy1 N1 135.90(17)
O1 Dy1 N1 132.19(17)
O9 Dy1 N1 78.63(17)
O2 Dy1 O5 81.31(15)
O19 Dy1 O5 135.45(13)
O3 Dy1 O5 125.28(14)
O4 Dy1 O5 71.49(13)
O1 Dy1 O5 68.59(13)
O9 Dy1 O5 64.03(13)
N1 Dy1 O5 138.67(17)
O20 Dy2 O1 116.70(16)
O20 Dy2 O2 76.62(17)
O1 Dy2 O2 73.67(14)
O20 Dy2 O18 73.96(16)
O1 Dy2 O18 69.54(14)
O2 Dy2 O18 113.98(15)
O20 Dy2 O6 153.88(16)
O1 Dy2 O6 70.08(13)
O2 Dy2 O6 81.90(15)
O18 Dy2 O6 129.33(15)
O20 Dy2 O25 82.77(17)
O1 Dy2 O25 146.07(15)
O2 Dy2 O25 85.47(15)
O18 Dy2 O25 144.38(15)
O6 Dy2 O25 80.88(16)
O20 Dy2 O22 130.26(17)
O1 Dy2 O22 81.21(15)
O2 Dy2 O22 150.20(16)
O18 Dy2 O22 70.20(16)
O6 Dy2 O22 74.56(16)
O25 Dy2 O22 108.10(16)
O20 Dy2 O26 84.45(18)
O1 Dy2 O26 149.37(16)
O2 Dy2 O26 135.59(16)
O18 Dy2 O26 98.26(17)
O6 Dy2 O26 101.14(17)
O25 Dy2 O26 52.17(17)
O22 Dy2 O26 68.17(17)
O12 Dy3 O11 134.86(15)
O12 Dy3 O4 69.24(15)
O11 Dy3 O4 119.66(14)
O12 Dy3 N4 77.13(17)
O11 Dy3 N4 67.88(16)
O4 Dy3 N4 136.00(16)
O12 Dy3 O7 104.29(14)
O11 Dy3 O7 120.73(13)
O4 Dy3 O7 72.03(13)
N4 Dy3 O7 145.77(17)
O12 Dy3 O5 140.24(15)
O11 Dy3 O5 66.52(13)
O4 Dy3 O5 71.06(13)
N4 Dy3 O5 134.40(16)
O7 Dy3 O5 64.59(13)
O12 Dy3 O16 123.08(17)
O11 Dy3 O16 76.31(15)
O4 Dy3 O16 145.71(14)
N4 Dy3 O16 77.08(18)
O7 Dy3 O16 73.80(15)
O5 Dy3 O16 91.72(14)
O12 Dy3 O15 72.98(17)
O11 Dy3 O15 119.80(15)
O4 Dy3 O15 120.35(15)
N4 Dy3 O15 73.03(17)
O7 Dy3 O15 74.81(14)
O5 Dy3 O15 131.75(14)
O16 Dy3 O15 51.17(16)
O12 Dy3 O13 68.43(15)
O11 Dy3 O13 77.20(14)
O4 Dy3 O13 63.35(13)
N4 Dy3 O13 78.55(17)
O7 Dy3 O13 134.50(14)
O5 Dy3 O13 91.97(13)
O16 Dy3 O13 149.17(15)
O15 Dy3 O13 136.05(15)
O14 Mn1 O13 175.3(2)
O14 Mn1 O4 97.57(18)
O13 Mn1 O4 85.05(17)
O14 Mn1 N5 92.7(2)
O13 Mn1 N5 84.1(2)
O4 Mn1 N5 165.4(2)
O14 Mn1 O3 97.4(2)
O13 Mn1 O3 86.84(18)
O4 Mn1 O3 80.99(17)
N5 Mn1 O3 108.1(2)
O14 Mn1 O12 100.0(2)
O13 Mn1 O12 76.87(17)
O4 Mn1 O12 74.19(16)
N5 Mn1 O12 93.8(2)
O3 Mn1 O12 151.24(15)
O10 Mn3 O5 98.72(18)
O10 Mn3 O9 162.65(19)
O5 Mn3 O9 85.40(17)
O10 Mn3 N3 90.6(2)
O5 Mn3 N3 166.1(2)
O9 Mn3 N3 82.7(2)
O10 Mn3 O11 102.32(18)
O5 Mn3 O11 83.37(16)
O9 Mn3 O11 94.88(17)
N3 Mn3 O11 104.75(19)
O5 Mn2 O6 101.31(18)
O5 Mn2 O7 86.97(17)
O6 Mn2 O7 171.70(18)
O5 Mn2 N2 165.0(2)
O6 Mn2 N2 90.2(2)
O7 Mn2 N2 81.5(2)
O5 Mn2 O1 84.69(16)
O6 Mn2 O1 83.10(17)
O7 Mn2 O1 98.36(17)
N2 Mn2 O1 106.4(2)
O5 Mn2 O8W 88.98(16)
O6 Mn2 O8W 86.94(17)
O7 Mn2 O8W 92.72(17)
N2 Mn2 O8W 82.0(2)
O1 Mn2 O8W 166.91(16)
O1 Mn4 O24 96.99(18)
O1 Mn4 O18 88.65(18)
O24 Mn4 O18 174.36(19)
O1 Mn4 N9 171.1(2)
O24 Mn4 N9 91.9(2)
O18 Mn4 N9 82.5(2)
O1 Mn4 O19 80.23(16)
O24 Mn4 O19 95.69(18)
O18 Mn4 O19 85.40(18)
N9 Mn4 O19 98.51(19)
O1 Mn4 O21 91.86(17)
O24 Mn4 O21 96.82(18)
O18 Mn4 O21 82.78(18)
N9 Mn4 O21 87.5(2)
O19 Mn4 O21 165.93(16)
C82 O24 Mn4 128.1(3)
Mn3 O5 Mn2 134.7(2)
Mn3 O5 Dy3 104.97(16)
Mn2 O5 Dy3 103.72(17)
Mn3 O5 Dy1 101.86(17)
Mn2 O5 Dy1 105.68(16)
Dy3 O5 Dy1 101.88(14)
C48 O13 Mn1 113.0(3)
C48 O13 Dy3 131.1(3)
Mn1 O13 Dy3 93.17(16)
C32 O11 Mn3 135.3(3)
C32 O11 Dy3 119.7(3)
Mn3 O11 Dy3 103.79(16)
C86 O18 Mn4 115.0(4)
C86 O18 Dy2 145.3(4)
Mn4 O18 Dy2 98.14(17)
N8 O22 Dy2 134.2(4)
Mn1 O4 Dy1 106.80(18)
Mn1 O4 Dy3 97.94(16)
Dy1 O4 Dy3 107.22(15)
C23 O10 Mn3 130.1(3)
C6 O6 Mn2 119.8(4)
C6 O6 Dy2 122.6(4)
Mn2 O6 Dy2 104.39(17)
C36 O12 Dy3 133.8(4)
C36 O12 Mn1 123.8(5)
Dy3 O12 Mn1 88.86(15)
C10 O7 Mn2 116.4(3)
C10 O7 Dy3 139.4(3)
Mn2 O7 Dy3 102.86(17)
Mn4 O1 Mn2 135.2(2)
Mn4 O1 Dy2 103.43(17)
Mn2 O1 Dy2 102.33(16)
Mn4 O1 Dy1 107.13(17)
Mn2 O1 Dy1 100.88(15)
Dy2 O1 Dy1 104.74(16)
C1 O2 Dy1 123.6(3)
C1 O2 Dy2 131.3(3)
Dy1 O2 Dy2 104.83(17)
C52 O14 Mn1 130.9(3)
C73 O20 Dy2 148.6(3)
N6 O15 Dy3 96.5(4)
C19 O9 Mn3 112.2(4)
C19 O9 Dy1 144.2(4)
Mn3 O9 Dy1 102.77(16)
N8 O21 Mn4 122.0(4)
N10 O25 Dy2 96.2(4)
C69 O19 Mn4 120.4(4)
C69 O19 Dy1 137.4(4)
Mn4 O19 Dy1 97.63(15)
C5 O3 Mn1 138.3(4)
C5 O3 Dy1 121.1(4)
Mn1 O3 Dy1 99.83(16)
N10 O26 Dy2 95.5(4)
N6 O16 Dy3 95.7(4)
C8 N2 C9 122.1(7)
C8 N2 Mn2 125.7(7)
C9 N2 Mn2 111.2(4)
O17 N6 O15 123.5(7)
O17 N6 O16 121.4(7)
O15 N6 O16 115.2(6)
O27 N10 O26 123.7(6)
O27 N10 O25 120.1(7)
O26 N10 O25 116.2(6)
O23 N8 O22 119.3(6)
O23 N8 O21 117.3(6)
O22 N8 O21 123.4(5)
C21 N3 C20 121.9(4)
C21 N3 Mn3 128.8(4)
C20 N3 Mn3 109.2(3)
C3 N1 C4 118.3(7)
C3 N1 Dy1 126.4(6)
C4 N1 Dy1 113.6(4)
C50 N5 C49 123.6(4)
C50 N5 Mn1 125.5(4)
C49 N5 Mn1 110.9(3)
C84 N9 C85 123.1(4)
C84 N9 Mn4 126.0(4)
C85 N9 Mn4 110.9(3)
C71 N7 C70 126.5(4)
C34 N4 C33 117.9(5)
C34 N4 Dy3 128.0(4)
C33 N4 Dy3 114.2(4)
C17 C18 C6 121.0(8)
C17 C18 H18 119.5
C6 C18 H18 119.5
C56 C51 C52 118.4(5)
C56 C51 C50 119.3(5)
C52 C51 C50 122.3(5)
C43 C42 C35 117.5(11)
C43 C42 H42 121.3
C35 C42 H42 121.3
C42 C43 C38 119.8(11)
C42 C43 H43 120.1
C38 C43 H43 120.1
O2 C1 C68 119.8(5)
O2 C1 C2 122.0(5)
C68 C1 C2 118.0(4)
C36 C37 C39 122.0(8)
C36 C37 C38 113.7(9)
C39 C37 C38 59.0(9)
C36 C37 H37 123.2
C39 C37 H37 89.2
C38 C37 H37 123.2
C58 C57 C49 118.9(7)
C58 C57 H57 120.5
C49 C57 H57 120.5
O6 C6 C18 119.7(6)
O6 C6 C7 121.9(6)
C18 C6 C7 118.4(6)
C15 C16 C17 121.9(9)
C15 C16 H16 119.0
C17 C16 H16 119.0
N2 C8 C7 123.8(9)
N2 C8 H8 118.1
C7 C8 H8 118.1
C8 C7 C6 125.7(7)
C8 C7 C15 115.8(8)
C6 C7 C15 118.3(8)
C16 C15 C7 120.2(9)
C16 C15 H15 119.9
C7 C15 H15 119.9
C91 C92 C93 119.9(5)
C91 C92 H92 120.1
C93 C92 H92 120.1
C57 C58 C59 120.4(6)
C57 C58 H58 119.8
C59 C58 H58 119.8
C18 C17 C16 120.2(8)
C18 C17 H17 119.9
C16 C17 H17 119.9
O19 C69 C81 123.2(5)
O19 C69 C70 118.3(5)
C81 C69 C70 118.5(4)
O18 C86 C85 117.9(5)
O18 C86 C87 120.6(5)
C85 C86 C87 121.4(5)
N1 C3 C2 126.2(7)
N1 C3 H3 116.9
C2 C3 H3 116.9
O9 C19 C31 123.2(5)
O9 C19 C20 117.4(5)
C31 C19 C20 119.4(4)
C64 C4 C5 121.5(6)
C64 C4 N1 124.8(6)
C5 C4 N1 113.6(6)
C82 C83 C84 124.1(5)
C82 C83 C91 117.3(5)
C84 C83 C91 118.4(5)
O3 C5 C4 119.3(6)
O3 C5 C61 123.4(6)
C4 C5 C61 117.2(5)
C44 C33 C32 118.5(5)
C44 C33 N4 126.9(5)
C32 C33 N4 114.6(5)
C19 C31 C30 119.1(5)
C19 C31 H31 120.5
C30 C31 H31 120.5
O24 C82 C94 118.0(5)
O24 C82 C83 123.4(5)
C94 C82 C83 118.6(5)
C40 C39 C37 112.0(17)
C40 C39 H39 124.0
C37 C39 H39 124.0
C41 C40 C39 122(2)
C41 C40 H40 119.0
C39 C40 H40 119.0
C69 C81 C80 122.0(6)
C69 C81 H81 119.0
C80 C81 H81 119.0
C2 C65 C66 122.2(7)
C2 C65 H65 118.9
C66 C65 H65 118.9
C40 C41 C35 125.4(16)
C40 C41 H41 117.3
C35 C41 H41 117.3
O13 C48 C49 118.2(5)
O13 C48 C60 121.8(5)
C49 C48 C60 120.0(5)
O7 C10 C11 121.6(6)
O7 C10 C9 117.2(6)
C11 C10 C9 121.2(6)
N9 C84 C83 126.0(6)
N9 C84 H84 117.0
C83 C84 H84 117.0
C46 C47 C32 119.9(7)
C46 C47 H47 120.1
C32 C47 H47 120.1
O20 C73 C72 121.4(6)
O20 C73 C74 120.5(7)
C72 C73 C74 118.1(7)
C23 C22 C27 119.1(6)
C23 C22 C21 123.9(6)
C27 C22 C21 117.0(5)
C25 C24 C23 120.6(6)
C25 C24 H24 119.7
C23 C24 H24 119.7
C78 C70 N7 124.6(5)
C78 C70 C69 119.1(5)
N7 C70 C69 116.3(5)
C65 C2 C1 118.5(6)
C65 C2 C3 114.8(5)
C1 C2 C3 126.6(5)
C86 C87 C88 117.2(5)
C86 C87 H87 121.4
C88 C87 H87 121.4
O10 C23 C24 118.0(6)
O10 C23 C22 123.0(6)
C24 C23 C22 119.1(6)
O11 C32 C47 122.0(5)
O11 C32 C33 118.8(4)
C47 C32 C33 119.2(5)
C45 C44 C33 121.4(6)
C45 C44 H44 119.3
C33 C44 H44 119.3
C19 C20 C28 120.8(4)
C19 C20 N3 113.4(4)
C28 C20 N3 125.8(5)
C93 C94 C82 122.2(6)
C93 C94 H94 118.9
C82 C94 H94 118.9
C73 C72 C77 119.9(6)
C73 C72 C71 122.5(6)
C77 C72 C71 117.5(6)
C90 C89 C88 120.2(6)
C90 C89 H89 119.9
C88 C89 H89 119.9
C89 C90 C85 119.7(7)
C89 C90 H90 120.2
C85 C90 H90 120.2
C86 C85 C90 120.1(6)
C86 C85 N9 113.1(4)
C90 C85 N9 126.8(6)
C67 C68 C1 122.7(6)
C67 C68 H68 118.7
C1 C68 H68 118.7
C45 C46 C47 121.1(7)
C45 C46 H46 119.5
C47 C46 H46 119.5
C62 C61 C5 120.9(6)
C62 C61 H61 119.5
C5 C61 H61 119.5
C46 C45 C44 119.6(7)
C46 C45 H45 120.2
C44 C45 H45 120.2
C62 C63 C64 119.8(7)
C62 C63 H63 120.1
C64 C63 H63 120.1
N5 C50 C51 125.6(5)
N5 C50 H50 117.2
C51 C50 H50 117.2
C66 C67 C68 120.0(7)
C66 C67 H67 120.0
C68 C67 H67 120.0
C79 C80 C81 118.4(6)
C79 C80 H80 120.8
C81 C80 H80 120.8
O12 C36 C37 117.1(6)
O12 C36 C35 123.5(6)
C37 C36 C35 119.4(5)
N7 C71 C72 124.2(6)
N7 C71 H71 117.9
C72 C71 H71 117.9
C48 C60 C59 119.0(6)
C48 C60 H60 120.5
C59 C60 H60 120.5
C75 C74 C73 120.6(7)
C75 C74 H74 119.7
C73 C74 H74 119.7
C67 C66 C65 118.6(7)
C67 C66 H66 120.7
C65 C66 H66 120.7
C10 C11 C12 117.3(6)
C10 C11 H11 121.3
C12 C11 H11 121.3
C4 C64 C63 119.8(8)
C4 C64 H64 120.1
C63 C64 H64 120.1
C14 C9 C10 121.5(6)
C14 C9 N2 126.3(5)
C10 C9 N2 112.0(6)
N3 C21 C22 123.3(5)
N3 C21 H21 118.4
C22 C21 H21 118.4
C63 C62 C61 120.7(5)
C63 C62 H62 119.7
C61 C62 H62 119.7
C14 C13 C12 121.2(8)
C14 C13 H13 119.4
C12 C13 H13 119.4
C77 C76 C75 119.5(8)
C77 C76 H76 120.3
C75 C76 H76 120.3
C79 C78 C70 119.8(6)
C79 C78 H78 120.1
C70 C78 H78 120.1
C78 C79 C80 122.1(6)
C78 C79 H79 118.9
C80 C79 H79 118.9
C26 C25 C24 121.2(7)
C26 C25 H25 119.4
C24 C25 H25 119.4
C89 C88 C87 121.4(5)
C89 C88 H88 119.3
C87 C88 H88 119.3
C76 C77 C72 121.1(7)
C76 C77 H77 119.4
C72 C77 H77 119.4
C26 C27 C22 119.6(7)
C26 C27 H27 120.2
C22 C27 H27 120.2
C74 C75 C76 120.7(7)
C74 C75 H75 119.6
C76 C75 H75 119.6
O14 C52 C53 119.3(6)
O14 C52 C51 122.7(5)
C53 C52 C51 117.9(5)
C29 C30 C31 120.6(6)
C29 C30 H30 119.7
C31 C30 H30 119.7
N4 C34 C35 126.7(7)
N4 C34 H34 116.7
C35 C34 H34 116.7
C53 C54 C55 123.0(8)
C53 C54 H54 118.5
C55 C54 H54 118.5
C94 C93 C92 120.4(6)
C94 C93 H93 119.8
C92 C93 H93 119.8
C48 C49 C57 120.7(5)
C48 C49 N5 113.7(4)
C57 C49 N5 125.6(5)
C28 C29 C30 121.5(7)
C28 C29 H29 119.3
C30 C29 H29 119.3
C9 C14 C13 118.6(8)
C9 C14 H14 120.7
C13 C14 H14 120.7
C92 C91 C83 121.6(6)
C92 C91 H91 119.2
C83 C91 H91 119.2
C29 C28 C20 118.6(7)
C29 C28 H28 120.7
C20 C28 H28 120.7
C54 C53 C52 119.9(7)
C54 C53 H53 120.0
C52 C53 H53 120.0
C43 C38 C37 119.8(12)
C43 C38 H38 120.1
C37 C38 H38 120.1
C58 C59 C60 120.9(6)
C58 C59 H59 119.5
C60 C59 H59 119.5
C55 C56 C51 123.3(7)
C55 C56 H56 118.3
C51 C56 H56 118.3
C56 C55 C54 117.5(7)
C56 C55 H55 121.3
C54 C55 H55 121.3
C36 C35 C34 127.3(7)
C36 C35 C42 122.4(6)
C34 C35 C42 107.1(7)
C36 C35 C41 109.7(8)
C34 C35 C41 117.6(6)
C42 C35 C41 45.9(10)
C13 C12 C11 120.1(7)
C13 C12 H12 120.0
C11 C12 H12 120.0
C25 C26 C27 120.4(7)
C25 C26 H26 119.8
C27 C26 H26 119.8
O46 Dy4 O29 100.44(17)
O46 Dy4 O30 79.14(15)
O29 Dy4 O30 141.62(16)
O46 Dy4 O31 86.39(16)
O29 Dy4 O31 147.02(15)
O30 Dy4 O31 71.27(15)
O46 Dy4 O28 67.65(15)
O29 Dy4 O28 71.82(16)
O30 Dy4 O28 138.04(15)
O31 Dy4 O28 81.45(15)
O46 Dy4 O36 161.89(15)
O29 Dy4 O36 79.66(15)
O30 Dy4 O36 89.55(15)
O31 Dy4 O36 103.46(14)
O28 Dy4 O36 128.29(14)
O46 Dy4 O32 134.04(14)
O29 Dy4 O32 80.44(15)
O30 Dy4 O32 127.33(14)
O31 Dy4 O32 72.11(14)
O28 Dy4 O32 69.26(13)
O36 Dy4 O32 64.03(13)
O46 Dy4 N11 84.4(2)
O29 Dy4 N11 74.7(2)
O30 Dy4 N11 67.1(2)
O31 Dy4 N11 138.3(2)
O28 Dy4 N11 130.69(18)
O36 Dy4 N11 78.1(2)
O32 Dy4 N11 137.7(2)
O39 Dy6 O38 132.36(15)
O39 Dy6 O31 69.48(15)
O38 Dy6 O31 122.15(15)
O39 Dy6 O32 139.65(15)
O38 Dy6 O32 66.83(13)
O31 Dy6 O32 70.82(14)
O39 Dy6 N14 75.73(17)
O38 Dy6 N14 67.30(16)
O31 Dy6 N14 137.33(16)
O32 Dy6 N14 134.12(16)
O39 Dy6 O34 109.06(15)
O38 Dy6 O34 118.51(14)
O31 Dy6 O34 72.08(14)
O32 Dy6 O34 64.22(13)
N14 Dy6 O34 144.87(15)
O39 Dy6 O42 123.80(16)
O38 Dy6 O42 75.78(15)
O31 Dy6 O42 144.37(14)
O32 Dy6 O42 93.25(14)
N14 Dy6 O42 76.49(15)
O34 Dy6 O42 72.29(14)
O39 Dy6 O40 67.29(15)
O38 Dy6 O40 78.08(14)
O31 Dy6 O40 63.16(14)
O32 Dy6 O40 88.60(13)
N14 Dy6 O40 81.24(15)
O34 Dy6 O40 133.40(14)
O42 Dy6 O40 150.61(14)
O39 Dy6 O43 74.16(16)
O38 Dy6 O43 119.73(15)
O31 Dy6 O43 117.83(15)
O32 Dy6 O43 132.92(14)
N14 Dy6 O43 73.44(16)
O34 Dy6 O43 74.67(14)
O42 Dy6 O43 51.38(16)
O40 Dy6 O43 137.95(15)
O47 Dy5 O28 114.36(17)
O47 Dy5 O29 76.23(17)
O28 Dy5 O29 72.79(15)
O47 Dy5 O45 73.75(19)
O28 Dy5 O45 69.54(15)
O29 Dy5 O45 114.81(17)
O47 Dy5 O52 86.5(2)
O28 Dy5 O52 147.3(2)
O29 Dy5 O52 89.4(2)
O45 Dy5 O52 142.9(2)
O47 Dy5 O33 150.96(18)
O28 Dy5 O33 69.69(14)
O29 Dy5 O33 78.03(15)
O45 Dy5 O33 130.29(16)
O52 Dy5 O33 80.0(2)
O47 Dy5 O53 81.6(2)
O28 Dy5 O53 149.73(19)
O29 Dy5 O53 137.4(2)
O45 Dy5 O53 92.6(2)
O52 Dy5 O53 53.0(3)
O33 Dy5 O53 109.4(2)
O47 Dy5 O49 132.67(18)
O28 Dy5 O49 81.68(15)
O29 Dy5 O49 148.40(16)
O45 Dy5 O49 71.31(17)
O52 Dy5 O49 103.1(2)
O33 Dy5 O49 75.80(16)
O53 Dy5 O49 69.24(19)
O32 Mn7 O37 98.00(19)
O32 Mn7 O36 85.96(18)
O37 Mn7 O36 161.0(2)
O32 Mn7 N13 165.1(2)
O37 Mn7 N13 91.5(2)
O36 Mn7 N13 81.4(2)
O32 Mn7 O38 83.81(17)
O37 Mn7 O38 99.78(19)
O36 Mn7 O38 99.09(17)
N13 Mn7 O38 106.0(2)
O32 Mn6 O34 86.40(17)
O32 Mn6 O33 102.08(19)
O34 Mn6 O33 171.51(18)
O32 Mn6 N12 166.8(2)
O34 Mn6 N12 83.3(2)
O33 Mn6 N12 88.3(2)
O32 Mn6 O28 84.79(16)
O34 Mn6 O28 97.71(17)
O33 Mn6 O28 83.74(18)
N12 Mn6 O28 104.67(19)
O32 Mn6 O35W 90.47(16)
O34 Mn6 O35W 89.87(17)
O33 Mn6 O35W 89.54(18)
N12 Mn6 O35W 81.36(19)
O28 Mn6 O35W 170.77(17)
O28 Mn8 O51 97.23(19)
O28 Mn8 O45 88.7(2)
O51 Mn8 O45 174.1(2)
O28 Mn8 N19 170.8(2)
O51 Mn8 N19 91.9(2)
O45 Mn8 N19 82.1(2)
O28 Mn8 O46 79.67(17)
O51 Mn8 O46 94.47(18)
O45 Mn8 O46 86.41(19)
N19 Mn8 O46 99.88(19)
O28 Mn8 O48 93.51(18)
O51 Mn8 O48 96.95(19)
O45 Mn8 O48 82.78(19)
N19 Mn8 O48 85.1(2)
O46 Mn8 O48 167.36(19)
O41 Mn5 O40 172.7(2)
O41 Mn5 O31 99.2(2)
O40 Mn5 O31 83.81(18)
O41 Mn5 N15 93.0(2)
O40 Mn5 N15 83.9(2)
O31 Mn5 N15 167.7(2)
O41 Mn5 O30 101.0(2)
O40 Mn5 O30 85.97(18)
O31 Mn5 O30 81.83(17)
N15 Mn5 O30 98.08(19)
O41 Mn5 O39 98.25(19)
O40 Mn5 O39 75.83(17)
O31 Mn5 O39 76.81(17)
N15 Mn5 O39 99.4(2)
O30 Mn5 O39 153.17(16)
Mn8 O28 Mn6 135.7(2)
Mn8 O28 Dy5 102.23(18)
Mn6 O28 Dy5 102.65(17)
Mn8 O28 Dy4 108.17(19)
Mn6 O28 Dy4 100.61(16)
Dy5 O28 Dy4 103.92(16)
C100 O33 Mn6 121.5(3)
C100 O33 Dy5 122.0(3)
Mn6 O33 Dy5 103.78(19)
Mn7 O32 Mn6 133.4(2)
Mn7 O32 Dy4 103.25(17)
Mn6 O32 Dy4 105.33(17)
Mn7 O32 Dy6 104.74(17)
Mn6 O32 Dy6 104.25(18)
Dy4 O32 Dy6 102.20(15)
Mn5 O31 Dy4 104.95(19)
Mn5 O31 Dy6 96.62(17)
Dy4 O31 Dy6 106.08(17)
C173 O51 Mn8 127.8(3)
C104 O34 Mn6 114.4(3)
C104 O34 Dy6 141.3(3)
Mn6 O34 Dy6 103.64(17)
C139 O40 Mn5 113.3(3)
C139 O40 Dy6 136.5(3)
Mn5 O40 Dy6 94.21(16)
C126 O38 Mn7 136.1(4)
C126 O38 Dy6 119.3(4)
Mn7 O38 Dy6 102.85(16)
N16 O42 Dy6 95.4(4)
C99 O30 Mn5 137.0(3)
C99 O30 Dy4 124.3(3)
Mn5 O30 Dy4 97.58(16)
C130 O39 Dy6 137.2(3)
C130 O39 Mn5 119.9(3)
Dy6 O39 Mn5 89.60(16)
C160 O46 Mn8 119.8(3)
C160 O46 Dy4 137.5(3)
Mn8 O46 Dy4 100.16(16)
C113 O36 Mn7 114.9(3)
C113 O36 Dy4 141.7(3)
Mn7 O36 Dy4 102.18(17)
C143 O41 Mn5 128.6(3)
N18 O49 Dy5 136.1(4)
N16 O43 Dy6 95.3(4)
C95 O29 Dy4 123.2(4)
C95 O29 Dy5 129.2(4)
Dy4 O29 Dy5 105.45(19)
C117 O37 Mn7 130.5(5)
C177 O45 Mn8 115.9(3)
C177 O45 Dy5 144.3(3)
Mn8 O45 Dy5 99.01(19)
N18 O48 Mn8 126.4(4)
C164 O47 Dy5 155.0(4)
N20 O52 Dy5 95.7(6)
N20 O53 Dy5 93.7(5)
C97 N11 C98 115.9(8)
C97 N11 Dy4 131.2(9)
C98 N11 Dy4 112.4(4)
C175 N19 C176 121.8(5)
C175 N19 Mn8 126.3(4)
C176 N19 Mn8 111.9(3)
O44 N16 O43 122.3(6)
O44 N16 O42 120.7(6)
O43 N16 O42 117.0(5)
O50 N18 O48 119.3(7)
O50 N18 O49 120.2(6)
O48 N18 O49 120.5(5)
O54 N20 O52 121.6(11)
O54 N20 O53 120.9(11)
O52 N20 O53 117.5(8)
C102 N12 C103 124.4(4)
C102 N12 Mn6 124.1(4)
C103 N12 Mn6 110.3(3)
C141 N15 C140 123.5(4)
C141 N15 Mn5 125.1(4)
C140 N15 Mn5 111.4(3)
C115 N13 C114 121.7(6)
C115 N13 Mn7 126.5(6)
C114 N13 Mn7 111.6(3)
C128 N14 C127 120.1(4)
C128 N14 Dy6 127.6(3)
C127 N14 Dy6 112.0(3)
C162 N17 C161 127.4(5)
O37 C117 C118 119.0(7)
O37 C117 C116 123.0(6)
C118 C117 C116 118.0(7)
C120 C119 C118 121.8(9)
C120 C119 H119 119.1
C118 C119 H119 119.1
C119 C120 C121 117.7(9)
C119 C120 H120 121.2
C121 C120 H120 121.2
C145 C144 C143 118.6(8)
C145 C144 H144 120.7
C143 C144 H144 120.7
C116 C121 C120 120.5(10)
C116 C121 H121 119.7
C120 C121 H121 119.7
N11 C97 C96 122.9(11)
N11 C97 H97 118.5
C96 C97 H97 118.5
C121 C116 C117 121.0(8)
C121 C116 C115 116.0(9)
C117 C116 C115 122.9(7)
C158 C159 C95 122.7(10)
C158 C159 H159 118.7
C95 C159 H159 118.7
C146 C147 C142 122.7(10)
C146 C147 H147 118.6
C142 C147 H147 118.6
O29 C95 C96 123.3(6)
O29 C95 C159 116.2(7)
C96 C95 C159 120.5(7)
N13 C115 C116 125.5(8)
N13 C115 H115 117.3
C116 C115 H115 117.3
C111 C110 C109 121.0(6)
C111 C110 H110 119.5
C109 C110 H110 119.5
C119 C118 C117 120.3(8)
C119 C118 H118 119.9
C117 C118 H118 119.9
C185 C184 C183 121.6(6)
C185 C184 H184 119.2
C183 C184 H184 119.2
C168 C167 C166 118.3(8)
C168 C167 H167 120.9
C166 C167 H167 120.9
C147 C146 C145 118.4(8)
C147 C146 H146 120.8
C145 C146 H146 120.8
C159 C158 C157 119.2(11)
C159 C158 H158 120.4
C157 C158 H158 120.4
C165 C166 C167 121.5(10)
C165 C166 H166 119.3
C167 C166 H166 119.3
C96 C156 C157 120.1(8)
C96 C156 H156 120.0
C157 C156 H156 120.0
O38 C126 C138 123.4(5)
O38 C126 C127 117.6(5)
C138 C126 C127 119.0(4)
O45 C177 C178 121.1(6)
O45 C177 C176 117.2(6)
C178 C177 C176 121.7(6)
C95 C96 C156 119.4(7)
C95 C96 C97 129.2(7)
C156 C96 C97 111.3(7)
C146 C145 C144 122.2(7)
C146 C145 H145 118.9
C144 C145 H145 118.9
C139 C151 C150 119.6(6)
C139 C151 H151 120.2
C150 C151 H151 120.2
O46 C160 C161 120.5(7)
O46 C160 C172 121.3(6)
C161 C160 C172 118.2(7)
O39 C130 C131 117.4(5)
O39 C130 C129 123.2(5)
C131 C130 C129 119.4(5)
C156 C157 C158 117.3(10)
C156 C157 H157 121.4
C158 C157 H157 121.4
O36 C113 C125 122.2(5)
O36 C113 C114 117.5(5)
C125 C113 C114 120.3(5)
O40 C139 C151 122.5(5)
O40 C139 C140 117.3(5)
C151 C139 C140 120.0(6)
C173 C174 C182 120.9(7)
C173 C174 C175 123.3(7)
C182 C174 C175 115.8(7)
C135 C127 C126 119.2(5)
C135 C127 N14 124.0(5)
C126 C127 N14 116.8(4)
C181 C176 C177 119.7(7)
C181 C176 N19 127.4(7)
C177 C176 N19 112.9(5)
C149 C148 C140 119.0(7)
C149 C148 H148 120.5
C140 C148 H148 120.5
N12 C102 C101 126.7(6)
N12 C102 H102 116.7
C101 C102 H102 116.7
C149 C150 C151 121.0(7)
C149 C150 H150 119.5
C151 C150 H150 119.5
C126 C138 C137 121.1(6)
C126 C138 H138 119.4
C137 C138 H138 119.4
O51 C173 C185 118.7(6)
O51 C173 C174 125.5(6)
C185 C173 C174 115.9(7)
C184 C185 C173 122.3(7)
C184 C185 H185 118.8
C173 C185 H185 118.8
C176 C181 C180 118.7(7)
C176 C181 H181 120.6
C180 C181 H181 120.6
C105 C104 O34 122.7(6)
C105 C104 C103 121.1(6)
O34 C104 C103 116.2(6)
C177 C178 C179 116.7(7)
C177 C178 H178 121.6
C179 C178 H178 121.6
N14 C128 C129 129.0(6)
N14 C128 H128 115.5
C129 C128 H128 115.5
C155 C98 C99 123.1(7)
C155 C98 N11 124.7(7)
C99 C98 N11 112.1(5)
C110 C109 C101 119.7(6)
C110 C109 H109 120.2
C101 C109 H109 120.2
N19 C175 C174 125.1(7)
N19 C175 H175 117.5
C174 C175 H175 117.5
C122 C114 C113 122.4(6)
C122 C114 N13 125.9(6)
C113 C114 N13 111.5(5)
C99 C152 C153 118.8(5)
C99 C152 H152 120.6
C153 C152 H152 120.6
C171 C172 C160 120.5(6)
C171 C172 H172 119.7
C160 C172 H172 119.7
C110 C111 C112 120.5(6)
C110 C111 H111 119.7
C112 C111 H111 119.7
C160 C161 C169 120.6(7)
C160 C161 N17 114.5(6)
C169 C161 N17 124.9(6)
C168 C163 C162 116.8(7)
C168 C163 C164 118.3(7)
C162 C163 C164 124.9(7)
C148 C140 N15 126.2(6)
C148 C140 C139 120.0(6)
N15 C140 C139 113.8(5)
C108 C103 C104 120.1(7)
C108 C103 N12 126.0(6)
C104 C103 N12 114.0(5)
C136 C137 C138 120.1(7)
C136 C137 H137 120.0
C138 C137 H137 120.0
C108 C107 C106 123.0(7)
C108 C107 H107 118.5
C106 C107 H107 118.5
O33 C100 C112 118.9(5)
O33 C100 C101 122.4(5)
C112 C100 C101 118.6(5)
N17 C162 C163 124.5(7)
N17 C162 H162 117.8
C163 C162 H162 117.8
C107 C106 C105 119.9(8)
C107 C106 H106 120.1
C105 C106 H106 120.1
C133 C134 C129 123.4(7)
C133 C134 H134 118.3
C129 C134 H134 118.3
C104 C105 C106 117.4(7)
C104 C105 H105 121.3
C106 C105 H105 121.3
C183 C182 C174 119.3(7)
C183 C182 H182 120.3
C174 C182 H182 120.3
C98 C155 C154 119.7(8)
C98 C155 H155 120.2
C154 C155 H155 120.2
C107 C108 C103 118.4(7)
C107 C108 H108 120.8
C103 C108 H108 120.8
C114 C122 C123 117.5(6)
C114 C122 H122 121.2
C123 C122 H122 121.2
C150 C149 C148 120.3(7)
C150 C149 H149 119.9
C148 C149 H149 119.9
O41 C143 C142 124.5(5)
O41 C143 C144 116.7(6)
C142 C143 C144 118.8(5)
C102 C101 C100 122.9(5)
C102 C101 C109 118.4(5)
C100 C101 C109 118.7(5)
O47 C164 C165 121.3(8)
O47 C164 C163 119.7(6)
C165 C164 C163 119.0(7)
C124 C123 C122 121.8(6)
C124 C123 H123 119.1
C122 C123 H123 119.1
C179 C180 C181 121.9(7)
C179 C180 H180 119.0
C181 C180 H180 119.0
C100 C112 C111 121.4(6)
C100 C112 H112 119.3
C111 C112 H112 119.3
O30 C99 C152 122.3(5)
O30 C99 C98 118.4(5)
C152 C99 C98 119.3(5)
C134 C129 C130 118.5(6)
C134 C129 C128 116.6(6)
C130 C129 C128 124.7(6)
C143 C142 C141 123.9(6)
C143 C142 C147 119.2(6)
C141 C142 C147 116.9(7)
C184 C183 C182 119.9(6)
C184 C183 H183 120.1
C182 C183 H183 120.1
C113 C125 C124 118.4(7)
C113 C125 H125 120.8
C124 C125 H125 120.8
C180 C179 C178 121.2(7)
C180 C179 H179 119.4
C178 C179 H179 119.4
C170 C171 C172 119.7(7)
C170 C171 H171 120.1
C172 C171 H171 120.1
C170 C169 C161 119.7(8)
C170 C169 H169 120.2
C161 C169 H169 120.2
C132 C131 C130 118.0(8)
C132 C131 H131 121.0
C130 C131 H131 121.0
C154 C153 C152 118.6(7)
C154 C153 H153 120.7
C152 C153 H153 120.7
N15 C141 C142 124.7(7)
N15 C141 H141 117.7
C142 C141 H141 117.7
C123 C124 C125 119.5(7)
C123 C124 H124 120.2
C125 C124 H124 120.2
C127 C135 C136 120.4(7)
C127 C135 H135 119.8
C136 C135 H135 119.8
C164 C165 C166 120.8(9)
C164 C165 H165 119.6
C166 C165 H165 119.6
C133 C132 C131 122.9(8)
C133 C132 H132 118.6
C131 C132 H132 118.6
C134 C133 C132 117.8(7)
C134 C133 H133 121.1
C132 C133 H133 121.1
C155 C154 C153 120.4(7)
C155 C154 H154 119.8
C153 C154 H154 119.8
C169 C170 C171 121.1(8)
C169 C170 H170 119.4
C171 C170 H170 119.4
C137 C136 C135 120.2(7)
C137 C136 H136 119.9
C135 C136 H136 119.9
C167 C168 C163 122.0(7)
C167 C168 H168 119.0
C163 C168 H168 119.0

loop_
_geom_bond_atom_site_label_1
_geom_bond_atom_site_label_2
_geom_bond_distance
Dy1 O2 2.321(4)
Dy1 O19 2.327(4)
Dy1 O3 2.354(4)
Dy1 O4 2.368(4)
Dy1 O1 2.382(4)
Dy1 O9 2.404(4)
Dy1 N1 2.473(6)
Dy1 O5 2.475(4)
Dy2 O20 2.274(5)
Dy2 O1 2.290(4)
Dy2 O2 2.348(4)
Dy2 O18 2.367(4)
Dy2 O6 2.437(4)
Dy2 O25 2.458(5)
Dy2 O22 2.460(5)
Dy2 O26 2.476(5)
Dy3 O12 2.272(4)
Dy3 O11 2.329(4)
Dy3 O4 2.401(4)
Dy3 N4 2.440(5)
Dy3 O7 2.463(4)
Dy3 O5 2.470(4)
Dy3 O16 2.490(5)
Dy3 O15 2.498(5)
Dy3 O13 2.561(4)
Mn1 O14 1.850(5)
Mn1 O13 1.923(4)
Mn1 O4 1.937(4)
Mn1 N5 1.973(5)
Mn1 O3 2.174(5)
Mn1 O12 2.421(5)
Mn3 O10 1.877(4)
Mn3 O5 1.880(4)
Mn3 O9 1.934(4)
Mn3 N3 1.987(5)
Mn3 O11 2.075(4)
Mn2 O5 1.897(4)
Mn2 O6 1.931(4)
Mn2 O7 1.932(4)
Mn2 N2 2.007(7)
Mn2 O1 2.157(4)
Mn2 O8W 2.347(4)
Mn4 O1 1.859(4)
Mn4 O24 1.883(4)
Mn4 O18 1.943(4)
Mn4 N9 2.010(5)
Mn4 O19 2.225(4)
Mn4 O21 2.302(4)
O24 C82 1.346(6)
O13 C48 1.347(6)
O11 C32 1.350(6)
O18 C86 1.365(7)
O22 N8 1.247(7)
O10 C23 1.345(6)
O6 C6 1.367(7)
O12 C36 1.318(8)
O7 C10 1.353(6)
O2 C1 1.342(7)
O14 C52 1.309(6)
O20 C73 1.296(7)
O15 N6 1.254(8)
O9 C19 1.351(7)
O21 N8 1.264(7)
O25 N10 1.281(7)
O19 C69 1.346(7)
O3 C5 1.334(8)
O17 N6 1.228(7)
O26 N10 1.275(8)
O27 N10 1.223(7)
O23 N8 1.229(7)
O16 N6 1.297(8)
N2 C8 1.247(10)
N2 C9 1.488(8)
N3 C21 1.279(6)
N3 C20 1.445(6)
N1 C3 1.210(9)
N1 C4 1.498(9)
N5 C50 1.286(7)
N5 C49 1.422(7)
N9 C84 1.246(8)
N9 C85 1.477(7)
N7 C71 1.292(7)
N7 C70 1.408(7)
N4 C34 1.280(7)
N4 C33 1.449(9)
C18 C17 1.369(10)
C18 C6 1.395(10)
C18 H18 0.9500
C51 C56 1.414(7)
C51 C52 1.433(7)
C51 C50 1.449(7)
C42 C43 1.38(2)
C42 C35 1.466(14)
C42 H42 0.9500
C43 C38 1.394(16)
C43 H43 0.9500
C1 C68 1.390(6)
C1 C2 1.407(6)
C37 C36 1.372(10)
C37 C39 1.502(16)
C37 C38 1.553(16)
C37 H37 0.9500
C57 C58 1.388(11)
C57 C49 1.419(7)
C57 H57 0.9500
C6 C7 1.408(10)
C16 C15 1.315(14)
C16 C17 1.372(14)
C16 H16 0.9500
C8 C7 1.395(12)
C8 H8 0.9500
C7 C15 1.446(12)
C15 H15 0.9500
C92 C91 1.345(10)
C92 C93 1.380(9)
C92 H92 0.9500
C58 C59 1.392(8)
C58 H58 0.9500
C17 H17 0.9500
C69 C81 1.366(7)
C69 C70 1.444(7)
C86 C85 1.382(7)
C86 C87 1.387(7)
C3 C2 1.463(8)
C3 H3 0.9500
C19 C31 1.376(7)
C19 C20 1.393(7)
C4 C64 1.368(8)
C4 C5 1.400(10)
C83 C82 1.407(7)
C83 C84 1.412(8)
C83 C91 1.449(8)
C5 C61 1.406(7)
C33 C44 1.394(7)
C33 C32 1.408(7)
C31 C30 1.402(7)
C31 H31 0.9500
C82 C94 1.392(9)
C39 C40 1.37(3)
C39 H39 0.9500
C40 C41 1.34(3)
C40 H40 0.9500
C81 C80 1.405(9)
C81 H81 0.9500
C65 C2 1.384(10)
C65 C66 1.408(11)
C65 H65 0.9500
C41 C35 1.547(17)
C41 H41 0.9500
C48 C49 1.396(7)
C48 C60 1.397(9)
C10 C11 1.388(9)
C10 C9 1.388(9)
C84 H84 0.9500
C47 C46 1.394(9)
C47 C32 1.404(9)
C47 H47 0.9500
C73 C72 1.419(10)
C73 C74 1.427(11)
C22 C23 1.409(10)
C22 C27 1.431(7)
C22 C21 1.441(7)
C24 C25 1.379(7)
C24 C23 1.403(9)
C24 H24 0.9500
C70 C78 1.405(7)
C87 C88 1.406(8)
C87 H87 0.9500
C44 C45 1.389(11)
C44 H44 0.9500
C20 C28 1.412(7)
C94 C93 1.363(8)
C94 H94 0.9500
C72 C77 1.422(8)
C72 C71 1.427(10)
C89 C90 1.373(11)
C89 C88 1.377(9)
C89 H89 0.9500
C90 C85 1.387(10)
C90 H90 0.9500
C68 C67 1.375(10)
C68 H68 0.9500
C46 C45 1.354(11)
C46 H46 0.9500
C61 C62 1.383(8)
C61 H61 0.9500
C45 H45 0.9500
C63 C62 1.360(9)
C63 C64 1.403(12)
C63 H63 0.9500
C50 H50 0.9500
C67 C66 1.357(11)
C67 H67 0.9500
C80 C79 1.384(9)
C80 H80 0.9500
C36 C35 1.383(9)
C71 H71 0.9500
C60 C59 1.410(7)
C60 H60 0.9500
C74 C75 1.392(9)
C74 H74 0.9500
C66 H66 0.9500
C11 C12 1.420(9)
C11 H11 0.9500
C64 H64 0.9500
C9 C14 1.369(9)
C21 H21 0.9500
C62 H62 0.9500
C13 C14 1.384(14)
C13 C12 1.395(13)
C13 H13 0.9500
C76 C77 1.374(12)
C76 C75 1.415(13)
C76 H76 0.9500
C78 C79 1.367(11)
C78 H78 0.9500
C79 H79 0.9500
C25 C26 1.368(11)
C25 H25 0.9500
C88 H88 0.9500
C77 H77 0.9500
C27 C26 1.389(11)
C27 H27 0.9500
C75 H75 0.9500
C52 C53 1.416(10)
C30 C29 1.372(11)
C30 H30 0.9500
C34 C35 1.444(11)
C34 H34 0.9500
C54 C53 1.362(10)
C54 C55 1.409(11)
C54 H54 0.9500
C93 H93 0.9500
C29 C28 1.348(11)
C29 H29 0.9500
C14 H14 0.9500
C91 H91 0.9500
C28 H28 0.9500
C53 H53 0.9500
C38 H38 0.9500
C59 H59 0.9500
C56 C55 1.341(11)
C56 H56 0.9500
C55 H55 0.9500
C12 H12 0.9500
C26 H26 0.9500
Dy4 O46 2.307(4)
Dy4 O29 2.313(5)
Dy4 O30 2.316(4)
Dy4 O31 2.372(4)
Dy4 O28 2.379(4)
Dy4 O36 2.432(4)
Dy4 O32 2.445(4)
Dy4 N11 2.477(7)
Dy6 O39 2.277(5)
Dy6 O38 2.334(4)
Dy6 O31 2.419(4)
Dy6 O32 2.474(4)
Dy6 N14 2.476(5)
Dy6 O34 2.479(4)
Dy6 O42 2.486(4)
Dy6 O40 2.494(4)
Dy6 O43 2.495(5)
Dy5 O47 2.255(5)
Dy5 O28 2.310(4)
Dy5 O29 2.328(5)
Dy5 O45 2.343(5)
Dy5 O52 2.444(7)
Dy5 O33 2.461(4)
Dy5 O53 2.466(6)
Dy5 O49 2.486(5)
Mn7 O32 1.871(4)
Mn7 O37 1.883(4)
Mn7 O36 1.921(4)
Mn7 N13 1.997(6)
Mn7 O38 2.090(4)
Mn6 O32 1.916(4)
Mn6 O34 1.930(4)
Mn6 O33 1.940(4)
Mn6 N12 2.015(5)
Mn6 O28 2.143(4)
Mn6 O35W 2.348(4)
Mn8 O28 1.864(4)
Mn8 O51 1.905(5)
Mn8 O45 1.931(5)
Mn8 N19 2.007(6)
Mn8 O46 2.190(4)
Mn8 O48 2.305(5)
Mn5 O41 1.851(5)
Mn5 O40 1.927(4)
Mn5 O31 1.927(4)
Mn5 N15 1.973(6)
Mn5 O30 2.230(5)
Mn5 O39 2.351(5)
O33 C100 1.363(7)
O51 C173 1.320(7)
O34 C104 1.376(6)
O40 C139 1.354(6)
O38 C126 1.348(7)
O42 N16 1.271(7)
O30 C99 1.339(7)
O39 C130 1.349(7)
O46 C160 1.356(7)
O36 C113 1.355(6)
O41 C143 1.337(8)
O49 N18 1.260(8)
O43 N16 1.261(7)
O29 C95 1.363(8)
O37 C117 1.315(8)
O45 C177 1.358(6)
O48 N18 1.255(7)
O47 C164 1.332(8)
O52 N20 1.262(12)
O53 N20 1.300(11)
O54 N20 1.228(10)
O44 N16 1.230(7)
O50 N18 1.226(7)
N11 C97 1.171(12)
N11 C98 1.608(9)
N19 C175 1.286(8)
N19 C176 1.451(7)
N12 C102 1.279(7)
N12 C103 1.434(7)
N15 C141 1.323(7)
N15 C140 1.408(7)
N13 C115 1.260(10)
N13 C114 1.456(6)
N14 C128 1.300(7)
N14 C127 1.429(7)
N17 C162 1.304(8)
N17 C161 1.411(8)
C117 C118 1.406(10)
C117 C116 1.416(11)
C119 C120 1.359(15)
C119 C118 1.395(12)
C119 H119 0.9500
C120 C121 1.452(15)
C120 H120 0.9500
C144 C145 1.409(9)
C144 C143 1.420(9)
C144 H144 0.9500
C121 C116 1.347(13)
C121 H121 0.9500
C97 C96 1.419(11)
C97 H97 0.9500
C116 C115 1.457(11)
C159 C158 1.326(14)
C159 C95 1.387(11)
C159 H159 0.9500
C147 C146 1.337(14)
C147 C142 1.423(9)
C147 H147 0.9500
C95 C96 1.366(9)
C115 H115 0.9500
C110 C111 1.340(8)
C110 C109 1.377(8)
C110 H110 0.9500
C118 H118 0.9500
C184 C185 1.348(8)
C184 C183 1.355(10)
C184 H184 0.9500
C167 C168 1.371(11)
C167 C166 1.402(16)
C167 H167 0.9500
C146 C145 1.377(13)
C146 H146 0.9500
C158 C157 1.444(16)
C158 H158 0.9500
C166 C165 1.381(9)
C166 H166 0.9500
C156 C96 1.383(11)
C156 C157 1.437(15)
C156 H156 0.9500
C126 C138 1.385(7)
C126 C127 1.399(7)
C177 C178 1.397(9)
C177 C176 1.400(10)
C145 H145 0.9500
C151 C139 1.381(9)
C151 C150 1.393(9)
C151 H151 0.9500
C160 C161 1.382(10)
C160 C172 1.409(11)
C130 C131 1.411(8)
C130 C129 1.424(8)
C157 H157 0.9500
C113 C125 1.382(7)
C113 C114 1.392(9)
C139 C140 1.415(9)
C174 C173 1.410(10)
C174 C182 1.411(11)
C174 C175 1.429(10)
C127 C135 1.391(7)
C176 C181 1.379(10)
C148 C149 1.399(11)
C148 C140 1.405(9)
C148 H148 0.9500
C102 C101 1.387(8)
C102 H102 0.9500
C150 C149 1.384(10)
C150 H150 0.9500
C138 C137 1.402(10)
C138 H138 0.9500
C173 C185 1.404(10)
C185 H185 0.9500
C181 C180 1.384(10)
C181 H181 0.9500
C104 C105 1.356(10)
C104 C103 1.429(10)
C178 C179 1.404(8)
C178 H178 0.9500
C128 C129 1.432(8)
C128 H128 0.9500
C98 C155 1.335(12)
C98 C99 1.391(8)
C109 C101 1.438(7)
C109 H109 0.9500
C175 H175 0.9500
C114 C122 1.357(10)
C152 C99 1.387(7)
C152 C153 1.435(9)
C152 H152 0.9500
C172 C171 1.389(7)
C172 H172 0.9500
C111 C112 1.389(7)
C111 H111 0.9500
C161 C169 1.405(9)
C163 C168 1.408(9)
C163 C162 1.413(12)
C163 C164 1.437(9)
C103 C108 1.374(10)
C137 C136 1.338(9)
C137 H137 0.9500
C107 C108 1.356(11)
C107 C106 1.363(11)
C107 H107 0.9500
C100 C112 1.388(8)
C100 C101 1.398(7)
C162 H162 0.9500
C106 C105 1.434(11)
C106 H106 0.9500
C134 C133 1.365(9)
C134 C129 1.377(8)
C134 H134 0.9500
C105 H105 0.9500
C182 C183 1.377(9)
C182 H182 0.9500
C155 C154 1.382(11)
C155 H155 0.9500
C108 H108 0.9500
C122 C123 1.394(9)
C122 H122 0.9500
C149 H149 0.9500
C143 C142 1.386(9)
C164 C165 1.377(13)
C123 C124 1.389(11)
C123 H123 0.9500
C180 C179 1.362(13)
C180 H180 0.9500
C112 H112 0.9500
C142 C141 1.412(11)
C183 H183 0.9500
C125 C124 1.407(10)
C125 H125 0.9500
C179 H179 0.9500
C171 C170 1.370(12)
C171 H171 0.9500
C169 C170 1.362(13)
C169 H169 0.9500
C131 C132 1.399(11)
C131 H131 0.9500
C153 C154 1.412(13)
C153 H153 0.9500
C141 H141 0.9500
C124 H124 0.9500
C135 C136 1.412(12)
C135 H135 0.9500
C165 H165 0.9500
C132 C133 1.377(13)
C132 H132 0.9500
C133 H133 0.9500
C154 H154 0.9500
C170 H170 0.9500
C136 H136 0.9500
C168 H168 0.9500

loop_
_geom_torsion_atom_site_label_1
_geom_torsion_atom_site_label_2
_geom_torsion_atom_site_label_3
_geom_torsion_atom_site_label_4
_geom_torsion
O1 Mn4 O24 C82 174.9(3)
N9 Mn4 O24 C82 -4.7(4)
O19 Mn4 O24 C82 94.1(4)
O21 Mn4 O24 C82 -92.4(4)
O10 Mn3 O5 Mn2 -16.8(3)
O9 Mn3 O5 Mn2 146.2(3)
N3 Mn3 O5 Mn2 114.9(8)
O11 Mn3 O5 Mn2 -118.3(3)
O10 Mn3 O5 Dy3 110.72(18)
O9 Mn3 O5 Dy3 -86.25(18)
N3 Mn3 O5 Dy3 -117.5(8)
O11 Mn3 O5 Dy3 9.21(16)
O10 Mn3 O5 Dy1 -143.39(17)
O9 Mn3 O5 Dy1 19.64(16)
N3 Mn3 O5 Dy1 -11.7(9)
O11 Mn3 O5 Dy1 115.10(16)
O6 Mn2 O5 Mn3 -40.2(3)
O7 Mn2 O5 Mn3 139.2(3)
N2 Mn2 O5 Mn3 99.5(10)
O1 Mn2 O5 Mn3 -122.1(3)
O8W Mn2 O5 Mn3 46.5(3)
O6 Mn2 O5 Dy3 -168.15(16)
O7 Mn2 O5 Dy3 11.29(17)
N2 Mn2 O5 Dy3 -28.4(10)
O1 Mn2 O5 Dy3 109.99(16)
O8W Mn2 O5 Dy3 -81.48(17)
O6 Mn2 O5 Dy1 85.08(19)
O7 Mn2 O5 Dy1 -95.48(18)
N2 Mn2 O5 Dy1 -135.2(9)
O1 Mn2 O5 Dy1 3.22(16)
O8W Mn2 O5 Dy1 171.75(17)
O12 Dy3 O5 Mn3 124.0(2)
O11 Dy3 O5 Mn3 -8.89(15)
O4 Dy3 O5 Mn3 127.14(19)
N4 Dy3 O5 Mn3 -9.6(3)
O7 Dy3 O5 Mn3 -154.3(2)
O16 Dy3 O5 Mn3 -83.15(19)
O15 Dy3 O5 Mn3 -118.7(2)
O13 Dy3 O5 Mn3 66.24(18)
O12 Dy3 O5 Mn2 -91.5(3)
O11 Dy3 O5 Mn2 135.6(2)
O4 Dy3 O5 Mn2 -88.35(18)
N4 Dy3 O5 Mn2 134.9(2)
O7 Dy3 O5 Mn2 -9.78(15)
O16 Dy3 O5 Mn2 61.36(18)
O15 Dy3 O5 Mn2 25.8(3)
O13 Dy3 O5 Mn2 -149.25(17)
O12 Dy3 O5 Dy1 18.1(3)
O11 Dy3 O5 Dy1 -114.76(17)
O4 Dy3 O5 Dy1 21.26(13)
N4 Dy3 O5 Dy1 -115.5(2)
O7 Dy3 O5 Dy1 99.83(16)
O16 Dy3 O5 Dy1 170.97(15)
O15 Dy3 O5 Dy1 135.45(17)
O13 Dy3 O5 Dy1 -39.64(15)
O2 Dy1 O5 Mn3 65.96(17)
O19 Dy1 O5 Mn3 156.20(16)
O3 Dy1 O5 Mn3 -84.1(2)
O4 Dy1 O5 Mn3 -129.79(18)
O1 Dy1 O5 Mn3 140.5(2)
O9 Dy1 O5 Mn3 -17.45(15)
N1 Dy1 O5 Mn3 10.2(3)
O2 Dy1 O5 Mn2 -77.64(18)
O19 Dy1 O5 Mn2 12.6(3)
O3 Dy1 O5 Mn2 132.27(18)
O4 Dy1 O5 Mn2 86.60(18)
O1 Dy1 O5 Mn2 -3.12(15)
O9 Dy1 O5 Mn2 -161.1(2)
N1 Dy1 O5 Mn2 -133.4(2)
O2 Dy1 O5 Dy3 174.25(16)
O19 Dy1 O5 Dy3 -95.5(2)
O3 Dy1 O5 Dy3 24.2(2)
O4 Dy1 O5 Dy3 -21.50(13)
O1 Dy1 O5 Dy3 -111.22(16)
O9 Dy1 O5 Dy3 90.84(16)
N1 Dy1 O5 Dy3 118.5(2)
O4 Mn1 O13 C48 -172.5(3)
N5 Mn1 O13 C48 -2.3(3)
O3 Mn1 O13 C48 106.3(3)
O12 Mn1 O13 C48 -97.6(3)
O4 Mn1 O13 Dy3 -34.85(16)
N5 Mn1 O13 Dy3 135.4(2)
O3 Mn1 O13 Dy3 -116.07(15)
O12 Mn1 O13 Dy3 40.04(13)
O12 Dy3 O13 C48 78.7(4)
O11 Dy3 O13 C48 -71.4(4)
O4 Dy3 O13 C48 155.6(4)
N4 Dy3 O13 C48 -1.8(4)
O7 Dy3 O13 C48 167.8(4)
O5 Dy3 O13 C48 -136.8(4)
O16 Dy3 O13 C48 -40.1(5)
O15 Dy3 O13 C48 48.5(4)
O12 Dy3 O13 Mn1 -45.88(16)
O11 Dy3 O13 Mn1 163.93(18)
O4 Dy3 O13 Mn1 30.93(15)
N4 Dy3 O13 Mn1 -126.4(2)
O7 Dy3 O13 Mn1 43.2(2)
O5 Dy3 O13 Mn1 98.56(16)
O16 Dy3 O13 Mn1 -164.8(2)
O15 Dy3 O13 Mn1 -76.2(2)
O10 Mn3 O11 C32 59.3(4)
O5 Mn3 O11 C32 156.8(4)
O9 Mn3 O11 C32 -118.4(4)
N3 Mn3 O11 C32 -34.6(4)
O10 Mn3 O11 Dy3 -107.24(19)
O5 Mn3 O11 Dy3 -9.72(17)
O9 Mn3 O11 Dy3 75.06(18)
N3 Mn3 O11 Dy3 158.8(2)
O12 Dy3 O11 C32 60.3(4)
O4 Dy3 O11 C32 149.8(3)
N4 Dy3 O11 C32 18.3(3)
O7 Dy3 O11 C32 -124.5(3)
O5 Dy3 O11 C32 -161.1(3)
O16 Dy3 O11 C32 -63.1(3)
O15 Dy3 O11 C32 -35.1(3)
O13 Dy3 O11 C32 101.0(3)
O12 Dy3 O11 Mn3 -130.6(2)
O4 Dy3 O11 Mn3 -41.1(2)
N4 Dy3 O11 Mn3 -172.6(2)
O7 Dy3 O11 Mn3 44.6(2)
O5 Dy3 O11 Mn3 8.00(14)
O16 Dy3 O11 Mn3 106.03(19)
O15 Dy3 O11 Mn3 134.01(17)
O13 Dy3 O11 Mn3 -89.88(17)
O1 Mn4 O18 C86 173.4(4)
N9 Mn4 O18 C86 -7.1(4)
O19 Mn4 O18 C86 -106.3(4)
O21 Mn4 O18 C86 81.3(4)
O1 Mn4 O18 Dy2 3.92(18)
N9 Mn4 O18 Dy2 -176.5(2)
O19 Mn4 O18 Dy2 84.23(17)
O21 Mn4 O18 Dy2 -88.13(18)
O20 Dy2 O18 C86 66.2(7)
O1 Dy2 O18 C86 -166.4(7)
O2 Dy2 O18 C86 133.2(7)
O6 Dy2 O18 C86 -127.3(6)
O25 Dy2 O18 C86 15.0(8)
O22 Dy2 O18 C86 -78.7(7)
O26 Dy2 O18 C86 -15.5(7)
O20 Dy2 O18 Mn4 -130.7(2)
O1 Dy2 O18 Mn4 -3.40(15)
O2 Dy2 O18 Mn4 -63.8(2)
O6 Dy2 O18 Mn4 35.7(3)
O25 Dy2 O18 Mn4 178.1(2)
O22 Dy2 O18 Mn4 84.37(19)
O26 Dy2 O18 Mn4 147.52(19)
O20 Dy2 O22 N8 -75.2(6)
O1 Dy2 O22 N8 42.5(6)
O2 Dy2 O22 N8 75.1(7)
O18 Dy2 O22 N8 -28.8(6)
O6 Dy2 O22 N8 114.1(6)
O25 Dy2 O22 N8 -171.1(6)
O26 Dy2 O22 N8 -136.8(6)
O14 Mn1 O4 Dy1 111.1(2)
O13 Mn1 O4 Dy1 -72.83(19)
N5 Mn1 O4 Dy1 -114.9(8)
O3 Mn1 O4 Dy1 14.75(17)
O12 Mn1 O4 Dy1 -150.6(2)
O14 Mn1 O4 Dy3 -138.1(2)
O13 Mn1 O4 Dy3 37.93(17)
N5 Mn1 O4 Dy3 -4.1(9)
O3 Mn1 O4 Dy3 125.50(18)
O12 Mn1 O4 Dy3 -39.81(14)
O2 Dy1 O4 Mn1 158.0(2)
O19 Dy1 O4 Mn1 -95.56(18)
O3 Dy1 O4 Mn1 -14.40(17)
O1 Dy1 O4 Mn1 -163.43(19)
O9 Dy1 O4 Mn1 69.09(19)
N1 Dy1 O4 Mn1 -15.5(3)
O5 Dy1 O4 Mn1 126.9(2)
O2 Dy1 O4 Dy3 53.8(3)
O19 Dy1 O4 Dy3 160.27(15)
O3 Dy1 O4 Dy3 -118.57(18)
O1 Dy1 O4 Dy3 92.41(15)
O9 Dy1 O4 Dy3 -35.07(17)
N1 Dy1 O4 Dy3 -119.7(2)
O5 Dy1 O4 Dy3 22.73(13)
O12 Dy3 O4 Mn1 44.59(17)
O11 Dy3 O4 Mn1 -86.12(19)
N4 Dy3 O4 Mn1 1.9(3)
O7 Dy3 O4 Mn1 158.2(2)
O5 Dy3 O4 Mn1 -133.25(19)
O16 Dy3 O4 Mn1 163.3(2)
O15 Dy3 O4 Mn1 98.81(19)
O13 Dy3 O4 Mn1 -30.96(15)
O12 Dy3 O4 Dy1 155.0(2)
O11 Dy3 O4 Dy1 24.3(2)
N4 Dy3 O4 Dy1 112.4(2)
O7 Dy3 O4 Dy1 -91.39(16)
O5 Dy3 O4 Dy1 -22.84(13)
O16 Dy3 O4 Dy1 -86.3(3)
O15 Dy3 O4 Dy1 -150.78(15)
O13 Dy3 O4 Dy1 79.46(17)
O5 Mn3 O10 C23 162.5(4)
O9 Mn3 O10 C23 59.9(8)
N3 Mn3 O10 C23 -7.2(4)
O11 Mn3 O10 C23 -112.4(4)
O5 Mn2 O6 C6 132.4(4)
N2 Mn2 O6 C6 -37.9(5)
O1 Mn2 O6 C6 -144.4(5)
O8W Mn2 O6 C6 44.1(4)
O5 Mn2 O6 Dy2 -85.54(19)
N2 Mn2 O6 Dy2 104.1(2)
O1 Mn2 O6 Dy2 -2.38(16)
O8W Mn2 O6 Dy2 -173.88(18)
O20 Dy2 O6 C6 -106.7(5)
O1 Dy2 O6 C6 143.0(5)
O2 Dy2 O6 C6 -141.5(5)
O18 Dy2 O6 C6 104.1(5)
O25 Dy2 O6 C6 -54.8(5)
O22 Dy2 O6 C6 57.0(5)
O26 Dy2 O6 C6 -6.4(5)
O20 Dy2 O6 Mn2 112.6(3)
O1 Dy2 O6 Mn2 2.37(16)
O2 Dy2 O6 Mn2 77.86(19)
O18 Dy2 O6 Mn2 -36.6(3)
O25 Dy2 O6 Mn2 164.5(2)
O22 Dy2 O6 Mn2 -83.7(2)
O26 Dy2 O6 Mn2 -147.12(19)
O11 Dy3 O12 C36 -60.8(6)
O4 Dy3 O12 C36 -172.5(6)
N4 Dy3 O12 C36 -21.4(6)
O7 Dy3 O12 C36 123.4(6)
O5 Dy3 O12 C36 -169.3(6)
O16 Dy3 O12 C36 43.6(6)
O15 Dy3 O12 C36 54.5(6)
O13 Dy3 O12 C36 -104.0(6)
O11 Dy3 O12 Mn1 77.9(2)
O4 Dy3 O12 Mn1 -33.82(12)
N4 Dy3 O12 Mn1 117.32(18)
O7 Dy3 O12 Mn1 -97.90(14)
O5 Dy3 O12 Mn1 -30.6(3)
O16 Dy3 O12 Mn1 -177.67(14)
O15 Dy3 O12 Mn1 -166.75(17)
O13 Dy3 O12 Mn1 34.71(13)
O14 Mn1 O12 C36 -77.8(4)
O13 Mn1 O12 C36 98.6(4)
O4 Mn1 O12 C36 -172.9(4)
N5 Mn1 O12 C36 15.6(4)
O3 Mn1 O12 C36 155.7(4)
O14 Mn1 O12 Dy3 137.20(17)
O13 Mn1 O12 Dy3 -46.42(15)
O4 Mn1 O12 Dy3 42.08(15)
N5 Mn1 O12 Dy3 -129.42(19)
O3 Mn1 O12 Dy3 10.7(4)
O5 Mn2 O7 C10 179.0(3)
N2 Mn2 O7 C10 -10.7(3)
O1 Mn2 O7 C10 94.8(3)
O8W Mn2 O7 C10 -92.2(3)
O5 Mn2 O7 Dy3 -11.28(17)
N2 Mn2 O7 Dy3 159.1(2)
O1 Mn2 O7 Dy3 -95.46(17)
O8W Mn2 O7 Dy3 77.55(17)
O12 Dy3 O7 C10 -45.4(4)
O11 Dy3 O7 C10 138.1(4)
O4 Dy3 O7 C10 -107.6(4)
N4 Dy3 O7 C10 42.6(5)
O5 Dy3 O7 C10 175.4(4)
O16 Dy3 O7 C10 75.4(4)
O15 Dy3 O7 C10 22.1(4)
O13 Dy3 O7 C10 -119.1(4)
O12 Dy3 O7 Mn2 148.79(18)
O11 Dy3 O7 Mn2 -27.7(2)
O4 Dy3 O7 Mn2 86.64(19)
N4 Dy3 O7 Mn2 -123.2(3)
O5 Dy3 O7 Mn2 9.57(15)
O16 Dy3 O7 Mn2 -90.38(19)
O15 Dy3 O7 Mn2 -143.7(2)
O13 Dy3 O7 Mn2 75.1(2)
O24 Mn4 O1 Mn2 52.2(3)
O18 Mn4 O1 Mn2 -127.6(3)
O19 Mn4 O1 Mn2 146.8(3)
O21 Mn4 O1 Mn2 -44.9(3)
O24 Mn4 O1 Dy2 175.70(18)
O18 Mn4 O1 Dy2 -4.13(19)
O19 Mn4 O1 Dy2 -89.69(17)
O21 Mn4 O1 Dy2 78.60(18)
O24 Mn4 O1 Dy1 -74.0(2)
O18 Mn4 O1 Dy1 106.19(19)
O19 Mn4 O1 Dy1 20.63(17)
O21 Mn4 O1 Dy1 -171.08(18)
O5 Mn2 O1 Mn4 -131.5(3)
O6 Mn2 O1 Mn4 126.4(3)
O7 Mn2 O1 Mn4 -45.4(3)
N2 Mn2 O1 Mn4 38.2(4)
O8W Mn2 O1 Mn4 167.1(6)
O5 Mn2 O1 Dy2 104.61(18)
O6 Mn2 O1 Dy2 2.51(17)
O7 Mn2 O1 Dy2 -169.25(16)
N2 Mn2 O1 Dy2 -85.7(3)
O8W Mn2 O1 Dy2 43.2(7)
O5 Mn2 O1 Dy1 -3.28(16)
O6 Mn2 O1 Dy1 -105.38(18)
O7 Mn2 O1 Dy1 82.86(17)
N2 Mn2 O1 Dy1 166.4(2)
O8W Mn2 O1 Dy1 -64.7(7)
O20 Dy2 O1 Mn4 62.4(2)
O2 Dy2 O1 Mn4 127.8(2)
O18 Dy2 O1 Mn4 3.61(16)
O6 Dy2 O1 Mn4 -145.1(2)
O25 Dy2 O1 Mn4 -177.9(2)
O22 Dy2 O1 Mn4 -68.44(19)
O26 Dy2 O1 Mn4 -67.2(4)
O20 Dy2 O1 Mn2 -154.57(16)
O2 Dy2 O1 Mn2 -89.23(18)
O18 Dy2 O1 Mn2 146.6(2)
O6 Dy2 O1 Mn2 -2.10(14)
O25 Dy2 O1 Mn2 -34.9(3)
O22 Dy2 O1 Mn2 74.57(17)
O26 Dy2 O1 Mn2 75.8(4)
O20 Dy2 O1 Dy1 -49.7(2)
O2 Dy2 O1 Dy1 15.68(15)
O18 Dy2 O1 Dy1 -108.47(18)
O6 Dy2 O1 Dy1 102.81(17)
O25 Dy2 O1 Dy1 70.0(3)
O22 Dy2 O1 Dy1 179.48(18)
O26 Dy2 O1 Dy1 -179.2(3)
O2 Dy1 O1 Mn4 -125.4(2)
O19 Dy1 O1 Mn4 -20.92(17)
O3 Dy1 O1 Mn4 27.7(3)
O4 Dy1 O1 Mn4 74.50(18)
O9 Dy1 O1 Mn4 172.66(15)
N1 Dy1 O1 Mn4 -75.6(3)
O5 Dy1 O1 Mn4 147.3(2)
O2 Dy1 O1 Mn2 90.02(18)
O19 Dy1 O1 Mn2 -165.5(2)
O3 Dy1 O1 Mn2 -116.9(2)
O4 Dy1 O1 Mn2 -70.10(16)
O9 Dy1 O1 Mn2 28.1(2)
N1 Dy1 O1 Mn2 139.8(2)
O5 Dy1 O1 Mn2 2.69(13)
O2 Dy1 O1 Dy2 -15.96(15)
O19 Dy1 O1 Dy2 88.49(17)
O3 Dy1 O1 Dy2 137.11(19)
O4 Dy1 O1 Dy2 -176.08(17)
O9 Dy1 O1 Dy2 -77.9(2)
N1 Dy1 O1 Dy2 33.8(3)
O5 Dy1 O1 Dy2 -103.30(17)
O19 Dy1 O2 C1 125.7(5)
O3 Dy1 O2 C1 39.5(6)
O4 Dy1 O2 C1 -128.9(4)
O1 Dy1 O2 C1 -169.4(5)
O9 Dy1 O2 C1 -34.3(4)
N1 Dy1 O2 C1 46.4(5)
O5 Dy1 O2 C1 -99.2(5)
O19 Dy1 O2 Dy2 -49.35(18)
O3 Dy1 O2 Dy2 -135.5(2)
O4 Dy1 O2 Dy2 56.1(3)
O1 Dy1 O2 Dy2 15.57(15)
O9 Dy1 O2 Dy2 150.71(19)
N1 Dy1 O2 Dy2 -128.6(2)
O5 Dy1 O2 Dy2 85.75(17)
O20 Dy2 O2 C1 -67.1(5)
O1 Dy2 O2 C1 169.4(5)
O18 Dy2 O2 C1 -132.5(5)
O6 Dy2 O2 C1 97.9(5)
O25 Dy2 O2 C1 16.5(5)
O22 Dy2 O2 C1 135.7(5)
O26 Dy2 O2 C1 0.2(6)
O20 Dy2 O2 Dy1 107.3(2)
O1 Dy2 O2 Dy1 -16.10(15)
O18 Dy2 O2 Dy1 42.0(2)
O6 Dy2 O2 Dy1 -87.63(18)
O25 Dy2 O2 Dy1 -169.04(19)
O22 Dy2 O2 Dy1 -49.8(4)
O26 Dy2 O2 Dy1 174.7(2)
O4 Mn1 O14 C52 174.9(5)
N5 Mn1 O14 C52 5.4(5)
O3 Mn1 O14 C52 -103.2(5)
O12 Mn1 O14 C52 99.8(5)
O1 Dy2 O20 C73 -155.5(6)
O2 Dy2 O20 C73 140.8(6)
O18 Dy2 O20 C73 -99.0(6)
O6 Dy2 O20 C73 105.3(6)
O25 Dy2 O20 C73 53.7(6)
O22 Dy2 O20 C73 -53.9(7)
O26 Dy2 O20 C73 1.2(6)
O12 Dy3 O15 N6 -175.2(4)
O11 Dy3 O15 N6 -42.8(4)
O4 Dy3 O15 N6 132.3(3)
N4 Dy3 O15 N6 -93.9(4)
O7 Dy3 O15 N6 74.2(4)
O5 Dy3 O15 N6 41.2(4)
O16 Dy3 O15 N6 -7.0(3)
O13 Dy3 O15 N6 -145.9(3)
O10 Mn3 O9 C19 -88.0(7)
O5 Mn3 O9 C19 167.4(4)
N3 Mn3 O9 C19 -19.8(4)
O11 Mn3 O9 C19 84.5(4)
O10 Mn3 O9 Dy1 84.3(6)
O5 Mn3 O9 Dy1 -20.32(17)
N3 Mn3 O9 Dy1 152.5(2)
O11 Mn3 O9 Dy1 -103.25(17)
O2 Dy1 O9 C19 99.7(6)
O19 Dy1 O9 C19 17.7(9)
O3 Dy1 O9 C19 -43.9(6)
O4 Dy1 O9 C19 -112.1(6)
O1 Dy1 O9 C19 158.4(6)
N1 Dy1 O9 C19 23.0(6)
O5 Dy1 O9 C19 -175.3(7)
O2 Dy1 O9 Mn3 -67.98(18)
O19 Dy1 O9 Mn3 -150.0(3)
O3 Dy1 O9 Mn3 148.40(19)
O4 Dy1 O9 Mn3 80.20(18)
O1 Dy1 O9 Mn3 -9.3(3)
N1 Dy1 O9 Mn3 -144.8(2)
O5 Dy1 O9 Mn3 17.01(15)
O1 Mn4 O21 N8 -60.2(5)
O24 Mn4 O21 N8 -157.5(5)
O18 Mn4 O21 N8 28.2(5)
N9 Mn4 O21 N8 110.9(5)
O19 Mn4 O21 N8 -4.9(10)
O20 Dy2 O25 N10 -89.0(4)
O1 Dy2 O25 N10 142.5(4)
O2 Dy2 O25 N10 -166.1(4)
O18 Dy2 O25 N10 -40.0(5)
O6 Dy2 O25 N10 111.4(4)
O22 Dy2 O25 N10 41.1(4)
O26 Dy2 O25 N10 -0.4(4)
O1 Mn4 O19 C69 179.7(5)
O24 Mn4 O19 C69 -84.1(5)
O18 Mn4 O19 C69 90.3(5)
N9 Mn4 O19 C69 8.7(5)
O21 Mn4 O19 C69 123.2(7)
O1 Mn4 O19 Dy1 -20.35(16)
O24 Mn4 O19 Dy1 75.79(18)
O18 Mn4 O19 Dy1 -109.77(18)
N9 Mn4 O19 Dy1 168.6(2)
O21 Mn4 O19 Dy1 -76.9(7)
O2 Dy1 O19 C69 -120.9(6)
O3 Dy1 O19 C69 20.7(6)
O4 Dy1 O19 C69 89.2(6)
O1 Dy1 O19 C69 170.8(6)
O9 Dy1 O19 C69 -41.8(8)
N1 Dy1 O19 C69 -46.9(6)
O5 Dy1 O19 C69 155.0(5)
O2 Dy1 O19 Mn4 85.04(17)
O3 Dy1 O19 Mn4 -133.35(18)
O4 Dy1 O19 Mn4 -64.85(16)
O1 Dy1 O19 Mn4 16.72(14)
O9 Dy1 O19 Mn4 164.2(3)
N1 Dy1 O19 Mn4 159.0(2)
O5 Dy1 O19 Mn4 1.0(3)
O14 Mn1 O3 C5 58.0(6)
O13 Mn1 O3 C5 -120.0(6)
O4 Mn1 O3 C5 154.6(6)
N5 Mn1 O3 C5 -37.2(7)
O12 Mn1 O3 C5 -175.0(5)
O14 Mn1 O3 Dy1 -110.94(19)
O13 Mn1 O3 Dy1 71.07(18)
O4 Mn1 O3 Dy1 -14.41(17)
N5 Mn1 O3 Dy1 153.8(2)
O12 Mn1 O3 Dy1 16.0(4)
O2 Dy1 O3 C5 27.4(6)
O19 Dy1 O3 C5 -63.5(5)
O4 Dy1 O3 C5 -159.0(5)
O1 Dy1 O3 C5 -108.2(5)
O9 Dy1 O3 C5 98.7(5)
N1 Dy1 O3 C5 20.1(4)
O5 Dy1 O3 C5 154.4(4)
O2 Dy1 O3 Mn1 -161.15(18)
O19 Dy1 O3 Mn1 107.93(18)
O4 Dy1 O3 Mn1 12.43(15)
O1 Dy1 O3 Mn1 63.2(3)
O9 Dy1 O3 Mn1 -89.85(17)
N1 Dy1 O3 Mn1 -168.4(2)
O5 Dy1 O3 Mn1 -34.1(2)
O20 Dy2 O26 N10 85.6(4)
O1 Dy2 O26 N10 -138.2(4)
O2 Dy2 O26 N10 21.1(6)
O18 Dy2 O26 N10 158.4(4)
O6 Dy2 O26 N10 -68.6(4)
O25 Dy2 O26 N10 0.4(4)
O22 Dy2 O26 N10 -136.8(5)
O12 Dy3 O16 N6 20.2(4)
O11 Dy3 O16 N6 155.2(4)
O4 Dy3 O16 N6 -81.6(4)
N4 Dy3 O16 N6 85.2(4)
O7 Dy3 O16 N6 -76.6(3)
O5 Dy3 O16 N6 -139.4(3)
O15 Dy3 O16 N6 6.7(3)
O13 Dy3 O16 N6 123.8(4)
O5 Mn2 N2 C8 -117.3(10)
O6 Mn2 N2 C8 23.3(7)
O7 Mn2 N2 C8 -157.5(8)
O1 Mn2 N2 C8 106.2(7)
O8W Mn2 N2 C8 -63.6(7)
O5 Mn2 N2 C9 51.5(12)
O6 Mn2 N2 C9 -167.8(4)
O7 Mn2 N2 C9 11.3(3)
O1 Mn2 N2 C9 -85.0(4)
O8W Mn2 N2 C9 105.3(4)
Dy3 O15 N6 O17 -168.5(6)
Dy3 O15 N6 O16 11.6(5)
Dy3 O16 N6 O17 168.5(5)
Dy3 O16 N6 O15 -11.6(5)
Dy2 O26 N10 O27 179.3(7)
Dy2 O26 N10 O25 -0.8(7)
Dy2 O25 N10 O27 -179.3(6)
Dy2 O25 N10 O26 0.8(7)
Dy2 O22 N8 O23 152.7(6)
Dy2 O22 N8 O21 -27.7(9)
Mn4 O21 N8 O23 -149.6(6)
Mn4 O21 N8 O22 30.8(8)
O10 Mn3 N3 C21 5.6(4)
O5 Mn3 N3 C21 -126.9(7)
O9 Mn3 N3 C21 -158.3(4)
O11 Mn3 N3 C21 108.5(4)
O10 Mn3 N3 C20 -177.6(3)
O5 Mn3 N3 C20 50.0(9)
O9 Mn3 N3 C20 18.5(3)
O11 Mn3 N3 C20 -74.7(3)
O2 Dy1 N1 C3 -29.1(6)
O19 Dy1 N1 C3 -128.1(6)
O3 Dy1 N1 C3 146.3(7)
O4 Dy1 N1 C3 147.4(6)
O1 Dy1 N1 C3 -78.0(7)
O9 Dy1 N1 C3 53.8(6)
O5 Dy1 N1 C3 28.6(7)
O2 Dy1 N1 C4 165.7(5)
O19 Dy1 N1 C4 66.8(4)
O3 Dy1 N1 C4 -18.9(4)
O4 Dy1 N1 C4 -17.8(5)
O1 Dy1 N1 C4 116.9(4)
O9 Dy1 N1 C4 -111.4(4)
O5 Dy1 N1 C4 -136.6(4)
O14 Mn1 N5 C50 -1.5(5)
O13 Mn1 N5 C50 -178.1(5)
O4 Mn1 N5 C50 -136.0(7)
O3 Mn1 N5 C50 97.2(5)
O12 Mn1 N5 C50 -101.7(5)
O14 Mn1 N5 C49 176.5(4)
O13 Mn1 N5 C49 0.0(3)
O4 Mn1 N5 C49 42.1(11)
O3 Mn1 N5 C49 -84.7(4)
O12 Mn1 N5 C49 76.3(4)
O24 Mn4 N9 C84 7.3(4)
O18 Mn4 N9 C84 -172.9(4)
O19 Mn4 N9 C84 -88.7(4)
O21 Mn4 N9 C84 104.1(4)
O24 Mn4 N9 C85 -173.5(3)
O18 Mn4 N9 C85 6.2(3)
O19 Mn4 N9 C85 90.4(3)
O21 Mn4 N9 C85 -76.8(3)
O12 Dy3 N4 C34 9.5(5)
O11 Dy3 N4 C34 160.4(5)
O4 Dy3 N4 C34 50.1(5)
O7 Dy3 N4 C34 -87.0(5)
O5 Dy3 N4 C34 161.2(5)
O16 Dy3 N4 C34 -119.3(5)
O15 Dy3 N4 C34 -66.3(5)
O13 Dy3 N4 C34 79.7(5)
O12 Dy3 N4 C33 -169.2(5)
O11 Dy3 N4 C33 -18.3(4)
O4 Dy3 N4 C33 -128.6(4)
O7 Dy3 N4 C33 94.3(5)
O5 Dy3 N4 C33 -17.5(5)
O16 Dy3 N4 C33 62.0(4)
O15 Dy3 N4 C33 115.0(5)
O13 Dy3 N4 C33 -98.9(4)
C35 C42 C43 C38 11(2)
Dy1 O2 C1 C68 129.8(4)
Dy2 O2 C1 C68 -56.7(7)
Dy1 O2 C1 C2 -44.5(7)
Dy2 O2 C1 C2 129.1(4)
Mn2 O6 C6 C18 -147.0(5)
Dy2 O6 C6 C18 78.1(7)
Mn2 O6 C6 C7 36.4(8)
Dy2 O6 C6 C7 -98.6(7)
C17 C18 C6 O6 -177.6(6)
C17 C18 C6 C7 -0.9(11)
C9 N2 C8 C7 -170.8(7)
Mn2 N2 C8 C7 -3.1(13)
N2 C8 C7 C6 -11.8(15)
N2 C8 C7 C15 164.5(9)
O6 C6 C7 C8 -6.6(13)
C18 C6 C7 C8 176.7(8)
O6 C6 C7 C15 177.3(7)
C18 C6 C7 C15 0.6(12)
C17 C16 C15 C7 2.0(18)
C8 C7 C15 C16 -177.7(10)
C6 C7 C15 C16 -1.2(15)
C49 C57 C58 C59 -1.5(14)
C6 C18 C17 C16 1.7(13)
C15 C16 C17 C18 -2.3(16)
Mn4 O19 C69 C81 76.4(6)
Dy1 O19 C69 C81 -73.4(8)
Mn4 O19 C69 C70 -100.2(5)
Dy1 O19 C69 C70 110.0(5)
Mn4 O18 C86 C85 6.6(6)
Dy2 O18 C86 C85 168.0(4)
Mn4 O18 C86 C87 -172.5(3)
Dy2 O18 C86 C87 -11.1(10)
C4 N1 C3 C2 171.6(5)
Dy1 N1 C3 C2 7.1(10)
Mn3 O9 C19 C31 -164.1(4)
Dy1 O9 C19 C31 28.8(10)
Mn3 O9 C19 C20 17.2(6)
Dy1 O9 C19 C20 -149.9(4)
C3 N1 C4 C64 34.9(10)
Dy1 N1 C4 C64 -158.7(4)
C3 N1 C4 C5 -148.4(7)
Dy1 N1 C4 C5 18.0(7)
Mn1 O3 C5 C4 174.6(5)
Dy1 O3 C5 C4 -18.1(8)
Mn1 O3 C5 C61 -6.8(10)
Dy1 O3 C5 C61 160.5(4)
C64 C4 C5 O3 175.5(5)
N1 C4 C5 O3 -1.3(9)
C64 C4 C5 C61 -3.3(9)
N1 C4 C5 C61 179.9(5)
C34 N4 C33 C44 20.3(9)
Dy3 N4 C33 C44 -160.9(4)
C34 N4 C33 C32 -161.2(5)
Dy3 N4 C33 C32 17.7(6)
O9 C19 C31 C30 -179.9(4)
C20 C19 C31 C30 -1.2(7)
Mn4 O24 C82 C94 -179.7(4)
Mn4 O24 C82 C83 0.4(7)
C84 C83 C82 O24 3.9(7)
C91 C83 C82 O24 179.9(3)
C84 C83 C82 C94 -176.0(5)
C91 C83 C82 C94 0.1(6)
C36 C37 C39 C40 -29(2)
C38 C37 C39 C40 71.4(18)
C37 C39 C40 C41 11(3)
O19 C69 C81 C80 179.6(5)
C70 C69 C81 C80 -3.8(8)
C39 C40 C41 C35 -4(4)
Mn1 O13 C48 C49 4.4(6)
Dy3 O13 C48 C49 -112.4(5)
Mn1 O13 C48 C60 -176.1(5)
Dy3 O13 C48 C60 67.1(7)
Mn2 O7 C10 C11 -173.7(5)
Dy3 O7 C10 C11 21.8(8)
Mn2 O7 C10 C9 7.5(7)
Dy3 O7 C10 C9 -157.0(4)
C85 N9 C84 C83 175.2(5)
Mn4 N9 C84 C83 -5.8(8)
C82 C83 C84 N9 -0.9(8)
C91 C83 C84 N9 -176.9(4)
Dy2 O20 C73 C72 135.7(5)
Dy2 O20 C73 C74 -43.7(10)
C71 N7 C70 C78 -7.6(8)
C71 N7 C70 C69 172.6(4)
O19 C69 C70 C78 -178.8(4)
C81 C69 C70 C78 4.4(7)
O19 C69 C70 N7 1.0(6)
C81 C69 C70 N7 -175.8(4)
C66 C65 C2 C1 -3.2(10)
C66 C65 C2 C3 172.4(6)
O2 C1 C2 C65 177.5(5)
C68 C1 C2 C65 3.2(8)
O2 C1 C2 C3 2.6(7)
C68 C1 C2 C3 -171.8(5)
N1 C3 C2 C65 -157.9(6)
N1 C3 C2 C1 17.2(9)
O18 C86 C87 C88 179.5(4)
C85 C86 C87 C88 0.5(7)
Mn3 O10 C23 C24 -174.4(4)
Mn3 O10 C23 C22 5.7(8)
C25 C24 C23 O10 178.5(4)
C25 C24 C23 C22 -1.6(9)
C27 C22 C23 O10 -179.6(4)
C21 C22 C23 O10 0.2(10)
C27 C22 C23 C24 0.5(9)
C21 C22 C23 C24 -179.7(5)
Mn3 O11 C32 C47 1.4(8)
Dy3 O11 C32 C47 166.3(5)
Mn3 O11 C32 C33 179.0(4)
Dy3 O11 C32 C33 -16.1(6)
C46 C47 C32 O11 179.0(6)
C46 C47 C32 C33 1.4(9)
C44 C33 C32 O11 176.6(5)
N4 C33 C32 O11 -2.1(6)
C44 C33 C32 C47 -5.8(7)
N4 C33 C32 C47 175.5(5)
C32 C33 C44 C45 5.5(9)
N4 C33 C44 C45 -175.9(5)
O9 C19 C20 C28 -179.4(4)
C31 C19 C20 C28 1.8(7)
O9 C19 C20 N3 -1.2(6)
C31 C19 C20 N3 180.0(4)
C21 N3 C20 C19 162.6(4)
Mn3 N3 C20 C19 -14.5(5)
C21 N3 C20 C28 -19.4(6)
Mn3 N3 C20 C28 163.5(4)
O24 C82 C94 C93 -179.2(4)
C83 C82 C94 C93 0.7(9)
O20 C73 C72 C77 -177.4(5)
C74 C73 C72 C77 2.1(9)
O20 C73 C72 C71 5.8(10)
C74 C73 C72 C71 -174.8(7)
C88 C89 C90 C85 0.1(10)
O18 C86 C85 C90 -179.4(4)
C87 C86 C85 C90 -0.3(8)
O18 C86 C85 N9 -1.1(6)
C87 C86 C85 N9 178.0(4)
C89 C90 C85 C86 0.0(10)
C89 C90 C85 N9 -178.1(6)
C84 N9 C85 C86 174.5(4)
Mn4 N9 C85 C86 -4.6(5)
C84 N9 C85 C90 -7.2(8)
Mn4 N9 C85 C90 173.6(5)
O2 C1 C68 C67 -177.0(5)
C2 C1 C68 C67 -2.5(8)
C32 C47 C46 C45 3.5(11)
O3 C5 C61 C62 -177.4(4)
C4 C5 C61 C62 1.3(7)
C47 C46 C45 C44 -3.9(12)
C33 C44 C45 C46 -0.7(12)
C49 N5 C50 C51 179.8(5)
Mn1 N5 C50 C51 -2.4(9)
C56 C51 C50 N5 -177.0(5)
C52 C51 C50 N5 4.0(9)
C1 C68 C67 C66 1.6(11)
C69 C81 C80 C79 1.4(9)
Dy3 O12 C36 C37 -160.1(8)
Mn1 O12 C36 C37 72.5(8)
Dy3 O12 C36 C35 22.1(13)
Mn1 O12 C36 C35 -105.3(9)
C39 C37 C36 O12 -139.2(12)
C38 C37 C36 O12 153.7(7)
C39 C37 C36 C35 38.8(15)
C38 C37 C36 C35 -28.4(11)
C70 N7 C71 C72 -179.4(6)
C73 C72 C71 N7 0.5(10)
C77 C72 C71 N7 -176.4(5)
O13 C48 C60 C59 -177.3(5)
C49 C48 C60 C59 2.2(9)
O20 C73 C74 C75 178.1(5)
C72 C73 C74 C75 -1.4(10)
C68 C67 C66 C65 -1.4(11)
C2 C65 C66 C67 2.3(11)
O7 C10 C11 C12 -177.9(4)
C9 C10 C11 C12 0.9(9)
C5 C4 C64 C63 3.8(9)
N1 C4 C64 C63 -179.8(5)
C62 C63 C64 C4 -2.2(11)
O7 C10 C9 C14 179.5(5)
C11 C10 C9 C14 0.7(10)
O7 C10 C9 N2 2.5(8)
C11 C10 C9 N2 -176.3(5)
C8 N2 C9 C14 -18.1(9)
Mn2 N2 C9 C14 172.6(5)
C8 N2 C9 C10 158.7(7)
Mn2 N2 C9 C10 -10.6(6)
C20 N3 C21 C22 -178.9(4)
Mn3 N3 C21 C22 -2.4(8)
C23 C22 C21 N3 -1.7(8)
C27 C22 C21 N3 178.1(5)
C64 C63 C62 C61 0.3(9)
C5 C61 C62 C63 0.1(8)
N7 C70 C78 C79 177.6(5)
C69 C70 C78 C79 -2.6(8)
C70 C78 C79 C80 0.2(11)
C81 C80 C79 C78 0.5(9)
C23 C24 C25 C26 1.5(8)
C90 C89 C88 C87 0.1(9)
C86 C87 C88 C89 -0.4(7)
C75 C76 C77 C72 0.1(11)
C73 C72 C77 C76 -1.5(8)
C71 C72 C77 C76 175.5(6)
C23 C22 C27 C26 0.6(8)
C21 C22 C27 C26 -179.2(6)
C73 C74 C75 C76 0.0(9)
C77 C76 C75 C74 0.6(12)
Mn1 O14 C52 C53 174.5(4)
Mn1 O14 C52 C51 -5.2(8)
C56 C51 C52 O14 -179.2(6)
C50 C51 C52 O14 -0.2(8)
C56 C51 C52 C53 1.1(8)
C50 C51 C52 C53 -179.9(4)
C19 C31 C30 C29 0.8(9)
C33 N4 C34 C35 179.5(8)
Dy3 N4 C34 C35 0.8(12)
C82 C94 C93 C92 -1.7(8)
C91 C92 C93 C94 2.1(8)
O13 C48 C49 C57 176.2(5)
C60 C48 C49 C57 -3.3(7)
O13 C48 C49 N5 -4.4(7)
C60 C48 C49 N5 176.1(5)
C58 C57 C49 C48 3.0(11)
C58 C57 C49 N5 -176.4(7)
C50 N5 C49 C48 -179.6(5)
Mn1 N5 C49 C48 2.3(6)
C50 N5 C49 C57 -0.2(9)
Mn1 N5 C49 C57 -178.4(5)
C31 C30 C29 C28 -0.9(12)
C10 C9 C14 C13 -2.3(11)
N2 C9 C14 C13 174.2(6)
C12 C13 C14 C9 2.4(14)
C93 C92 C91 C83 -1.4(8)
C82 C83 C91 C92 0.3(7)
C84 C83 C91 C92 176.6(5)
C30 C29 C28 C20 1.4(12)
C19 C20 C28 C29 -1.9(8)
N3 C20 C28 C29 -179.8(5)
C55 C54 C53 C52 -1.0(12)
O14 C52 C53 C54 -179.7(6)
C51 C52 C53 C54 0.0(10)
C42 C43 C38 C37 -19.0(19)
C36 C37 C38 C43 27.3(14)
C39 C37 C38 C43 -87.1(12)
C57 C58 C59 C60 0.4(12)
C48 C60 C59 C58 -0.7(8)
C52 C51 C56 C55 -1.5(11)
C50 C51 C56 C55 179.5(7)
C51 C56 C55 C54 0.6(13)
C53 C54 C55 C56 0.7(13)
O12 C36 C35 C34 -1.9(13)
C37 C36 C35 C34 -179.7(8)
O12 C36 C35 C42 -159.1(7)
C37 C36 C35 C42 23.1(11)
O12 C36 C35 C41 151.2(13)
C37 C36 C35 C41 -26.6(14)
N4 C34 C35 C36 -9.1(17)
N4 C34 C35 C42 150.9(7)
N4 C34 C35 C41 -160.4(12)
C43 C42 C35 C36 -12.9(15)
C43 C42 C35 C34 -174.1(11)
C43 C42 C35 C41 73.7(12)
C40 C41 C35 C36 11(3)
C40 C41 C35 C34 167(2)
C40 C41 C35 C42 -106(3)
C14 C13 C12 C11 -0.8(13)
C10 C11 C12 C13 -0.8(9)
C24 C25 C26 C27 -0.3(11)
C22 C27 C26 C25 -0.7(11)
O51 Mn8 O28 Mn6 51.3(3)
O45 Mn8 O28 Mn6 -128.8(3)
O46 Mn8 O28 Mn6 144.6(3)
O48 Mn8 O28 Mn6 -46.1(3)
O51 Mn8 O28 Dy5 174.21(17)
O45 Mn8 O28 Dy5 -5.95(19)
O46 Mn8 O28 Dy5 -92.54(18)
O48 Mn8 O28 Dy5 76.74(18)
O51 Mn8 O28 Dy4 -76.5(2)
O45 Mn8 O28 Dy4 103.3(2)
O46 Mn8 O28 Dy4 16.74(18)
O48 Mn8 O28 Dy4 -173.98(19)
O32 Mn6 O28 Mn8 -131.3(3)
O34 Mn6 O28 Mn8 -45.6(3)
O33 Mn6 O28 Mn8 125.9(3)
N12 Mn6 O28 Mn8 39.4(4)
O32 Mn6 O28 Dy5 106.00(18)
O34 Mn6 O28 Dy5 -168.36(16)
O33 Mn6 O28 Dy5 3.21(18)
N12 Mn6 O28 Dy5 -83.3(2)
O32 Mn6 O28 Dy4 -1.03(17)
O34 Mn6 O28 Dy4 84.61(18)
O33 Mn6 O28 Dy4 -103.82(19)
N12 Mn6 O28 Dy4 169.62(19)
O47 Dy5 O28 Mn8 65.4(2)
O29 Dy5 O28 Mn8 131.0(2)
O45 Dy5 O28 Mn8 5.23(17)
O52 Dy5 O28 Mn8 -169.1(4)
O33 Dy5 O28 Mn8 -145.7(2)
O53 Dy5 O28 Mn8 -51.8(5)
O49 Dy5 O28 Mn8 -67.85(19)
O47 Dy5 O28 Mn6 -151.53(18)
O29 Dy5 O28 Mn6 -85.97(18)
O45 Dy5 O28 Mn6 148.3(2)
O52 Dy5 O28 Mn6 -26.1(5)
O33 Dy5 O28 Mn6 -2.68(15)
O53 Dy5 O28 Mn6 91.2(4)
O49 Dy5 O28 Mn6 75.18(18)
O47 Dy5 O28 Dy4 -47.0(2)
O29 Dy5 O28 Dy4 18.51(16)
O45 Dy5 O28 Dy4 -107.26(19)
O52 Dy5 O28 Dy4 78.4(4)
O33 Dy5 O28 Dy4 101.80(18)
O53 Dy5 O28 Dy4 -164.3(4)
O49 Dy5 O28 Dy4 179.67(18)
O46 Dy4 O28 Mn8 -16.91(19)
O29 Dy4 O28 Mn8 -126.9(2)
O30 Dy4 O28 Mn8 23.5(3)
O31 Dy4 O28 Mn8 72.7(2)
O36 Dy4 O28 Mn8 173.13(16)
O32 Dy4 O28 Mn8 146.7(2)
N11 Dy4 O28 Mn8 -77.4(3)
O46 Dy4 O28 Mn6 -162.8(2)
O29 Dy4 O28 Mn6 87.27(19)
O30 Dy4 O28 Mn6 -122.4(2)
O31 Dy4 O28 Mn6 -73.17(17)
O36 Dy4 O28 Mn6 27.3(2)
O32 Dy4 O28 Mn6 0.86(14)
N11 Dy4 O28 Mn6 136.8(3)
O46 Dy4 O28 Dy5 91.21(19)
O29 Dy4 O28 Dy5 -18.75(16)
O30 Dy4 O28 Dy5 131.6(2)
O31 Dy4 O28 Dy5 -179.19(18)
O36 Dy4 O28 Dy5 -78.8(2)
O32 Dy4 O28 Dy5 -105.16(18)
N11 Dy4 O28 Dy5 30.7(3)
O32 Mn6 O33 C100 131.5(3)
N12 Mn6 O33 C100 -40.3(3)
O28 Mn6 O33 C100 -145.2(3)
O35W Mn6 O33 C100 41.1(3)
O32 Mn6 O33 Dy5 -86.3(2)
N12 Mn6 O33 Dy5 101.9(2)
O28 Mn6 O33 Dy5 -3.03(17)
O35W Mn6 O33 Dy5 -176.69(18)
O47 Dy5 O33 C100 -111.2(4)
O28 Dy5 O33 C100 144.9(4)
O29 Dy5 O33 C100 -139.2(4)
O45 Dy5 O33 C100 108.3(4)
O52 Dy5 O33 C100 -47.6(4)
O53 Dy5 O33 C100 -2.8(4)
O49 Dy5 O33 C100 58.7(4)
O47 Dy5 O33 Mn6 106.8(4)
O28 Dy5 O33 Mn6 2.98(16)
O29 Dy5 O33 Mn6 78.9(2)
O45 Dy5 O33 Mn6 -33.6(3)
O52 Dy5 O33 Mn6 170.4(3)
O53 Dy5 O33 Mn6 -144.8(2)
O49 Dy5 O33 Mn6 -83.3(2)
O37 Mn7 O32 Mn6 -17.1(3)
O36 Mn7 O32 Mn6 144.2(3)
N13 Mn7 O32 Mn6 111.9(8)
O38 Mn7 O32 Mn6 -116.2(3)
O37 Mn7 O32 Dy4 -143.73(19)
O36 Mn7 O32 Dy4 17.60(18)
N13 Mn7 O32 Dy4 -14.7(9)
O38 Mn7 O32 Dy4 117.22(18)
O37 Mn7 O32 Dy6 109.63(19)
O36 Mn7 O32 Dy6 -89.03(18)
N13 Mn7 O32 Dy6 -121.3(8)
O38 Mn7 O32 Dy6 10.58(16)
O34 Mn6 O32 Mn7 137.1(3)
O33 Mn6 O32 Mn7 -42.4(3)
N12 Mn6 O32 Mn7 98.7(9)
O28 Mn6 O32 Mn7 -124.8(3)
O35W Mn6 O32 Mn7 47.2(3)
O34 Mn6 O32 Dy4 -97.07(19)
O33 Mn6 O32 Dy4 83.5(2)
N12 Mn6 O32 Dy4 -135.5(9)
O28 Mn6 O32 Dy4 1.02(17)
O35W Mn6 O32 Dy4 173.09(18)
O34 Mn6 O32 Dy6 10.12(17)
O33 Mn6 O32 Dy6 -169.34(17)
N12 Mn6 O32 Dy6 -28.3(10)
O28 Mn6 O32 Dy6 108.21(18)
O35W Mn6 O32 Dy6 -79.72(17)
O46 Dy4 O32 Mn7 163.04(18)
O29 Dy4 O32 Mn7 67.72(19)
O30 Dy4 O32 Mn7 -82.9(2)
O31 Dy4 O32 Mn7 -130.8(2)
O28 Dy4 O32 Mn7 141.8(2)
O36 Dy4 O32 Mn7 -15.37(16)
N11 Dy4 O32 Mn7 13.5(4)
O46 Dy4 O32 Mn6 20.3(3)
O29 Dy4 O32 Mn6 -75.0(2)
O30 Dy4 O32 Mn6 134.35(19)
O31 Dy4 O32 Mn6 86.45(19)
O28 Dy4 O32 Mn6 -0.98(16)
O36 Dy4 O32 Mn6 -158.1(2)
N11 Dy4 O32 Mn6 -129.3(3)
O46 Dy4 O32 Dy6 -88.4(2)
O29 Dy4 O32 Dy6 176.28(18)
O30 Dy4 O32 Dy6 25.7(2)
O31 Dy4 O32 Dy6 -22.24(14)
O28 Dy4 O32 Dy6 -109.66(17)
O36 Dy4 O32 Dy6 93.19(17)
N11 Dy4 O32 Dy6 122.0(3)
O39 Dy6 O32 Mn7 118.7(2)
O38 Dy6 O32 Mn7 -10.24(16)
O31 Dy6 O32 Mn7 129.4(2)
N14 Dy6 O32 Mn7 -9.0(3)
O34 Dy6 O32 Mn7 -151.8(2)
O42 Dy6 O32 Mn7 -83.26(19)
O40 Dy6 O32 Mn7 67.38(18)
O43 Dy6 O32 Mn7 -120.0(2)
O39 Dy6 O32 Mn6 -98.2(3)
O38 Dy6 O32 Mn6 132.8(2)
O31 Dy6 O32 Mn6 -87.55(19)
N14 Dy6 O32 Mn6 134.1(2)
O34 Dy6 O32 Mn6 -8.72(15)
O42 Dy6 O32 Mn6 59.82(19)
O40 Dy6 O32 Mn6 -149.54(18)
O43 Dy6 O32 Mn6 23.0(3)
O39 Dy6 O32 Dy4 11.3(3)
O38 Dy6 O32 Dy4 -117.66(18)
O31 Dy6 O32 Dy4 21.95(14)
N14 Dy6 O32 Dy4 -116.4(2)
O34 Dy6 O32 Dy4 100.78(17)
O42 Dy6 O32 Dy4 169.32(15)
O40 Dy6 O32 Dy4 -40.03(15)
O43 Dy6 O32 Dy4 132.54(18)
O41 Mn5 O31 Dy4 116.5(2)
O40 Mn5 O31 Dy4 -70.24(19)
N15 Mn5 O31 Dy4 -73.9(10)
O30 Mn5 O31 Dy4 16.56(17)
O39 Mn5 O31 Dy4 -147.1(2)
O41 Mn5 O31 Dy6 -134.9(2)
O40 Mn5 O31 Dy6 38.40(17)
N15 Mn5 O31 Dy6 34.7(10)
O30 Mn5 O31 Dy6 125.20(18)
O39 Mn5 O31 Dy6 -38.45(15)
O46 Dy4 O31 Mn5 -96.42(19)
O29 Dy4 O31 Mn5 159.9(2)
O30 Dy4 O31 Mn5 -16.67(17)
O28 Dy4 O31 Mn5 -164.3(2)
O36 Dy4 O31 Mn5 68.2(2)
O32 Dy4 O31 Mn5 124.8(2)
N11 Dy4 O31 Mn5 -19.0(4)
O46 Dy4 O31 Dy6 161.97(18)
O29 Dy4 O31 Dy6 58.3(3)
O30 Dy4 O31 Dy6 -118.28(19)
O28 Dy4 O31 Dy6 94.05(17)
O36 Dy4 O31 Dy6 -33.42(18)
O32 Dy4 O31 Dy6 23.19(14)
N11 Dy4 O31 Dy6 -120.6(3)
O39 Dy6 O31 Mn5 41.88(18)
O38 Dy6 O31 Mn5 -86.0(2)
O32 Dy6 O31 Mn5 -130.8(2)
N14 Dy6 O31 Mn5 4.5(3)
O34 Dy6 O31 Mn5 161.1(2)
O42 Dy6 O31 Mn5 161.7(2)
O40 Dy6 O31 Mn5 -32.31(15)
O43 Dy6 O31 Mn5 100.06(19)
O39 Dy6 O31 Dy4 149.6(2)
O38 Dy6 O31 Dy4 21.6(2)
O32 Dy6 O31 Dy4 -23.08(14)
N14 Dy6 O31 Dy4 112.2(2)
O34 Dy6 O31 Dy4 -91.27(17)
O42 Dy6 O31 Dy4 -90.6(3)
O40 Dy6 O31 Dy4 75.37(17)
O43 Dy6 O31 Dy4 -152.25(15)
O28 Mn8 O51 C173 -178.7(3)
N19 Mn8 O51 C173 1.0(4)
O46 Mn8 O51 C173 101.1(4)
O48 Mn8 O51 C173 -84.3(4)
O32 Mn6 O34 C104 177.4(3)
N12 Mn6 O34 C104 -10.8(3)
O28 Mn6 O34 C104 93.1(3)
O35W Mn6 O34 C104 -92.1(3)
O32 Mn6 O34 Dy6 -10.08(17)
N12 Mn6 O34 Dy6 161.7(2)
O28 Mn6 O34 Dy6 -94.31(17)
O35W Mn6 O34 Dy6 80.40(17)
O39 Dy6 O34 C104 -45.5(4)
O38 Dy6 O34 C104 137.2(4)
O31 Dy6 O34 C104 -105.4(4)
O32 Dy6 O34 C104 177.7(5)
N14 Dy6 O34 C104 46.7(6)
O42 Dy6 O34 C104 75.0(4)
O40 Dy6 O34 C104 -121.9(4)
O43 Dy6 O34 C104 21.3(4)
O39 Dy6 O34 Mn6 145.41(18)
O38 Dy6 O34 Mn6 -31.9(2)
O31 Dy6 O34 Mn6 85.51(19)
O32 Dy6 O34 Mn6 8.64(15)
N14 Dy6 O34 Mn6 -122.4(3)
O42 Dy6 O34 Mn6 -94.1(2)
O40 Dy6 O34 Mn6 69.0(2)
O43 Dy6 O34 Mn6 -147.8(2)
O31 Mn5 O40 C139 177.8(3)
N15 Mn5 O40 C139 -3.0(3)
O30 Mn5 O40 C139 95.6(3)
O39 Mn5 O40 C139 -104.3(3)
O31 Mn5 O40 Dy6 -36.87(16)
N15 Mn5 O40 Dy6 142.4(2)
O30 Mn5 O40 Dy6 -119.07(16)
O39 Mn5 O40 Dy6 41.05(15)
O39 Dy6 O40 C139 85.2(4)
O38 Dy6 O40 C139 -61.4(4)
O31 Dy6 O40 C139 162.9(4)
O32 Dy6 O40 C139 -128.0(4)
N14 Dy6 O40 C139 7.1(4)
O34 Dy6 O40 C139 -179.5(4)
O42 Dy6 O40 C139 -33.8(5)
O43 Dy6 O40 C139 60.1(4)
O39 Dy6 O40 Mn5 -45.46(17)
O38 Dy6 O40 Mn5 167.93(18)
O31 Dy6 O40 Mn5 32.17(15)
O32 Dy6 O40 Mn5 101.33(17)
N14 Dy6 O40 Mn5 -123.57(19)
O34 Dy6 O40 Mn5 49.8(2)
O42 Dy6 O40 Mn5 -164.5(2)
O43 Dy6 O40 Mn5 -70.6(3)
O32 Mn7 O38 C126 152.9(6)
O37 Mn7 O38 C126 55.8(6)
O36 Mn7 O38 C126 -122.2(5)
N13 Mn7 O38 C126 -38.6(6)
O32 Mn7 O38 Dy6 -11.13(17)
O37 Mn7 O38 Dy6 -108.22(19)
O36 Mn7 O38 Dy6 73.75(19)
N13 Mn7 O38 Dy6 157.4(2)
O39 Dy6 O38 C126 64.7(5)
O31 Dy6 O38 C126 155.4(4)
O32 Dy6 O38 C126 -158.3(4)
N14 Dy6 O38 C126 22.7(4)
O34 Dy6 O38 C126 -118.7(4)
O42 Dy6 O38 C126 -58.4(4)
O40 Dy6 O38 C126 108.1(4)
O43 Dy6 O38 C126 -30.8(4)
O39 Dy6 O38 Mn7 -127.94(19)
O31 Dy6 O38 Mn7 -37.2(2)
O32 Dy6 O38 Mn7 9.09(14)
N14 Dy6 O38 Mn7 -169.9(2)
O34 Dy6 O38 Mn7 48.7(2)
O42 Dy6 O38 Mn7 109.00(18)
O40 Dy6 O38 Mn7 -84.54(17)
O43 Dy6 O38 Mn7 136.57(16)
O39 Dy6 O42 N16 22.7(4)
O38 Dy6 O42 N16 154.5(3)
O31 Dy6 O42 N16 -79.4(4)
O32 Dy6 O42 N16 -140.4(3)
N14 Dy6 O42 N16 84.9(3)
O34 Dy6 O42 N16 -78.8(3)
O40 Dy6 O42 N16 126.7(4)
O43 Dy6 O42 N16 5.5(3)
O41 Mn5 O30 C99 53.3(4)
O40 Mn5 O30 C99 -124.6(4)
O31 Mn5 O30 C99 151.1(4)
N15 Mn5 O30 C99 -41.4(4)
O39 Mn5 O30 C99 -171.5(4)
O41 Mn5 O30 Dy4 -114.34(19)
O40 Mn5 O30 Dy4 67.78(17)
O31 Mn5 O30 Dy4 -16.53(17)
N15 Mn5 O30 Dy4 151.0(2)
O39 Mn5 O30 Dy4 20.9(4)
O46 Dy4 O30 C99 -66.0(3)
O29 Dy4 O30 C99 27.2(5)
O31 Dy4 O30 C99 -155.8(4)
O28 Dy4 O30 C99 -103.5(3)
O36 Dy4 O30 C99 99.8(3)
O32 Dy4 O30 C99 156.0(3)
N11 Dy4 O30 C99 22.5(3)
O46 Dy4 O30 Mn5 103.83(18)
O29 Dy4 O30 Mn5 -163.01(19)
O31 Dy4 O30 Mn5 13.98(15)
O28 Dy4 O30 Mn5 66.2(3)
O36 Dy4 O30 Mn5 -90.40(17)
O32 Dy4 O30 Mn5 -34.2(2)
N11 Dy4 O30 Mn5 -167.7(3)
O38 Dy6 O39 C130 -54.1(5)
O31 Dy6 O39 C130 -169.4(5)
O32 Dy6 O39 C130 -158.6(4)
N14 Dy6 O39 C130 -14.5(4)
O34 Dy6 O39 C130 129.1(4)
O42 Dy6 O39 C130 48.1(5)
O40 Dy6 O39 C130 -100.8(4)
O43 Dy6 O39 C130 62.0(4)
O38 Dy6 O39 Mn5 82.4(2)
O31 Dy6 O39 Mn5 -32.91(14)
O32 Dy6 O39 Mn5 -22.1(3)
N14 Dy6 O39 Mn5 121.96(18)
O34 Dy6 O39 Mn5 -94.43(15)
O42 Dy6 O39 Mn5 -175.45(13)
O40 Dy6 O39 Mn5 35.62(13)
O43 Dy6 O39 Mn5 -161.55(18)
O41 Mn5 O39 C130 -74.1(3)
O40 Mn5 O39 C130 101.5(3)
O31 Mn5 O39 C130 -171.7(3)
N15 Mn5 O39 C130 20.3(3)
O30 Mn5 O39 C130 150.2(3)
O41 Mn5 O39 Dy6 138.55(19)
O40 Mn5 O39 Dy6 -45.84(16)
O31 Mn5 O39 Dy6 41.01(17)
N15 Mn5 O39 Dy6 -127.0(2)
O30 Mn5 O39 Dy6 2.9(4)
O28 Mn8 O46 C160 178.3(4)
O51 Mn8 O46 C160 -85.1(4)
O45 Mn8 O46 C160 89.0(4)
N19 Mn8 O46 C160 7.6(4)
O48 Mn8 O46 C160 120.2(7)
O28 Mn8 O46 Dy4 -16.67(18)
O51 Mn8 O46 Dy4 79.9(2)
O45 Mn8 O46 Dy4 -106.0(2)
N19 Mn8 O46 Dy4 172.6(2)
O48 Mn8 O46 Dy4 -74.8(8)
O29 Dy4 O46 C160 -120.3(5)
O30 Dy4 O46 C160 20.6(5)
O31 Dy4 O46 C160 92.2(5)
O28 Dy4 O46 C160 174.4(5)
O36 Dy4 O46 C160 -31.7(8)
O32 Dy4 O46 C160 152.9(5)
N11 Dy4 O46 C160 -47.1(5)
O29 Dy4 O46 Mn8 79.1(2)
O30 Dy4 O46 Mn8 -140.0(2)
O31 Dy4 O46 Mn8 -68.40(18)
O28 Dy4 O46 Mn8 13.83(15)
O36 Dy4 O46 Mn8 167.7(4)
O32 Dy4 O46 Mn8 -7.7(3)
N11 Dy4 O46 Mn8 152.3(2)
O32 Mn7 O36 C113 172.2(3)
O37 Mn7 O36 C113 -84.9(6)
N13 Mn7 O36 C113 -15.8(3)
O38 Mn7 O36 C113 89.2(3)
O32 Mn7 O36 Dy4 -17.62(18)
O37 Mn7 O36 Dy4 85.3(6)
N13 Mn7 O36 Dy4 154.4(2)
O38 Mn7 O36 Dy4 -100.68(17)
O46 Dy4 O36 C113 4.1(8)
O29 Dy4 O36 C113 96.1(4)
O30 Dy4 O36 C113 -46.9(4)
O31 Dy4 O36 C113 -117.5(4)
O28 Dy4 O36 C113 152.8(4)
O32 Dy4 O36 C113 -179.6(5)
N11 Dy4 O36 C113 19.8(4)
O46 Dy4 O36 Mn7 -161.4(4)
O29 Dy4 O36 Mn7 -69.42(19)
O30 Dy4 O36 Mn7 147.61(19)
O31 Dy4 O36 Mn7 77.00(19)
O28 Dy4 O36 Mn7 -12.7(3)
O32 Dy4 O36 Mn7 14.90(15)
N11 Dy4 O36 Mn7 -145.7(3)
O31 Mn5 O41 C143 -178.9(4)
N15 Mn5 O41 C143 3.3(5)
O30 Mn5 O41 C143 -95.6(4)
O39 Mn5 O41 C143 103.2(4)
O47 Dy5 O49 N18 -74.8(6)
O28 Dy5 O49 N18 40.8(6)
O29 Dy5 O49 N18 76.9(7)
O45 Dy5 O49 N18 -30.3(6)
O52 Dy5 O49 N18 -172.1(6)
O33 Dy5 O49 N18 111.9(6)
O53 Dy5 O49 N18 -130.6(6)
O39 Dy6 O43 N16 -170.7(4)
O38 Dy6 O43 N16 -40.6(4)
O31 Dy6 O43 N16 133.4(3)
O32 Dy6 O43 N16 44.4(4)
N14 Dy6 O43 N16 -91.3(4)
O34 Dy6 O43 N16 73.8(3)
O42 Dy6 O43 N16 -5.5(3)
O40 Dy6 O43 N16 -146.7(3)
O46 Dy4 O29 C95 121.0(5)
O30 Dy4 O29 C95 35.4(6)
O31 Dy4 O29 C95 -139.4(5)
O28 Dy4 O29 C95 -176.8(5)
O36 Dy4 O29 C95 -40.5(5)
O32 Dy4 O29 C95 -105.7(5)
N11 Dy4 O29 C95 39.9(5)
O46 Dy4 O29 Dy5 -43.4(2)
O30 Dy4 O29 Dy5 -129.0(2)
O31 Dy4 O29 Dy5 56.2(3)
O28 Dy4 O29 Dy5 18.73(16)
O36 Dy4 O29 Dy5 155.0(2)
O32 Dy4 O29 Dy5 89.90(18)
N11 Dy4 O29 Dy5 -124.6(2)
O47 Dy5 O29 C95 -61.0(6)
O28 Dy5 O29 C95 177.6(6)
O45 Dy5 O29 C95 -125.5(5)
O52 Dy5 O29 C95 25.5(6)
O33 Dy5 O29 C95 105.4(6)
O53 Dy5 O29 C95 -0.2(7)
O49 Dy5 O29 C95 140.1(5)
O47 Dy5 O29 Dy4 102.2(2)
O28 Dy5 O29 Dy4 -19.20(16)
O45 Dy5 O29 Dy4 37.7(2)
O52 Dy5 O29 Dy4 -171.3(2)
O33 Dy5 O29 Dy4 -91.39(19)
O53 Dy5 O29 Dy4 162.9(3)
O49 Dy5 O29 Dy4 -56.8(4)
O32 Mn7 O37 C117 165.7(6)
O36 Mn7 O37 C117 64.7(9)
N13 Mn7 O37 C117 -2.8(6)
O38 Mn7 O37 C117 -109.3(6)
O28 Mn8 O45 C177 178.0(3)
N19 Mn8 O45 C177 -1.7(3)
O46 Mn8 O45 C177 -102.3(3)
O48 Mn8 O45 C177 84.3(3)
O28 Mn8 O45 Dy5 5.80(19)
N19 Mn8 O45 Dy5 -174.0(2)
O46 Mn8 O45 Dy5 85.52(18)
O48 Mn8 O45 Dy5 -87.91(19)
O47 Dy5 O45 C177 62.5(5)
O28 Dy5 O45 C177 -172.9(6)
O29 Dy5 O45 C177 128.4(5)
O52 Dy5 O45 C177 2.0(7)
O33 Dy5 O45 C177 -136.3(5)
O53 Dy5 O45 C177 -18.0(5)
O49 Dy5 O45 C177 -85.0(5)
O47 Dy5 O45 Mn8 -129.6(2)
O28 Dy5 O45 Mn8 -4.99(16)
O29 Dy5 O45 Mn8 -63.6(2)
O52 Dy5 O45 Mn8 169.9(3)
O33 Dy5 O45 Mn8 31.7(3)
O53 Dy5 O45 Mn8 150.0(2)
O49 Dy5 O45 Mn8 82.9(2)
O28 Mn8 O48 N18 -55.0(5)
O51 Mn8 O48 N18 -152.7(5)
O45 Mn8 O48 N18 33.3(5)
N19 Mn8 O48 N18 115.9(5)
O46 Mn8 O48 N18 1.8(11)
O28 Dy5 O47 C164 165.6(8)
O29 Dy5 O47 C164 102.0(9)
O45 Dy5 O47 C164 -136.6(9)
O52 Dy5 O47 C164 11.7(8)
O33 Dy5 O47 C164 73.8(9)
O53 Dy5 O47 C164 -41.4(8)
O49 Dy5 O47 C164 -92.8(9)
O47 Dy5 O52 N20 -80.4(5)
O28 Dy5 O52 N20 147.6(4)
O29 Dy5 O52 N20 -156.7(5)
O45 Dy5 O52 N20 -23.6(8)
O33 Dy5 O52 N20 125.4(6)
O53 Dy5 O52 N20 1.7(5)
O49 Dy5 O52 N20 52.6(6)
O47 Dy5 O53 N20 90.2(5)
O28 Dy5 O53 N20 -144.7(4)
O29 Dy5 O53 N20 31.3(7)
O45 Dy5 O53 N20 163.4(5)
O52 Dy5 O53 N20 -1.7(5)
O33 Dy5 O53 N20 -62.0(5)
O49 Dy5 O53 N20 -127.7(5)
O46 Dy4 N11 C97 -125.4(10)
O29 Dy4 N11 C97 -23.0(9)
O30 Dy4 N11 C97 154.0(10)
O31 Dy4 N11 C97 156.4(9)
O28 Dy4 N11 C97 -71.5(10)
O36 Dy4 N11 C97 59.4(9)
O32 Dy4 N11 C97 33.1(10)
O46 Dy4 N11 C98 62.8(3)
O29 Dy4 N11 C98 165.3(4)
O30 Dy4 N11 C98 -17.7(3)
O31 Dy4 N11 C98 -15.3(5)
O28 Dy4 N11 C98 116.8(3)
O36 Dy4 N11 C98 -112.3(3)
O32 Dy4 N11 C98 -138.6(3)
O51 Mn8 N19 C175 1.4(4)
O45 Mn8 N19 C175 -178.4(4)
O46 Mn8 N19 C175 -93.5(4)
O48 Mn8 N19 C175 98.2(4)
O51 Mn8 N19 C176 -178.5(3)
O45 Mn8 N19 C176 1.7(3)
O46 Mn8 N19 C176 86.6(3)
O48 Mn8 N19 C176 -81.7(3)
Dy6 O43 N16 O44 -172.2(5)
Dy6 O43 N16 O42 9.5(5)
Dy6 O42 N16 O44 172.2(5)
Dy6 O42 N16 O43 -9.6(5)
Mn8 O48 N18 O50 -162.3(5)
Mn8 O48 N18 O49 20.6(8)
Dy5 O49 N18 O50 163.8(5)
Dy5 O49 N18 O48 -19.1(9)
Dy5 O52 N20 O54 176.6(7)
Dy5 O52 N20 O53 -3.0(8)
Dy5 O53 N20 O54 -176.6(7)
Dy5 O53 N20 O52 2.9(8)
O32 Mn6 N12 C102 -116.8(9)
O34 Mn6 N12 C102 -155.4(4)
O33 Mn6 N12 C102 25.3(4)
O28 Mn6 N12 C102 108.3(4)
O35W Mn6 N12 C102 -64.5(4)
O32 Mn6 N12 C103 51.0(11)
O34 Mn6 N12 C103 12.4(3)
O33 Mn6 N12 C103 -167.0(3)
O28 Mn6 N12 C103 -83.9(3)
O35W Mn6 N12 C103 103.3(3)
O41 Mn5 N15 C141 0.7(4)
O40 Mn5 N15 C141 -172.7(4)
O31 Mn5 N15 C141 -169.0(7)
O30 Mn5 N15 C141 102.3(4)
O39 Mn5 N15 C141 -98.2(4)
O41 Mn5 N15 C140 179.1(3)
O40 Mn5 N15 C140 5.7(3)
O31 Mn5 N15 C140 9.4(12)
O30 Mn5 N15 C140 -79.3(3)
O39 Mn5 N15 C140 80.2(3)
O32 Mn7 N13 C115 -127.8(9)
O37 Mn7 N13 C115 2.0(7)
O36 Mn7 N13 C115 -160.4(7)
O38 Mn7 N13 C115 102.6(7)
O32 Mn7 N13 C114 47.2(10)
O37 Mn7 N13 C114 176.9(3)
O36 Mn7 N13 C114 14.6(3)
O38 Mn7 N13 C114 -82.4(3)
O39 Dy6 N14 C128 15.5(4)
O38 Dy6 N14 C128 164.8(4)
O31 Dy6 N14 C128 51.4(5)
O32 Dy6 N14 C128 163.6(4)
O34 Dy6 N14 C128 -87.5(5)
O42 Dy6 N14 C128 -115.2(4)
O40 Dy6 N14 C128 84.1(4)
O43 Dy6 N14 C128 -61.9(4)
O39 Dy6 N14 C127 -170.3(3)
O38 Dy6 N14 C127 -21.0(3)
O31 Dy6 N14 C127 -134.4(3)
O32 Dy6 N14 C127 -22.3(4)
O34 Dy6 N14 C127 86.7(4)
O42 Dy6 N14 C127 59.0(3)
O40 Dy6 N14 C127 -101.7(3)
O43 Dy6 N14 C127 112.3(3)
Mn7 O37 C117 C118 -178.5(5)
Mn7 O37 C117 C116 2.7(11)
C118 C119 C120 C121 4(2)
C119 C120 C121 C116 -9(2)
C98 N11 C97 C96 174.0(6)
Dy4 N11 C97 C96 2.5(15)
C120 C121 C116 C117 9(2)
C120 C121 C116 C115 -173.6(12)
O37 C117 C116 C121 176.7(11)
C118 C117 C116 C121 -2.1(15)
O37 C117 C116 C115 -0.9(13)
C118 C117 C116 C115 -179.7(8)
Dy4 O29 C95 C96 -43.1(8)
Dy5 O29 C95 C96 117.4(6)
Dy4 O29 C95 C159 134.9(7)
Dy5 O29 C95 C159 -64.6(10)
C158 C159 C95 O29 -175.6(12)
C158 C159 C95 C96 2.4(18)
C114 N13 C115 C116 -175.6(7)
Mn7 N13 C115 C116 -1.1(14)
C121 C116 C115 N13 -177.5(11)
C117 C116 C115 N13 0.1(15)
C120 C119 C118 C117 2.6(17)
O37 C117 C118 C119 177.6(8)
C116 C117 C118 C119 -3.5(12)
C142 C147 C146 C145 2.1(14)
C95 C159 C158 C157 -6(2)
C168 C167 C166 C165 1.6(14)
Mn7 O38 C126 C138 -2.7(9)
Dy6 O38 C126 C138 159.4(4)
Mn7 O38 C126 C127 176.7(3)
Dy6 O38 C126 C127 -21.2(6)
Mn8 O45 C177 C178 -179.3(5)
Dy5 O45 C177 C178 -12.6(9)
Mn8 O45 C177 C176 1.5(6)
Dy5 O45 C177 C176 168.3(4)
O29 C95 C96 C156 -176.4(8)
C159 C95 C96 C156 5.8(11)
O29 C95 C96 C97 6.7(10)
C159 C95 C96 C97 -171.1(9)
C157 C156 C96 C95 -10.4(13)
C157 C156 C96 C97 167.1(9)
N11 C97 C96 C95 15.3(14)
N11 C97 C96 C156 -161.8(11)
C147 C146 C145 C144 -0.3(11)
C143 C144 C145 C146 -1.0(9)
Mn8 O46 C160 C161 -105.7(6)
Dy4 O46 C160 C161 96.4(7)
Mn8 O46 C160 C172 73.7(6)
Dy4 O46 C160 C172 -84.2(7)
Dy6 O39 C130 C131 -173.0(4)
Mn5 O39 C130 C131 59.6(5)
Dy6 O39 C130 C129 7.8(8)
Mn5 O39 C130 C129 -119.7(4)
C96 C156 C157 C158 7.1(15)
C159 C158 C157 C156 0.8(17)
Mn7 O36 C113 C125 -164.6(3)
Dy4 O36 C113 C125 31.0(8)
Mn7 O36 C113 C114 14.0(6)
Dy4 O36 C113 C114 -150.4(4)
Mn5 O40 C139 C151 -175.3(5)
Dy6 O40 C139 C151 60.0(7)
Mn5 O40 C139 C140 -0.4(6)
Dy6 O40 C139 C140 -125.0(5)
C150 C151 C139 O40 174.8(6)
C150 C151 C139 C140 0.0(10)
O38 C126 C127 C135 179.3(4)
C138 C126 C127 C135 -1.3(7)
O38 C126 C127 N14 -0.6(6)
C138 C126 C127 N14 178.9(4)
C128 N14 C127 C135 14.3(8)
Dy6 N14 C127 C135 -160.4(4)
C128 N14 C127 C126 -165.8(5)
Dy6 N14 C127 C126 19.5(5)
O45 C177 C176 C181 -177.2(5)
C178 C177 C176 C181 3.7(10)
O45 C177 C176 N19 0.0(7)
C178 C177 C176 N19 -179.2(5)
C175 N19 C176 C181 -4.4(9)
Mn8 N19 C176 C181 175.5(6)
C175 N19 C176 C177 178.8(5)
Mn8 N19 C176 C177 -1.3(6)
C103 N12 C102 C101 -170.4(5)
Mn6 N12 C102 C101 -4.3(8)
C139 C151 C150 C149 -2.1(11)
O38 C126 C138 C137 179.0(5)
C127 C126 C138 C137 -0.3(9)
Mn8 O51 C173 C185 177.4(4)
Mn8 O51 C173 C174 -2.2(8)
C182 C174 C173 O51 178.0(6)
C175 C174 C173 O51 0.9(10)
C182 C174 C173 C185 -1.5(10)
C175 C174 C173 C185 -178.7(6)
C183 C184 C185 C173 -3.3(8)
O51 C173 C185 C184 -175.7(5)
C174 C173 C185 C184 3.9(10)
C177 C176 C181 C180 -1.4(9)
N19 C176 C181 C180 -178.1(5)
Mn6 O34 C104 C105 -173.7(5)
Dy6 O34 C104 C105 17.9(9)
Mn6 O34 C104 C103 7.0(6)
Dy6 O34 C104 C103 -161.3(3)
O45 C177 C178 C179 176.9(4)
C176 C177 C178 C179 -3.9(9)
C127 N14 C128 C129 174.5(6)
Dy6 N14 C128 C129 -11.8(10)
C97 N11 C98 C155 26.8(9)
Dy4 N11 C98 C155 -160.0(7)
C97 N11 C98 C99 -157.9(7)
Dy4 N11 C98 C99 15.2(5)
C111 C110 C109 C101 -1.5(8)
C176 N19 C175 C174 177.1(6)
Mn8 N19 C175 C174 -2.8(8)
C173 C174 C175 N19 1.8(11)
C182 C174 C175 N19 -175.5(6)
O36 C113 C114 C122 -177.5(6)
C125 C113 C114 C122 1.2(10)
O36 C113 C114 N13 -1.2(8)
C125 C113 C114 N13 177.4(4)
C115 N13 C114 C122 -20.0(8)
Mn7 N13 C114 C122 164.8(6)
C115 N13 C114 C113 163.9(6)
Mn7 N13 C114 C113 -11.3(6)
O46 C160 C172 C171 176.9(5)
C161 C160 C172 C171 -3.7(9)
C109 C110 C111 C112 0.2(8)
O46 C160 C161 C169 -176.3(5)
C172 C160 C161 C169 4.2(10)
O46 C160 C161 N17 1.5(9)
C172 C160 C161 N17 -177.9(5)
C162 N17 C161 C160 -164.2(6)
C162 N17 C161 C169 13.5(9)
C149 C148 C140 N15 179.8(6)
C149 C148 C140 C139 -2.3(11)
C141 N15 C140 C148 -11.0(8)
Mn5 N15 C140 C148 170.6(6)
C141 N15 C140 C139 171.0(4)
Mn5 N15 C140 C139 -7.4(6)
O40 C139 C140 C148 -172.8(6)
C151 C139 C140 C148 2.2(10)
O40 C139 C140 N15 5.3(8)
C151 C139 C140 N15 -179.6(5)
C105 C104 C103 C108 3.3(10)
O34 C104 C103 C108 -177.4(5)
C105 C104 C103 N12 -175.6(5)
O34 C104 C103 N12 3.7(7)
C102 N12 C103 C108 -23.0(8)
Mn6 N12 C103 C108 169.2(6)
C102 N12 C103 C104 155.8(5)
Mn6 N12 C103 C104 -11.9(5)
C126 C138 C137 C136 2.0(11)
Mn6 O33 C100 C112 -144.5(4)
Dy5 O33 C100 C112 80.1(5)
Mn6 O33 C100 C101 37.4(6)
Dy5 O33 C100 C101 -98.1(5)
C161 N17 C162 C163 -179.2(6)
C168 C163 C162 N17 179.9(5)
C164 C163 C162 N17 -0.3(12)
C108 C107 C106 C105 -2.3(11)
O34 C104 C105 C106 179.1(5)
C103 C104 C105 C106 -1.7(10)
C107 C106 C105 C104 1.2(10)
C173 C174 C182 C183 -1.4(10)
C175 C174 C182 C183 175.9(6)
C99 C98 C155 C154 5.1(12)
N11 C98 C155 C154 179.8(5)
C106 C107 C108 C103 3.9(11)
C104 C103 C108 C107 -4.3(10)
N12 C103 C108 C107 174.5(6)
C113 C114 C122 C123 -1.9(11)
N13 C114 C122 C123 -177.6(5)
C151 C150 C149 C148 2.0(12)
C140 C148 C149 C150 0.2(12)
Mn5 O41 C143 C142 -3.9(8)
Mn5 O41 C143 C144 176.4(5)
C145 C144 C143 O41 -179.8(5)
C145 C144 C143 C142 0.5(7)
N12 C102 C101 C100 -12.8(8)
N12 C102 C101 C109 166.3(6)
O33 C100 C101 C102 -4.8(7)
C112 C100 C101 C102 177.0(5)
O33 C100 C101 C109 176.0(5)
C112 C100 C101 C109 -2.1(7)
C110 C109 C101 C102 -176.7(5)
C110 C109 C101 C100 2.5(7)
Dy5 O47 C164 C165 -1.5(14)
Dy5 O47 C164 C163 179.2(7)
C168 C163 C164 O47 178.2(6)
C162 C163 C164 O47 -1.6(9)
C168 C163 C164 C165 -1.1(10)
C162 C163 C164 C165 179.1(6)
C114 C122 C123 C124 1.0(9)
C176 C181 C180 C179 -0.4(8)
O33 C100 C112 C111 -177.3(5)
C101 C100 C112 C111 0.9(8)
C110 C111 C112 C100 0.1(8)
Mn5 O30 C99 C152 -7.2(8)
Dy4 O30 C99 C152 157.9(3)
Mn5 O30 C99 C98 172.9(3)
Dy4 O30 C99 C98 -22.0(6)
C153 C152 C99 O30 179.6(5)
C153 C152 C99 C98 -0.5(7)
C155 C98 C99 O30 177.4(6)
N11 C98 C99 O30 2.1(6)
C155 C98 C99 C152 -2.5(9)
N11 C98 C99 C152 -177.8(4)
C133 C134 C129 C130 -3.5(10)
C133 C134 C129 C128 171.8(6)
O39 C130 C129 C134 -178.8(6)
C131 C130 C129 C134 2.0(8)
O39 C130 C129 C128 6.2(8)
C131 C130 C129 C128 -173.0(5)
N14 C128 C129 C134 -177.9(7)
N14 C128 C129 C130 -2.9(10)
O41 C143 C142 C141 -0.2(9)
C144 C143 C142 C141 179.4(5)
O41 C143 C142 C147 -178.4(5)
C144 C143 C142 C147 1.2(7)
C146 C147 C142 C143 -2.6(11)
C146 C147 C142 C141 179.0(7)
C185 C184 C183 C182 0.1(8)
C174 C182 C183 C184 2.2(8)
O36 C113 C125 C124 179.1(5)
C114 C113 C125 C124 0.5(7)
C181 C180 C179 C178 0.0(11)
C177 C178 C179 C180 2.1(8)
C160 C172 C171 C170 0.2(8)
C160 C161 C169 C170 -1.3(9)
N17 C161 C169 C170 -178.9(6)
O39 C130 C131 C132 -178.4(6)
C129 C130 C131 C132 0.9(9)
C99 C152 C153 C154 0.7(9)
C140 N15 C141 C142 177.5(5)
Mn5 N15 C141 C142 -4.3(9)
C143 C142 C141 N15 4.5(11)
C147 C142 C141 N15 -177.2(5)
C122 C123 C124 C125 0.6(12)
C113 C125 C124 C123 -1.4(11)
C126 C127 C135 C136 1.3(10)
N14 C127 C135 C136 -178.8(6)
O47 C164 C165 C166 179.4(7)
C163 C164 C165 C166 -1.3(13)
C167 C166 C165 C164 1.1(12)
C130 C131 C132 C133 -2.5(13)
C129 C134 C133 C132 2.0(11)
C131 C132 C133 C134 1.1(14)
C98 C155 C154 C153 -4.7(9)
C152 C153 C154 C155 1.9(11)
C161 C169 C170 C171 -2.4(13)
C172 C171 C170 C169 3.0(12)
C138 C137 C136 C135 -1.9(11)
C127 C135 C136 C137 0.3(13)
C166 C167 C168 C163 -4.1(11)
C162 C163 C168 C167 -176.3(5)
C164 C163 C168 C167 3.9(9)

loop_
_platon_squeeze_void_nr
_platon_squeeze_void_average_x
_platon_squeeze_void_average_y
_platon_squeeze_void_average_z
_platon_squeeze_void_volume
_platon_squeeze_void_count_electrons
_platon_squeeze_void_content
1 -0.097 0.729 0.193 266 104 ' '
2 0.097 0.229 0.307 266 103 ' '
3 -0.097 0.771 0.693 266 104 ' '
4 0.097 0.271 0.807 265 103 ' '
5 0.167 0.662 0.126 10 3 ' '
6 0.167 0.838 0.626 10 3 ' '
7 0.181 0.822 0.133 12 3 ' '
8 0.181 0.678 0.633 12 3 ' '
9 0.427 0.846 0.202 489 206 ' '
10 0.427 0.654 0.702 489 208 ' '
11 0.573 0.346 0.298 488 192 ' '
12 0.573 0.154 0.798 488 193 ' '
13 0.819 0.322 0.367 12 5 ' '
14 0.819 0.178 0.867 12 5 ' '
15 0.833 0.162 0.374 10 2 ' '
16 0.833 0.338 0.874 10 2 ' '
